data_4133270
loop_
_publ_author_name
'Chai, Jinsong'
'Yang, Sha'
'Lv, Ying'
'Chen, Tao'
'Wang, Shuxin'
'Yu, Haizhu'
'Zhu, Manzhou'

_publ_section_title
;
 A Unique Pair: Ag<sub>40</sub> and Ag<sub>46</sub> Nanoclusters with the
 Same Surface but Different Cores for Structure-Property Correlation.
;
_journal_issue 46
_journal_name_full 'Journal of the American Chemical Society'
_journal_page_first 15582
_journal_page_last 15585
_journal_paper_doi 10.1021/jacs.8b09162
_journal_volume 140
_journal_year 2018
_chemical_formula_moiety 'C272 H279 Ag43 P4 S25, C H2 Cl2'
_chemical_formula_sum 'C273 H281 Ag43 Cl2 P4 S25'
_chemical_formula_weight 9196.65
_space_group_crystal_system monoclinic
_space_group_IT_number 14
_space_group_name_Hall '-P 2ybc'
_space_group_name_H-M_alt 'P 1 21/c 1'
_atom_sites_solution_hydrogens geom
_atom_sites_solution_primary dual
_audit_creation_date 2018-07-25
_audit_creation_method
;
Olex2 1.2
(compiled 2018.05.29 svn.r3508 for OlexSys, GUI svn.r5506)
;
_cell_angle_alpha 90
_cell_angle_beta 91.001(6)
_cell_angle_gamma 90
_cell_formula_units_Z 4
_cell_length_a 27.110(3)
_cell_length_b 21.353(3)
_cell_length_c 60.606(7)
_cell_measurement_reflns_used 9512
_cell_measurement_temperature 170
_cell_measurement_theta_max 27.52
_cell_measurement_theta_min 2.25
_cell_volume 35078(7)
_computing_cell_refinement 'SAINT v7.68A (Bruker, 2009)'
_computing_data_reduction 'SAINT v7.68A (Bruker, 2009)'
_computing_molecular_graphics 'Olex2 (Dolomanov et al., 2009)'
_computing_publication_material 'Olex2 (Dolomanov et al., 2009)'
_computing_structure_refinement 'ShelXL (Sheldrick, 2015)'
_computing_structure_solution 'ShelXT (Sheldrick, 2015)'
_diffrn_ambient_temperature 170
_diffrn_measured_fraction_theta_full 0.980
_diffrn_measured_fraction_theta_max 0.978
_diffrn_measurement_device_type 'Bruker APEX-II CCD'
_diffrn_measurement_method '\f and \w scans'
_diffrn_radiation_monochromator graphite
_diffrn_radiation_type MoK\a
_diffrn_radiation_wavelength 0.71073
_diffrn_reflns_av_R_equivalents 0.0480
_diffrn_reflns_av_unetI/netI 0.0759
_diffrn_reflns_Laue_measured_fraction_full 0.980
_diffrn_reflns_Laue_measured_fraction_max 0.978
_diffrn_reflns_limit_h_max 33
_diffrn_reflns_limit_h_min -32
_diffrn_reflns_limit_k_max 26
_diffrn_reflns_limit_k_min -20
_diffrn_reflns_limit_l_max 74
_diffrn_reflns_limit_l_min -74
_diffrn_reflns_number 265889
_diffrn_reflns_point_group_measured_fraction_full 0.980
_diffrn_reflns_point_group_measured_fraction_max 0.978
_diffrn_reflns_theta_full 25.242
_diffrn_reflns_theta_max 26.000
_diffrn_reflns_theta_min 0.672
_diffrn_standards_number 0
_exptl_absorpt_coefficient_mu 2.558
_exptl_absorpt_correction_T_max 0.7456
_exptl_absorpt_correction_T_min 0.5495
_exptl_absorpt_correction_type multi-scan
_exptl_absorpt_process_details
;
SADABS-2008/1 (Bruker,2008) was used for absorption correction.
wR2(int) was 0.1260 before and 0.0569 after correction.
The Ratio of minimum to maximum transmission is 0.7370.
The \l/2 correction factor is 0.0015.
;
_exptl_crystal_colour black
_exptl_crystal_colour_primary black
_exptl_crystal_density_diffrn 1.741
_exptl_crystal_description block
_exptl_crystal_F_000 17736
_refine_diff_density_max 1.838
_refine_diff_density_min -1.561
_refine_diff_density_rms 0.295
_refine_ls_extinction_coef 0.000117(8)
_refine_ls_extinction_expression Fc^*^=kFc[1+0.001xFc^2^\l^3^/sin(2\q)]^-1/4^
_refine_ls_extinction_method 'SHELXL-2016/4 (Sheldrick 2016)'
_refine_ls_goodness_of_fit_ref 1.084
_refine_ls_hydrogen_treatment constr
_refine_ls_matrix_type fullcycle
_refine_ls_number_parameters 3161
_refine_ls_number_reflns 67502
_refine_ls_number_restraints 5
_refine_ls_restrained_S_all 1.084
_refine_ls_R_factor_all 0.1151
_refine_ls_R_factor_gt 0.0781
_refine_ls_shift/su_max 0.002
_refine_ls_shift/su_mean 0.000
_refine_ls_structure_factor_coef Fsqd
_refine_ls_weighting_details 'w=1/[\s^2^(Fo^2^)+(0.1500P)^2^+160.0000P] where P=(Fo^2^+2Fc^2^)/3'
_refine_ls_weighting_scheme calc
_refine_ls_wR_factor_gt 0.2364
_refine_ls_wR_factor_ref 0.2537
_reflns_Friedel_coverage 0.000
_reflns_number_gt 45253
_reflns_number_total 67502
_reflns_threshold_expression 'I > 2\s(I)'
_cod_data_source_file ja8b09162_si_003.cif
_cod_data_source_block ys
_cod_original_cell_volume 35079(8)
_cod_database_code 4133270
_shelx_shelxl_version_number 2016/4
_shelx_space_group_comment
;
The symmetry employed for this shelxl refinement is uniquely defined
by the following loop, which should always be used as a source of
symmetry information in preference to the above space-group names.
They are only intended as comments.
;
_olex2_refinement_description
;
1. Fixed Uiso
 At 1.2 times of:
  All C(H) groups, All C(H,H) groups
 At 1.5 times of:
  All C(H,H,H) groups
2. Restrained planarity
 C43, C5NA, C3CA, C8AA, C6BA, C3KA, C1RA, C0NA
 with sigma of 0.1
3.a Secondary CH2 refined with riding coordinates:
 C6VA(H6VA,H6VB)
3.b Aromatic/amide H refined with riding coordinates:
 C4(H4), C6(H6), C14(H14), C16(H16), C18(H18), C19(H19), C3AA(H3AA),
 C7AA(H7AA), C9AA(H9AA), C0BA(H0BA), C1BA(H1BA), C4BA(H4BA), C8BA(H8BA),
 C9BA(H9BA), C7BA(H7BA), C1CA(H1CA), C6DA(H6DA), C2EA(H2EA), C8EA(H8EA),
 C9EA(H9EA), C1FA(H1FA), C4FA(H4FA), C6FA(H6FA), C7FA(H7FA), C0GA(H0GA),
 C1GA(H1GA), C2GA(H2GA), C4GA(H4GA), C5GA(H5GA), C6GA(H6GA), C8GA(H8GA),
 C9GA(H9GA), C2HA(H2HA), C3HA(H3HA), C6HA(H6HA), C0IA(H0IA), C2IA(H2IA),
 C3IA(H3IA), C7IA(H7IA), C8IA(H8IA), C0JA(H0JA), C1JA(H1JA), C2JA(H2JA),
 C8JA(H8JA), C9JA(H9JA), C2KA(H2KA), C5KA(H5KA), C6KA(H6KA), C7KA(H7KA),
 C8KA(H8KA), C2LA(H2LA), C3LA(H3LA), C6LA(H6LA), C7LA(H7LA), C8LA(H8LA),
 C9LA(H9LA), C0MA(H0MA), C1MA(H1MA), C4MA(H4MA), C5MA(H5MA), C6MA(H6MA),
 C7MA(H7MA), C8MA(H8MA), C2NA(H2NA), C4NA(H4NA), C1RA(H1RA), C3KA(H3KA),
 C8AA(H8AA), C6NA(H6NA), C7NA(H7NA), C8NA(H8NA), C0OA(H0OA), C1OA(H1OA),
 C8OA(H8OA), C1PA(H1PA), C2PA(H2PA), C4PA(H4PA), C5PA(H5PA), C6PA(H6PA),
 C7PA(H7PA), C8PA(H8PA), C9PA(H9PA), C3QA(H3QA), C5QA(H5QA), C6QA(H6QA),
 C9QA(H9QA), C0RA(H0RA), C4RA(H4RA), C7RA(H7RA), C9RA(H9RA), C1SA(H1SA),
 C4SA(H4SA), C6SA(H6SA), C7SA(H7SA), C8SA(H8SA), C9SA(H9SA), C0TA(H0TA),
 C1TA(H1TA), C4TA(H4TA), C6TA(H6TA), C21(H21), C24(H24), C26(H26), C27(H27),
 C29(H29), C31(H31), C32(H32), C33(H33), C34(H34), C36(H36), C39(H39), C40(H40),
  C41(H41), C42(H42), C45(H45), C46(H46), C47(H47), C48(H48), C49(H49),
 C50(H50), C9TA(H9TA), C1UA(H1UA), C3UA(H3UA), C6UA(H6UA), C8UA(H8UA),
 C5VA(H5VA), C7VA(H7VA), C9VA(H9VA), C0WA(H0WA), C3WA(H3WA), C5WA(H5WA),
 C8WA(H8WA), C6XA(H6XA), C7XA(H7XA), C1YA(H1YA)
3.c Fitted hexagon refined as free rotating group:
 C5NA(C1RA,C3KA,C6BA,C8AA,C3CA)
3.d Idealised Me refined as rotating group:
 C3BA(H3BA,H3BB,H3BC), C5CA(H5CA,H5CB,H5CC), C0DA(H0DA,H0DB,H0DC), C5DA(H5DA,
 H5DB,H5DC), C8FA(H8FA,H8FB,H8FC), C4HA(H4HA,H4HB,H4HC), C4IA(H4IA,H4IB,H4IC),
 C1LA(H1LA,H1LB,H1LC), C0NA(H0NA,H0NB,H0NC), C3NA(H3NA,H3NB,H3NC), C9NA(H9NA,
 H9NB,H9NC), C4OA(H4OA,H4OB,H4OC), C7OA(H7OA,H7OB,H7OC), C9OA(H9OA,H9OB,H9OC),
 C2QA(H2QA,H2QB,H2QC), C4QA(H4QA,H4QB,H4QC), C7QA(H7QA,H7QB,H7QC), C8QA(H8QA,
 H8QB,H8QC), C5RA(H5RA,H5RB,H5RC), C6RA(H6RA,H6RB,H6RC), C0SA(H0SA,H0SB,H0SC),
 C3SA(H3SA,H3SB,H3SC), C5SA(H5SA,H5SB,H5SC), C3TA(H3TA,H3TB,H3TC), C22(H22A,
 H22B,H22C), C23(H23A,H23B,H23C), C25(H25A,H25B,H25C), C28(H28A,H28B,H28C),
 C37(H37A,H37B,H37C), C7TA(H7TA,H7TB,H7TC), C0UA(H0UA,H0UB,H0UC), C2UA(H2UA,
 H2UB,H2UC), C4UA(H4UA,H4UB,H4UC), C5UA(H5UA,H5UB,H5UC), C7UA(H7UA,H7UB,H7UC),
 C9UA(H9UA,H9UB,H9UC), C0VA(H0VA,H0VB,H0VC), C1VA(H1VA,H1VB,H1VC), C2VA(H2VA,
 H2VB,H2VC), C8VA(H8VA,H8VB,H8VC), C2WA(H2WA,H2WB,H2WC), C4WA(H4WA,H4WB,H4WC),
 C7WA(H7WA,H7WB,H7WC), C1XA(H1XA,H1XB,H1XC), C4XA(H4XA,H4XB,H4XC), C9XA(H9XA,
 H9XB,H9XC), C0YA(H0YA,H0YB,H0YC), C3YA(H3YA,H3YB,H3YC)
;
_olex2_submission_special_instructions 'No special instructions were received'

loop_
_space_group_symop_operation_xyz
'x, y, z'
'-x, y+1/2, -z+1/2'
'-x, -y, -z'
'x, -y-1/2, z-1/2'

loop_
_atom_site_label
_atom_site_type_symbol
_atom_site_fract_x
_atom_site_fract_y
_atom_site_fract_z
_atom_site_U_iso_or_equiv
_atom_site_adp_type
_atom_site_occupancy
_atom_site_site_symmetry_order
_atom_site_calc_flag
_atom_site_refinement_flags_posn
Ag01 Ag 0.65908(3) -0.09106(4) 0.61520(2) 0.022 Uani 1 1 d .
Ag02 Ag 0.73768(3) -0.03621(4) 0.63860(2) 0.022 Uani 1 1 d .
Ag03 Ag 0.77816(3) -0.11507(4) 0.66964(2) 0.023 Uani 1 1 d .
Ag04 Ag 0.64974(3) -0.21515(4) 0.63293(2) 0.024 Uani 1 1 d .
Ag05 Ag 0.67290(3) -0.11452(4) 0.66158(2) 0.023 Uani 1 1 d .
Ag06 Ag 0.75119(3) -0.08119(4) 0.59505(2) 0.024 Uani 1 1 d .
Ag07 Ag 0.70037(3) -0.19357(4) 0.59304(2) 0.024 Uani 1 1 d .
Ag08 Ag 0.72560(3) -0.22835(4) 0.66702(2) 0.024 Uani 1 1 d .
Ag09 Ag 0.82713(3) -0.09986(4) 0.62691(2) 0.025 Uani 1 1 d .
Ag0A Ag 0.80327(3) -0.20117(4) 0.59953(2) 0.024 Uani 1 1 d .
Ag0B Ag 0.81611(3) -0.21876(4) 0.64585(2) 0.024 Uani 1 1 d .
Ag0C Ag 0.80726(3) 0.02601(4) 0.61262(2) 0.029 Uani 1 1 d .
Ag0D Ag 0.71706(3) -0.01214(5) 0.68383(2) 0.029 Uani 1 1 d .
Ag0E Ag 0.73718(3) -0.28002(4) 0.62387(2) 0.026 Uani 1 1 d .
Ag0F Ag 0.57700(3) -0.11156(5) 0.64045(2) 0.029 Uani 1 1 d .
Ag0G Ag 0.77131(4) -0.15816(5) 0.55834(2) 0.030 Uani 1 1 d .
Ag0H Ag 0.82706(3) -0.00563(4) 0.66089(2) 0.030 Uani 1 1 d .
Ag0I Ag 0.59337(3) -0.18299(5) 0.59523(2) 0.029 Uani 1 1 d .
Ag0J Ag 0.71758(4) -0.14792(5) 0.70492(2) 0.032 Uani 1 1 d .
Ag0K Ag 0.62369(3) -0.22071(5) 0.67711(2) 0.032 Uani 1 1 d .
Ag0L Ag 0.81405(3) -0.21585(5) 0.69232(2) 0.030 Uani 1 1 d .
Ag0M Ag 0.69836(3) 0.03063(4) 0.60304(2) 0.031 Uani 1 1 d .
Ag0N Ag 0.67313(4) -0.33671(5) 0.65549(2) 0.034 Uani 1 1 d .
Ag0O Ag 0.63873(4) 0.00975(5) 0.64886(2) 0.034 Uani 1 1 d .
Ag0P Ag 0.83443(4) -0.32340(5) 0.61743(2) 0.034 Uani 1 1 d .
Ag0Q Ag 0.78993(4) -0.33666(5) 0.66361(2) 0.036 Uani 1 1 d .
Ag0R Ag 0.88526(3) -0.12909(5) 0.66408(2) 0.034 Uani 1 1 d .
Ag0S Ag 0.65749(4) -0.09705(5) 0.56792(2) 0.033 Uani 1 1 d .
Ag0T Ag 0.64665(4) -0.30691(5) 0.59622(2) 0.033 Uani 1 1 d .
Ag0U Ag 0.89857(3) -0.20594(5) 0.61923(2) 0.035 Uani 1 1 d .
Ag0V Ag 0.54003(4) -0.23522(5) 0.64339(2) 0.037 Uani 1 1 d .
Ag0W Ag 0.84866(4) -0.06825(5) 0.58208(2) 0.038 Uani 1 1 d .
Ag0X Ag 0.74503(4) 0.04609(5) 0.54161(2) 0.038 Uani 1 1 d .
Ag0Y Ag 0.53305(4) -0.37082(5) 0.63421(2) 0.039 Uani 1 1 d .
Ag0Z Ag 0.74599(4) -0.30035(5) 0.57412(2) 0.037 Uani 1 1 d .
Ag10 Ag 0.88824(4) -0.32719(5) 0.55451(2) 0.039 Uani 1 1 d .
Ag11 Ag 0.57028(4) -0.08758(6) 0.68702(2) 0.042 Uani 1 1 d .
Ag12 Ag 0.59989(4) 0.00620(5) 0.58490(2) 0.041 Uani 1 1 d .
Ag13 Ag 0.75650(4) 0.10326(5) 0.66788(2) 0.043 Uani 1 1 d .
Ag14 Ag 0.88017(4) -0.12164(5) 0.72802(2) 0.045 Uani 1 1 d .
Ag15 Ag 0.79612(4) -0.03578(6) 0.71305(2) 0.044 Uani 1 1 d .
Ag16 Ag 0.88876(4) -0.18931(6) 0.56949(2) 0.045 Uani 1 1 d .
Ag17 Ag 0.89906(4) -0.28964(6) 0.67828(2) 0.046 Uani 1 1 d .
S018 S 0.83612(12) 0.10027(16) 0.64251(6) 0.035 Uani 1 1 d .
S019 S 0.62322(12) -0.38581(15) 0.62373(5) 0.032 Uani 1 1 d .
S01A S 0.56254(12) -0.00288(16) 0.62212(6) 0.034 Uani 1 1 d .
S01B S 0.88328(11) -0.04497(17) 0.69359(5) 0.033 Uani 1 1 d .
S01C S 0.72039(12) -0.07372(16) 0.53958(5) 0.032 Uani 1 1 d .
S01D S 0.69712(13) 0.10291(16) 0.63676(6) 0.037 Uani 1 1 d .
S01E S 0.89027(12) -0.23891(17) 0.71475(6) 0.036 Uani 1 1 d .
S01F S 0.57412(12) -0.31859(16) 0.67085(6) 0.033 Uani 1 1 d .
S01G S 0.66541(13) 0.06655(17) 0.56652(6) 0.036 Uani 1 1 d .
S01H S 0.81735(12) -0.36701(16) 0.57957(5) 0.033 Uani 1 1 d .
S01I S 0.53379(12) -0.27130(16) 0.60453(6) 0.034 Uani 1 1 d .
S01J S 0.50567(12) -0.14657(17) 0.66620(6) 0.034 Uani 1 1 d .
S01K S 0.77118(13) 0.07524(18) 0.70666(6) 0.040 Uani 1 1 d .
S01L S 0.81326(12) 0.04023(17) 0.57204(6) 0.035 Uani 1 1 d .
S01M S 0.94880(12) -0.20841(17) 0.65424(6) 0.039 Uani 1 1 d .
S01N S 0.56204(13) -0.09816(16) 0.56917(6) 0.036 Uani 1 1 d .
S01O S 0.83109(13) -0.23363(17) 0.54037(6) 0.037 Uani 1 1 d .
S01P S 0.72409(13) -0.37741(17) 0.68761(6) 0.039 Uani 1 1 d .
S01Q S 0.62726(12) -0.16246(17) 0.71301(5) 0.036 Uani 1 1 d .
S01R S 0.87514(13) -0.37180(16) 0.65217(6) 0.036 Uani 1 1 d .
S01S S 0.92672(12) -0.28793(17) 0.59189(6) 0.038 Uani 1 1 d .
S01T S 0.62559(12) 0.00409(17) 0.69185(7) 0.040 Uani 1 1 d .
S01U S 0.78245(13) -0.13116(18) 0.73535(6) 0.040 Uani 1 1 d .
P01V P 0.45715(15) -0.42928(19) 0.63641(7) 0.045 Uani 1 1 d .
P01W P 0.75297(15) 0.11138(19) 0.50836(6) 0.043 Uani 1 1 d .
P01X P 0.93518(14) -0.39430(18) 0.53100(6) 0.041 Uani 1 1 d .
S01Y S 0.66420(13) -0.28725(17) 0.55651(6) 0.039 Uani 1 1 d .
S01Z S 0.93609(13) -0.0994(2) 0.58615(6) 0.045 Uani 1 1 d .
P020 P 0.93012(15) -0.0974(2) 0.76072(7) 0.047 Uani 1 1 d .
C3 C 0.9297(5) 0.0126(6) 0.6991(2) 0.032 Uani 1 1 d .
C4 C 0.6809(5) -0.4876(7) 0.6747(2) 0.039 Uani 1 1 d .
H4 H 0.657935 -0.460447 0.667529 0.046 Uiso 1 1 calc R
C6 C 0.9138(5) 0.0738(6) 0.7020(2) 0.038 Uani 1 1 d .
H6 H 0.879606 0.083543 0.701083 0.045 Uiso 1 1 calc R
C7 C 0.8584(5) 0.0992(6) 0.5670(2) 0.034 Uani 1 1 d .
C8 C 0.9490(5) 0.1216(7) 0.7063(3) 0.045 Uani 1 1 d .
C9 C 0.7004(5) -0.0924(6) 0.5120(2) 0.034 Uani 1 1 d .
C10 C 0.5065(5) 0.0404(7) 0.6210(2) 0.040 Uani 1 1 d .
C11 C 0.4721(5) -0.2576(6) 0.5945(2) 0.036 Uani 1 1 d .
C12 C 0.4343(6) -0.4563(8) 0.6098(3) 0.054 Uani 1 1 d .
C13 C 0.8494(5) -0.2209(6) 0.5130(2) 0.037 Uani 1 1 d .
C14 C 0.7267(5) -0.1386(6) 0.5003(2) 0.037 Uani 1 1 d .
H14 H 0.753021 -0.160259 0.507505 0.044 Uiso 1 1 calc R
C15 C 0.6932(5) 0.1254(7) 0.4941(3) 0.046 Uani 1 1 d .
C16 C 0.5114(5) -0.2809(7) 0.7044(2) 0.036 Uani 1 1 d .
H16 H 0.518760 -0.239285 0.700040 0.043 Uiso 1 1 calc R
C17 C 0.7605(5) -0.1025(7) 0.7613(2) 0.039 Uani 1 1 d .
C18 C 0.9351(5) 0.0657(8) 0.6432(3) 0.049 Uani 1 1 d .
H18 H 0.923060 0.024938 0.640005 0.059 Uiso 1 1 calc R
C19 C 0.8003(5) 0.2102(7) 0.5300(3) 0.046 Uani 1 1 d .
H19 H 0.805722 0.180769 0.541563 0.055 Uiso 1 1 calc R
C20 C 0.8905(5) 0.0953(7) 0.5488(2) 0.042 Uani 1 1 d .
C0AA C 0.6533(5) 0.1489(7) 0.5667(3) 0.046 Uani 1 1 d .
C1AA C 0.6771(5) -0.4901(6) 0.6111(2) 0.037 Uani 1 1 d .
C2AA C 0.6304(5) -0.4631(6) 0.6130(2) 0.033 Uani 1 1 d .
C3AA C 0.8477(5) -0.4936(7) 0.6483(2) 0.042 Uani 1 1 d .
H3AA H 0.825076 -0.478161 0.637496 0.051 Uiso 1 1 calc R
C4AA C 0.7912(5) 0.0742(7) 0.4877(3) 0.046 Uani 1 1 d .
C5AA C 0.5515(5) -0.1174(6) 0.5409(2) 0.036 Uani 1 1 d .
C6AA C 0.8084(5) -0.4499(7) 0.5750(2) 0.040 Uani 1 1 d .
C7AA C 0.8605(5) 0.1515(7) 0.5812(2) 0.042 Uani 1 1 d .
H7AA H 0.838634 0.154549 0.593269 0.050 Uiso 1 1 calc R
C9AA C 0.6606(6) 0.2847(8) 0.6287(3) 0.056 Uani 1 1 d .
H9AA H 0.676054 0.324607 0.629645 0.067 Uiso 1 1 calc R
C0BA C 0.5874(5) -0.4936(7) 0.6048(2) 0.042 Uani 1 1 d .
H0BA H 0.556381 -0.473191 0.605757 0.050 Uiso 1 1 calc R
C1BA C 0.6110(6) 0.2802(9) 0.6229(3) 0.062 Uani 1 1 d .
H1BA H 0.593328 0.317579 0.619641 0.074 Uiso 1 1 calc R
C2BA C 0.5343(5) -0.3316(6) 0.6935(2) 0.037 Uani 1 1 d .
C3BA C 0.6318(5) -0.0108(6) 0.5131(2) 0.038 Uani 1 1 d .
H3BA H 0.619576 -0.027489 0.527034 0.057 Uiso 1 1 calc GR
H3BB H 0.603828 -0.000019 0.503375 0.057 Uiso 1 1 calc GR
H3BC H 0.651586 0.026829 0.516058 0.057 Uiso 1 1 calc GR
C4BA C 0.6591(6) 0.1584(7) 0.5057(3) 0.052 Uani 1 1 d .
H4BA H 0.667187 0.173608 0.520033 0.063 Uiso 1 1 calc R
C5BA C 0.5257(5) -0.3932(7) 0.7002(2) 0.038 Uani 1 1 d .
C8BA C 0.8183(6) 0.2738(8) 0.5326(3) 0.057 Uani 1 1 d .
H8BA H 0.835676 0.287474 0.545475 0.068 Uiso 1 1 calc R
C9BA C 0.6364(6) -0.5813(8) 0.5948(3) 0.051 Uani 1 1 d .
H9BA H 0.639414 -0.622679 0.589248 0.062 Uiso 1 1 calc R
C1 C 0.8711(5) -0.2989(7) 0.7331(2) 0.043 Uani 1 1 d .
C7BA C 0.4083(7) -0.5139(9) 0.6065(3) 0.069 Uani 1 1 d .
H7BA H 0.400977 -0.539656 0.618755 0.082 Uiso 1 1 calc R
C0CA C 0.9018(5) 0.1150(6) 0.6455(2) 0.037 Uani 1 1 d .
C1CA C 0.4174(6) -0.3399(8) 0.6643(3) 0.054 Uani 1 1 d .
H1CA H 0.450725 -0.327122 0.666387 0.065 Uiso 1 1 calc R
C5 C 0.6734(6) -0.5536(8) 0.6735(3) 0.051 Uani 1 1 d .
C2CA C 0.8969(5) -0.4370(7) 0.5109(3) 0.047 Uani 1 1 d .
C4CA C 0.4550(5) -0.1048(7) 0.6532(2) 0.039 Uani 1 1 d .
C5CA C 0.7233(5) -0.4578(7) 0.6183(2) 0.043 Uani 1 1 d .
H5CA H 0.729140 -0.421767 0.608609 0.064 Uiso 1 1 calc GR
H5CB H 0.751143 -0.486903 0.617368 0.064 Uiso 1 1 calc GR
H5CC H 0.720122 -0.443274 0.633510 0.064 Uiso 1 1 calc GR
C6CA C 0.5683(6) -0.1791(8) 0.5089(3) 0.053 Uani 1 1 d .
C7CA C 0.6632(5) 0.1746(6) 0.6322(2) 0.037 Uani 1 1 d .
C8CA C 0.5869(6) 0.2259(8) 0.6217(3) 0.051 Uani 1 1 d .
C9CA C 0.8950(6) 0.1989(7) 0.5775(3) 0.049 Uani 1 1 d .
C0DA C 0.5422(6) -0.5871(8) 0.5885(3) 0.063 Uani 1 1 d .
H0DA H 0.533680 -0.617772 0.599876 0.095 Uiso 1 1 calc GR
H0DB H 0.546716 -0.608566 0.574429 0.095 Uiso 1 1 calc GR
H0DC H 0.515587 -0.556279 0.586993 0.095 Uiso 1 1 calc GR
C1DA C 0.9884(6) -0.0005(8) 0.5687(3) 0.051 Uani 1 1 d .
C2DA C 0.7756(5) 0.1920(7) 0.5111(3) 0.045 Uani 1 1 d .
C3DA C 0.4055(6) -0.3871(7) 0.6487(3) 0.050 Uani 1 1 d .
C4DA C 0.4590(6) -0.5013(8) 0.6520(3) 0.055 Uani 1 1 d .
C5DA C 0.8880(5) 0.0428(7) 0.5338(2) 0.044 Uani 1 1 d .
H5DA H 0.895839 0.004117 0.541753 0.066 Uiso 1 1 calc GR
H5DB H 0.911743 0.048953 0.521950 0.066 Uiso 1 1 calc GR
H5DC H 0.854612 0.039907 0.527350 0.066 Uiso 1 1 calc GR
C6DA C 0.9129(6) -0.4564(7) 0.4908(3) 0.046 Uani 1 1 d .
H6DA H 0.945854 -0.447749 0.486745 0.055 Uiso 1 1 calc R
Cl7D Cl 0.9690(4) -0.6233(4) 0.62324(18) 0.178 Uani 1 1 d .
Cl9D Cl 1.0378(4) -0.5445(8) 0.6446(2) 0.258 Uani 1 1 d .
C0EA C 0.4786(5) -0.2904(7) 0.7213(3) 0.046 Uani 1 1 d .
C1EA C 0.9182(6) 0.1763(8) 0.6489(3) 0.057 Uani 1 1 d .
C2EA C 0.6156(5) 0.1725(7) 0.6256(2) 0.047 Uani 1 1 d .
H2EA H 0.600742 0.132653 0.623423 0.056 Uiso 1 1 calc R
C3EA C 0.6869(5) 0.2322(7) 0.6331(3) 0.047 Uani 1 1 d .
C4EA C 0.9832(5) -0.3568(7) 0.5150(2) 0.045 Uani 1 1 d .
C5EA C 0.5973(5) 0.0773(7) 0.6989(2) 0.038 Uani 1 1 d .
C6EA C 0.9794(5) -0.0041(7) 0.7006(2) 0.039 Uani 1 1 d .
C7EA C 0.5569(5) 0.0787(7) 0.7133(3) 0.045 Uani 1 1 d .
C8EA C 0.6512(5) -0.0726(7) 0.4794(2) 0.044 Uani 1 1 d .
H8EA H 0.625173 -0.051066 0.471891 0.053 Uiso 1 1 calc R
C9EA C 0.4849(6) 0.0517(8) 0.5989(3) 0.055 Uani 1 1 d .
H9EA H 0.500583 0.035348 0.586290 0.065 Uiso 1 1 calc R
C0FA C 0.8499(6) -0.5592(8) 0.6538(3) 0.052 Uani 1 1 d .
C1FA C 0.4462(6) -0.4206(9) 0.5918(3) 0.062 Uani 1 1 d .
H1FA H 0.465762 -0.383995 0.593646 0.075 Uiso 1 1 calc R
C2FA C 0.6627(5) -0.0584(7) 0.5023(2) 0.038 Uani 1 1 d .
C3FA C 0.7214(5) -0.4620(7) 0.6861(2) 0.041 Uani 1 1 d .
C4FA C 0.9986(6) 0.1048(7) 0.7066(3) 0.049 Uani 1 1 d .
H4FA H 1.023106 0.136222 0.708494 0.059 Uiso 1 1 calc R
C5FA C 0.9708(6) -0.0605(8) 0.5657(3) 0.050 Uani 1 1 d .
C6FA C 0.4526(5) -0.1038(7) 0.6300(2) 0.042 Uani 1 1 d .
H6FA H 0.478324 -0.120663 0.621356 0.050 Uiso 1 1 calc R
C7FA C 0.4097(6) -0.2595(8) 0.5650(3) 0.059 Uani 1 1 d .
H7FA H 0.400712 -0.265100 0.549898 0.070 Uiso 1 1 calc R
C8FA C 0.5520(6) -0.4490(8) 0.6910(3) 0.055 Uani 1 1 d .
H8FA H 0.554643 -0.444581 0.674991 0.082 Uiso 1 1 calc GR
H8FB H 0.533334 -0.487103 0.694369 0.082 Uiso 1 1 calc GR
H8FC H 0.585058 -0.451945 0.697712 0.082 Uiso 1 1 calc GR
C9FA C 0.9703(5) -0.4557(7) 0.5465(2) 0.041 Uani 1 1 d .
C0GA C 0.4920(6) -0.5459(8) 0.6470(3) 0.063 Uani 1 1 d .
H0GA H 0.513826 -0.540918 0.635091 0.076 Uiso 1 1 calc R
C1GA C 0.8822(6) -0.5790(9) 0.6700(3) 0.061 Uani 1 1 d .
H1GA H 0.882467 -0.621697 0.674465 0.073 Uiso 1 1 calc R
C2GA C 0.5749(5) -0.1637(7) 0.5304(2) 0.044 Uani 1 1 d .
H2GA H 0.598180 -0.187619 0.538722 0.052 Uiso 1 1 calc R
C4GA C 0.4334(5) -0.2479(7) 0.6092(3) 0.045 Uani 1 1 d .
H4GA H 0.440909 -0.243956 0.624462 0.054 Uiso 1 1 calc R
C5GA C 0.8802(6) -0.1609(8) 0.4825(3) 0.057 Uani 1 1 d .
H5GA H 0.893269 -0.122603 0.477151 0.069 Uiso 1 1 calc R
C6GA C 0.9232(6) 0.1460(8) 0.5458(3) 0.055 Uani 1 1 d .
H6GA H 0.943450 0.145186 0.533189 0.066 Uiso 1 1 calc R
C7GA C 0.9971(6) -0.0974(8) 0.7577(3) 0.058 Uani 1 1 d .
C8GA C 0.9277(6) 0.1944(8) 0.5593(3) 0.058 Uani 1 1 d .
H8GA H 0.952011 0.225625 0.556905 0.069 Uiso 1 1 calc R
C9GA C 0.9825(5) -0.0956(7) 0.5462(2) 0.046 Uani 1 1 d .
H9GA H 0.971402 -0.137602 0.544869 0.056 Uiso 1 1 calc R
C0HA C 0.8634(6) -0.1645(8) 0.5041(3) 0.051 Uani 1 1 d .
C1HA C 0.5898(6) -0.5539(8) 0.5953(3) 0.060 Uani 1 1 d .
C2HA C 0.4930(7) -0.6019(10) 0.6606(3) 0.074 Uani 1 1 d .
H2HA H 0.515229 -0.634602 0.657018 0.089 Uiso 1 1 calc R
C3HA C 1.0125(6) 0.0443(7) 0.7042(3) 0.050 Uani 1 1 d .
H3HA H 1.046652 0.034534 0.705075 0.060 Uiso 1 1 calc R
C4HA C 0.7414(6) 0.2391(9) 0.6383(3) 0.065 Uani 1 1 d .
H4HA H 0.751886 0.281876 0.634893 0.097 Uiso 1 1 calc GR
H4HB H 0.760019 0.209398 0.629308 0.097 Uiso 1 1 calc GR
H4HC H 0.747592 0.230372 0.653945 0.097 Uiso 1 1 calc GR
C5HA C 1.0121(5) -0.1884(7) 0.6516(2) 0.044 Uani 1 1 d .
C6HA C 0.8281(6) 0.1033(9) 0.4759(3) 0.061 Uani 1 1 d .
H6HA H 0.835218 0.146355 0.478248 0.073 Uiso 1 1 calc R
C7HA C 0.4182(6) -0.0797(8) 0.6671(3) 0.056 Uani 1 1 d .
C9HA C 0.4817(6) 0.0617(8) 0.6394(3) 0.050 Uani 1 1 d .
C0IA C 0.6242(5) -0.2817(7) 0.7310(2) 0.042 Uani 1 1 d .
H0IA H 0.641970 -0.293940 0.718311 0.050 Uiso 1 1 calc R
C1IA C 0.9182(6) -0.0201(8) 0.7727(3) 0.053 Uani 1 1 d .
C2IA C 0.9619(6) -0.5178(7) 0.5434(3) 0.050 Uani 1 1 d .
H2IA H 0.938439 -0.531107 0.532515 0.060 Uiso 1 1 calc R
C3IA C 0.8082(6) 0.3129(9) 0.5150(3) 0.063 Uani 1 1 d .
H3IA H 0.818004 0.355386 0.516633 0.076 Uiso 1 1 calc R
C4IA C 0.9969(5) -0.0701(7) 0.6973(3) 0.048 Uani 1 1 d .
H4IA H 0.981151 -0.097580 0.708080 0.072 Uiso 1 1 calc GR
H4IB H 1.032768 -0.071825 0.699431 0.072 Uiso 1 1 calc GR
H4IC H 0.988109 -0.084013 0.682353 0.072 Uiso 1 1 calc GR
C5IA C 0.9924(6) -0.2874(8) 0.5913(3) 0.050 Uani 1 1 d .
C6IA C 0.4621(6) -0.2639(8) 0.5718(3) 0.052 Uani 1 1 d .
C7IA C 0.7652(5) -0.4695(7) 0.5637(2) 0.046 Uani 1 1 d .
H7IA H 0.740489 -0.439659 0.559954 0.055 Uiso 1 1 calc R
C8IA C 0.6147(6) 0.1325(8) 0.6897(3) 0.057 Uani 1 1 d .
H8IA H 0.642296 0.130651 0.680241 0.068 Uiso 1 1 calc R
C9IA C 0.6517(6) -0.3565(7) 0.5404(3) 0.049 Uani 1 1 d .
C0JA C 0.9691(7) 0.1855(10) 0.6499(3) 0.075 Uani 1 1 d .
H0JA H 0.982593 0.226351 0.651333 0.090 Uiso 1 1 calc R
C1JA C 1.0286(6) -0.3857(8) 0.5113(3) 0.053 Uani 1 1 d .
H1JA H 1.035657 -0.425302 0.517767 0.064 Uiso 1 1 calc R
C2JA C 0.7102(7) -0.5889(10) 0.6830(3) 0.075 Uani 1 1 d .
H2JA H 0.707441 -0.633227 0.682323 0.090 Uiso 1 1 calc R
C3JA C 0.8803(5) -0.4533(6) 0.6596(2) 0.036 Uani 1 1 d .
C4JA C 0.4095(6) -0.0762(8) 0.6201(3) 0.057 Uani 1 1 d .
C6JA C 0.8613(6) -0.2697(8) 0.4764(3) 0.059 Uani 1 1 d .
C7JA C 0.6087(6) 0.1704(8) 0.5596(3) 0.053 Uani 1 1 d .
C8JA C 0.4930(6) -0.4037(8) 0.7172(3) 0.054 Uani 1 1 d .
H8JA H 0.486597 -0.445076 0.722098 0.065 Uiso 1 1 calc R
C9JA C 0.7797(6) 0.0094(8) 0.4827(3) 0.056 Uani 1 1 d .
H9JA H 0.753955 -0.012298 0.489893 0.067 Uiso 1 1 calc R
C0KA C 0.9148(5) -0.4734(7) 0.6752(3) 0.046 Uani 1 1 d .
C1KA C 0.6108(5) -0.2187(7) 0.7335(2) 0.042 Uani 1 1 d .
C2KA C 0.8230(6) -0.3081(8) 0.7371(3) 0.053 Uani 1 1 d .
H2KA H 0.799836 -0.280686 0.730235 0.063 Uiso 1 1 calc R
C5KA C 0.4362(6) 0.0975(9) 0.6364(3) 0.066 Uani 1 1 d .
H5KA H 0.418708 0.113752 0.648529 0.079 Uiso 1 1 calc R
C6KA C 0.3738(7) -0.2476(9) 0.5800(3) 0.073 Uani 1 1 d .
H6KA H 0.340745 -0.241637 0.574908 0.088 Uiso 1 1 calc R
C7KA C 1.0090(7) -0.2714(9) 0.4910(3) 0.068 Uani 1 1 d .
H7KA H 1.000731 -0.234580 0.482966 0.081 Uiso 1 1 calc R
C8KA C 0.7720(6) -0.0451(8) 0.7688(3) 0.054 Uani 1 1 d .
H8KA H 0.792147 -0.018988 0.759975 0.064 Uiso 1 1 calc R
C9KA C 0.5173(5) -0.0794(7) 0.5287(3) 0.046 Uani 1 1 d .
C0LA C 0.7147(6) -0.1529(7) 0.4786(3) 0.049 Uani 1 1 d .
C1LA C 0.4555(6) -0.2372(8) 0.7316(3) 0.059 Uani 1 1 d .
H1LA H 0.469737 -0.231179 0.746430 0.089 Uiso 1 1 calc GR
H1LB H 0.419979 -0.244726 0.732653 0.089 Uiso 1 1 calc GR
H1LC H 0.461167 -0.199595 0.722725 0.089 Uiso 1 1 calc GR
C2LA C 0.8455(6) -0.2729(8) 0.4984(3) 0.051 Uani 1 1 d .
H2LA H 0.831792 -0.310963 0.503699 0.061 Uiso 1 1 calc R
C3LA C 0.6821(6) 0.1041(8) 0.4733(3) 0.060 Uani 1 1 d .
H3LA H 0.706346 0.082066 0.465255 0.072 Uiso 1 1 calc R
C4LA C 1.0470(6) -0.2024(8) 0.6680(3) 0.058 Uani 1 1 d .
C5LA C 0.9205(7) -0.1565(9) 0.7817(3) 0.069 Uani 1 1 d .
C6LA C 0.9140(6) -0.5376(8) 0.6798(3) 0.062 Uani 1 1 d .
H6LA H 0.937037 -0.553298 0.690394 0.074 Uiso 1 1 calc R
C7LA C 0.5514(6) 0.1923(9) 0.7085(3) 0.061 Uani 1 1 d .
H7LA H 0.536022 0.230488 0.712561 0.073 Uiso 1 1 calc R
C8LA C 1.0255(6) -0.0080(9) 0.5333(3) 0.065 Uani 1 1 d .
H8LA H 1.043156 0.012486 0.521972 0.078 Uiso 1 1 calc R
C9LA C 0.6779(6) -0.1171(7) 0.4685(3) 0.053 Uani 1 1 d .
H9LA H 0.670880 -0.123866 0.453250 0.063 Uiso 1 1 calc R
C0MA C 0.8780(6) -0.2133(8) 0.4686(3) 0.063 Uani 1 1 d .
H0MA H 0.888057 -0.209823 0.453712 0.076 Uiso 1 1 calc R
C1MA C 0.8546(7) 0.0693(9) 0.4606(3) 0.074 Uani 1 1 d .
H1MA H 0.881750 0.088651 0.453601 0.089 Uiso 1 1 calc R
C2MA C 0.5930(7) 0.1907(9) 0.6937(3) 0.063 Uani 1 1 d .
C3MA C 0.9058(6) -0.3376(8) 0.7433(3) 0.055 Uani 1 1 d .
C4MA C 0.6772(6) -0.5518(7) 0.6020(3) 0.049 Uani 1 1 d .
H4MA H 0.707821 -0.573065 0.601001 0.058 Uiso 1 1 calc R
C5MA C 0.3569(7) -0.4011(9) 0.6445(3) 0.067 Uani 1 1 d .
H5MA H 0.348401 -0.431293 0.633541 0.081 Uiso 1 1 calc R
C6MA C 0.5359(6) 0.1360(8) 0.7162(3) 0.054 Uani 1 1 d .
H6MA H 0.506687 0.136725 0.724681 0.065 Uiso 1 1 calc R
C7MA C 0.4699(6) -0.3535(8) 0.7267(3) 0.055 Uani 1 1 d .
H7MA H 0.446398 -0.362006 0.737766 0.065 Uiso 1 1 calc R
C8MA C 0.8814(6) -0.4892(8) 0.4760(3) 0.063 Uani 1 1 d .
H8MA H 0.892013 -0.497699 0.461399 0.076 Uiso 1 1 calc R
C9MA C 0.6119(6) -0.3269(9) 0.7466(3) 0.064 Uani 1 1 d .
C0NA C 0.6412(6) 0.0449(8) 0.7693(3) 0.066 Uani 1 1 d .
H0NA H 0.614452 0.025023 0.760813 0.099 Uiso 1 1 calc GR
H0NB H 0.627423 0.068555 0.781611 0.099 Uiso 1 1 calc GR
H0NC H 0.663619 0.012538 0.775137 0.099 Uiso 1 1 calc GR
C1NA C 0.7589(6) -0.4993(8) 0.6948(3) 0.050 Uani 1 1 d .
C2NA C 0.4299(7) -0.5086(9) 0.6709(3) 0.068 Uani 1 1 d .
H2NA H 0.407215 -0.477060 0.675159 0.082 Uiso 1 1 calc R
C3NA C 0.8991(7) 0.2564(9) 0.5929(3) 0.075 Uani 1 1 d .
H3NA H 0.867709 0.279200 0.592615 0.113 Uiso 1 1 calc GR
H3NB H 0.925414 0.283982 0.587743 0.113 Uiso 1 1 calc GR
H3NC H 0.906727 0.242514 0.607942 0.113 Uiso 1 1 calc GR
C4NA C 0.7513(7) -0.5630(9) 0.6934(3) 0.068 Uani 1 1 d .
H4NA H 0.775104 -0.590278 0.699918 0.082 Uiso 1 1 calc R
C5NA C 0.7178(3) 0.1690(4) 0.72572(15) 0.062 Uani 1 1 d .
C1RA C 0.6855(4) 0.1933(3) 0.74114(18) 0.061 Uani 1 1 d G
H1RA H 0.679969 0.237121 0.741869 0.073 Uiso 1 1 calc R
C3KA C 0.6615(3) 0.1533(5) 0.75551(16) 0.059 Uani 1 1 d G
H3KA H 0.639457 0.169807 0.766047 0.071 Uiso 1 1 calc R
C6BA C 0.6696(3) 0.0891(4) 0.75445(15) 0.055 Uani 1 1 d G
C8AA C 0.7018(3) 0.0649(3) 0.73902(16) 0.042 Uani 1 1 d G
H8AA H 0.707419 0.021007 0.738299 0.050 Uiso 1 1 calc R
C3CA C 0.7259(3) 0.1049(5) 0.72466(14) 0.043 Uani 1 1 d G
C6NA C 1.0636(6) -0.3566(8) 0.4980(3) 0.060 Uani 1 1 d .
H6NA H 1.094174 -0.376875 0.495507 0.072 Uiso 1 1 calc R
C7NA C 1.0543(7) -0.2985(9) 0.4885(3) 0.068 Uani 1 1 d .
H7NA H 1.079076 -0.277881 0.480307 0.082 Uiso 1 1 calc R
C8NA C 0.4198(6) 0.1065(8) 0.6146(3) 0.062 Uani 1 1 d .
H8NA H 0.390043 0.129492 0.612513 0.074 Uiso 1 1 calc R
C9NA C 0.9309(6) 0.1885(8) 0.7103(3) 0.064 Uani 1 1 d .
H9NA H 0.957961 0.217954 0.707783 0.096 Uiso 1 1 calc GR
H9NB H 0.919910 0.192337 0.725546 0.096 Uiso 1 1 calc GR
H9NC H 0.903414 0.197887 0.700138 0.096 Uiso 1 1 calc GR
C0OA C 1.0280(7) -0.4813(9) 0.5752(3) 0.067 Uani 1 1 d .
H0OA H 1.050320 -0.469021 0.586691 0.080 Uiso 1 1 calc R
C1OA C 0.8499(6) -0.4556(8) 0.5176(3) 0.065 Uani 1 1 d .
H1OA H 0.838859 -0.444897 0.531954 0.078 Uiso 1 1 calc R
C2OA C 0.8471(6) -0.4924(8) 0.5817(3) 0.060 Uani 1 1 d .
C3OA C 0.7312(6) -0.1419(8) 0.7743(3) 0.060 Uani 1 1 d .
C4OA C 0.6279(6) -0.5782(9) 0.6633(3) 0.068 Uani 1 1 d .
H4OA H 0.599374 -0.557033 0.669617 0.103 Uiso 1 1 calc GR
H4OB H 0.625654 -0.623303 0.666090 0.103 Uiso 1 1 calc GR
H4OC H 0.628358 -0.570685 0.647347 0.103 Uiso 1 1 calc GR
C5OA C 0.9849(6) 0.0750(8) 0.6455(3) 0.056 Uani 1 1 d .
C6OA C 0.4419(7) 0.0860(9) 0.5964(3) 0.068 Uani 1 1 d .
C7OA C 0.5006(6) -0.2785(9) 0.5554(3) 0.065 Uani 1 1 d .
H7OA H 0.527584 -0.248173 0.556781 0.098 Uiso 1 1 calc GR
H7OB H 0.486132 -0.276191 0.540454 0.098 Uiso 1 1 calc GR
H7OC H 0.513405 -0.320823 0.558021 0.098 Uiso 1 1 calc GR
C8OA C 0.3791(7) -0.3112(9) 0.6768(3) 0.068 Uani 1 1 d .
H8OA H 0.386014 -0.281216 0.688043 0.081 Uiso 1 1 calc R
C9OA C 0.9600(6) -0.3300(8) 0.7394(3) 0.059 Uani 1 1 d .
H9OA H 0.965473 -0.323332 0.723602 0.088 Uiso 1 1 calc GR
H9OB H 0.977531 -0.367798 0.744256 0.088 Uiso 1 1 calc GR
H9OC H 0.972491 -0.293792 0.747721 0.088 Uiso 1 1 calc GR
C0PA C 0.3844(6) -0.2440(8) 0.6021(3) 0.059 Uani 1 1 d .
C1PA C 0.8331(7) -0.5099(9) 0.4828(3) 0.072 Uani 1 1 d .
H1PA H 0.812374 -0.535514 0.473782 0.086 Uiso 1 1 calc R
C2PA C 0.3312(8) -0.3299(10) 0.6716(3) 0.080 Uani 1 1 d .
H2PA H 0.305032 -0.311633 0.679566 0.096 Uiso 1 1 calc R
C3PA C 1.0775(7) -0.1401(10) 0.6280(3) 0.074 Uani 1 1 d .
C4PA C 0.3747(7) -0.0484(9) 0.6328(3) 0.071 Uani 1 1 d .
H4PA H 0.347513 -0.027480 0.626000 0.086 Uiso 1 1 calc R
C5PA C 0.7682(7) 0.2349(9) 0.4923(3) 0.074 Uani 1 1 d .
H5PA H 0.752699 0.221696 0.478907 0.089 Uiso 1 1 calc R
C6PA C 1.0036(6) -0.4365(8) 0.5625(3) 0.057 Uani 1 1 d .
H6PA H 1.009708 -0.393193 0.564877 0.068 Uiso 1 1 calc R
C7PA C 0.6120(6) 0.1700(8) 0.4964(3) 0.063 Uani 1 1 d .
H7PA H 0.587864 0.192475 0.504359 0.076 Uiso 1 1 calc R
C8PA C 0.8428(7) 0.0079(10) 0.4552(3) 0.076 Uani 1 1 d .
H8PA H 0.858846 -0.013307 0.443569 0.091 Uiso 1 1 calc R
C9PA C 0.4020(8) -0.4964(11) 0.5685(4) 0.091 Uani 1 1 d .
H9PA H 0.389454 -0.510046 0.554602 0.109 Uiso 1 1 calc R
C1QA C 0.7584(7) -0.5308(10) 0.5582(3) 0.076 Uani 1 1 d .
C2QA C 0.9978(6) -0.3537(8) 0.6248(3) 0.059 Uani 1 1 d .
H2QA H 0.964648 -0.337477 0.627581 0.089 Uiso 1 1 calc GR
H2QB H 1.018887 -0.346744 0.637911 0.089 Uiso 1 1 calc GR
H2QC H 0.995842 -0.398719 0.621741 0.089 Uiso 1 1 calc GR
C3QA C 1.0195(7) -0.5447(9) 0.5709(3) 0.073 Uani 1 1 d .
H3QA H 1.037211 -0.575880 0.578892 0.087 Uiso 1 1 calc R
C4QA C 0.8923(6) -0.4711(8) 0.5939(3) 0.060 Uani 1 1 d .
H4QA H 0.909147 -0.439218 0.585114 0.090 Uiso 1 1 calc GR
H4QB H 0.914410 -0.506812 0.596315 0.090 Uiso 1 1 calc GR
H4QC H 0.883110 -0.453204 0.608092 0.090 Uiso 1 1 calc GR
C5QA C 0.3938(8) -0.5319(12) 0.5858(4) 0.099 Uani 1 1 d .
H5QA H 0.377551 -0.570969 0.583787 0.119 Uiso 1 1 calc R
C6QA C 0.9741(6) -0.2981(8) 0.5056(3) 0.057 Uani 1 1 d .
H6QA H 0.944756 -0.276062 0.508881 0.068 Uiso 1 1 calc R
C7QA C 0.5335(6) 0.2214(9) 0.6152(3) 0.070 Uani 1 1 d .
H7QA H 0.513131 0.229240 0.628062 0.105 Uiso 1 1 calc GR
H7QB H 0.526511 0.179357 0.609390 0.105 Uiso 1 1 calc GR
H7QC H 0.525916 0.252556 0.603727 0.105 Uiso 1 1 calc GR
C8QA C 0.8819(7) 0.2285(9) 0.6521(3) 0.068 Uani 1 1 d .
H8QA H 0.856161 0.226327 0.640548 0.103 Uiso 1 1 calc GR
H8QB H 0.898969 0.268805 0.651212 0.103 Uiso 1 1 calc GR
H8QC H 0.866778 0.224337 0.666597 0.103 Uiso 1 1 calc GR
C9QA C 1.0260(7) -0.0448(9) 0.7595(3) 0.070 Uani 1 1 d .
H9QA H 1.011699 -0.005222 0.762551 0.084 Uiso 1 1 calc R
C0RA C 1.0251(6) -0.1578(8) 0.6320(3) 0.056 Uani 1 1 d .
H0RA H 1.000381 -0.148332 0.621168 0.067 Uiso 1 1 calc R
C3RA C 0.8039(6) -0.3573(8) 0.7513(3) 0.061 Uani 1 1 d .
C4RA C 0.6960(7) 0.1877(10) 0.5732(3) 0.078 Uani 1 1 d .
H4RA H 0.725806 0.171595 0.579450 0.093 Uiso 1 1 calc R
C5RA C 0.5033(6) 0.0513(8) 0.6618(3) 0.060 Uani 1 1 d .
H5RA H 0.518737 0.009858 0.662520 0.089 Uiso 1 1 calc GR
H5RB H 0.477205 0.053802 0.672802 0.089 Uiso 1 1 calc GR
H5RC H 0.528211 0.083516 0.665001 0.089 Uiso 1 1 calc GR
C6RA C 0.5965(7) -0.2334(9) 0.4982(3) 0.071 Uani 1 1 d .
H6RA H 0.625030 -0.216788 0.490372 0.107 Uiso 1 1 calc GR
H6RB H 0.574640 -0.255307 0.487710 0.107 Uiso 1 1 calc GR
H6RC H 0.607846 -0.262681 0.509647 0.107 Uiso 1 1 calc GR
C7RA C 0.6022(7) 0.1483(9) 0.4759(3) 0.069 Uani 1 1 d .
H7RA H 0.570704 0.156944 0.469426 0.083 Uiso 1 1 calc R
C8RA C 0.6763(7) -0.3673(9) 0.5220(3) 0.066 Uani 1 1 d .
C9RA C 0.9996(7) 0.1336(10) 0.6487(3) 0.076 Uani 1 1 d .
H9RA H 1.034043 0.140649 0.650192 0.091 Uiso 1 1 calc R
C0SA C 0.7428(7) -0.2033(9) 0.4660(3) 0.072 Uani 1 1 d .
H0SA H 0.776515 -0.188931 0.463387 0.107 Uiso 1 1 calc GR
H0SB H 0.726045 -0.211245 0.451771 0.107 Uiso 1 1 calc GR
H0SC H 0.743722 -0.241970 0.474659 0.107 Uiso 1 1 calc GR
C1SA C 1.0199(8) -0.1556(10) 0.7507(3) 0.085 Uani 1 1 d .
H1SA H 0.999582 -0.191502 0.748745 0.102 Uiso 1 1 calc R
C2SA C 0.5994(7) -0.4505(9) 0.5324(3) 0.072 Uani 1 1 d .
C3SA C 0.4065(7) -0.0759(9) 0.5950(3) 0.074 Uani 1 1 d .
H3SA H 0.439677 -0.080740 0.589035 0.111 Uiso 1 1 calc GR
H3SB H 0.392249 -0.036231 0.589841 0.111 Uiso 1 1 calc GR
H3SC H 0.385634 -0.110704 0.589863 0.111 Uiso 1 1 calc GR
C4SA C 0.8884(7) -0.3832(9) 0.7568(3) 0.076 Uani 1 1 d .
H4SA H 0.911722 -0.410825 0.763416 0.091 Uiso 1 1 calc R
C5SA C 0.3455(7) -0.2321(10) 0.6178(3) 0.079 Uani 1 1 d .
H5SA H 0.352814 -0.254725 0.631556 0.119 Uiso 1 1 calc GR
H5SB H 0.313890 -0.246533 0.611608 0.119 Uiso 1 1 calc GR
H5SC H 0.343709 -0.187112 0.620846 0.119 Uiso 1 1 calc GR
C6SA C 0.8195(7) -0.4895(9) 0.5034(3) 0.070 Uani 1 1 d .
H6SA H 0.787173 -0.499274 0.508186 0.084 Uiso 1 1 calc R
C7SA C 0.8376(7) -0.5537(10) 0.5746(3) 0.076 Uani 1 1 d .
H7SA H 0.862443 -0.584217 0.577365 0.091 Uiso 1 1 calc R
C8SA C 1.0170(7) 0.0249(10) 0.5528(3) 0.076 Uani 1 1 d .
H8SA H 1.031285 0.065116 0.554976 0.091 Uiso 1 1 calc R
C9SA C 0.5357(6) -0.1446(8) 0.4967(3) 0.063 Uani 1 1 d .
H9SA H 0.530337 -0.154287 0.481549 0.075 Uiso 1 1 calc R
C0TA C 0.8086(6) -0.0196(9) 0.4668(3) 0.066 Uani 1 1 d .
H0TA H 0.802939 -0.062874 0.464075 0.079 Uiso 1 1 calc R
C1TA C 0.6137(6) -0.3960(8) 0.5468(3) 0.058 Uani 1 1 d .
H1TA H 0.596864 -0.388471 0.560150 0.070 Uiso 1 1 calc R
C2TA C 0.7556(7) -0.0221(9) 0.7890(3) 0.069 Uani 1 1 d .
C3TA C 0.8654(6) -0.1044(7) 0.5178(3) 0.054 Uani 1 1 d .
H3TA H 0.831788 -0.091470 0.521448 0.081 Uiso 1 1 calc GR
H3TB H 0.881248 -0.071186 0.509311 0.081 Uiso 1 1 calc GR
H3TC H 0.884380 -0.111847 0.531473 0.081 Uiso 1 1 calc GR
C4TA C 0.7977(7) -0.5718(10) 0.5645(3) 0.080 Uani 1 1 d .
H4TA H 0.794461 -0.615053 0.561010 0.096 Uiso 1 1 calc R
C5TA C 1.0097(7) -0.0693(9) 0.5295(3) 0.071 Uani 1 1 d .
C6TA C 0.6241(8) -0.4583(11) 0.5150(4) 0.086 Uani 1 1 d .
H6TA H 0.614568 -0.492253 0.505761 0.103 Uiso 1 1 calc R
C21 C 0.3197(8) -0.3710(10) 0.6563(3) 0.080 Uani 1 1 d .
H21 H 0.286085 -0.380549 0.653281 0.096 Uiso 1 1 calc R
C22 C 0.7138(7) -0.5526(10) 0.5449(3) 0.081 Uani 1 1 d .
H22A H 0.683671 -0.542065 0.552825 0.121 Uiso 1 1 calc GR
H22B H 0.715529 -0.598006 0.542790 0.121 Uiso 1 1 calc GR
H22C H 0.713288 -0.531696 0.530508 0.121 Uiso 1 1 calc GR
C23 C 1.0346(7) -0.2313(9) 0.6882(3) 0.069 Uani 1 1 d .
H23A H 1.011291 -0.204631 0.696103 0.104 Uiso 1 1 calc GR
H23B H 1.064481 -0.237076 0.697317 0.104 Uiso 1 1 calc GR
H23C H 1.019327 -0.272121 0.685262 0.104 Uiso 1 1 calc GR
C24 C 0.9870(7) -0.5610(10) 0.5557(3) 0.072 Uani 1 1 d .
H24 H 0.980717 -0.604224 0.553169 0.086 Uiso 1 1 calc R
C25 C 1.0200(8) -0.1082(10) 0.5088(3) 0.084 Uani 1 1 d .
H25A H 1.013881 -0.152521 0.511904 0.126 Uiso 1 1 calc GR
H25B H 1.054415 -0.102502 0.504604 0.126 Uiso 1 1 calc GR
H25C H 0.998155 -0.094354 0.496689 0.126 Uiso 1 1 calc GR
C26 C 0.9195(7) -0.0085(10) 0.7954(3) 0.075 Uani 1 1 d .
H26 H 0.925551 -0.041522 0.805639 0.090 Uiso 1 1 calc R
C27 C 0.4641(7) -0.6092(10) 0.6778(4) 0.081 Uani 1 1 d .
H27 H 0.464296 -0.647215 0.685943 0.097 Uiso 1 1 calc R
C28 C 0.4885(6) -0.0265(8) 0.5389(3) 0.059 Uani 1 1 d .
H28A H 0.474506 -0.040665 0.552852 0.088 Uiso 1 1 calc GR
H28B H 0.461844 -0.013490 0.528805 0.088 Uiso 1 1 calc GR
H28C H 0.510611 0.009087 0.541767 0.088 Uiso 1 1 calc GR
C29 C 0.4284(7) -0.4392(10) 0.5693(4) 0.080 Uani 1 1 d .
H29 H 0.434236 -0.414590 0.556589 0.095 Uiso 1 1 calc R
C30 C 0.5894(7) -0.1980(9) 0.7534(3) 0.067 Uani 1 1 d .
C31 C 0.6353(7) 0.1145(9) 0.4638(3) 0.076 Uani 1 1 d .
H31 H 0.626813 0.098691 0.449603 0.091 Uiso 1 1 calc R
C32 C 0.5103(6) -0.0960(8) 0.5060(3) 0.059 Uani 1 1 d .
H32 H 0.487604 -0.072782 0.497130 0.071 Uiso 1 1 calc R
C33 C 0.6476(8) 0.2716(11) 0.5625(4) 0.089 Uani 1 1 d .
H33 H 0.645502 0.315688 0.560622 0.107 Uiso 1 1 calc R
C34 C 0.8810(7) -0.1968(10) 0.7803(4) 0.079 Uani 1 1 d .
H34 H 0.858206 -0.190686 0.768460 0.094 Uiso 1 1 calc R
C35 C 1.0180(7) -0.3223(9) 0.6065(3) 0.068 Uani 1 1 d .
C36 C 1.0959(7) -0.1815(10) 0.6641(3) 0.079 Uani 1 1 d .
H36 H 1.120521 -0.187909 0.675184 0.094 Uiso 1 1 calc R
C37 C 0.9477(7) -0.4302(9) 0.6884(3) 0.073 Uani 1 1 d .
H37A H 0.961497 -0.398429 0.678576 0.110 Uiso 1 1 calc GR
H37B H 0.974505 -0.454344 0.695270 0.110 Uiso 1 1 calc GR
H37C H 0.928379 -0.409684 0.699815 0.110 Uiso 1 1 calc GR
C39 C 0.7855(7) 0.2967(10) 0.4953(4) 0.082 Uani 1 1 d .
H39 H 0.781469 0.326779 0.483882 0.098 Uiso 1 1 calc R
C40 C 0.3786(8) -0.0505(10) 0.6552(4) 0.082 Uani 1 1 d .
H40 H 0.353268 -0.031185 0.663499 0.099 Uiso 1 1 calc R
C41 C 0.6634(7) -0.4226(9) 0.5082(3) 0.078 Uani 1 1 d .
H41 H 0.681258 -0.432824 0.495295 0.093 Uiso 1 1 calc R
C42 C 0.8421(7) -0.3917(10) 0.7612(3) 0.080 Uani 1 1 d .
H42 H 0.833813 -0.422875 0.771668 0.096 Uiso 1 1 calc R
C43 C 0.7437(7) 0.2195(11) 0.7100(3) 0.093 Uani 1 1 d .
C45 C 0.9121(8) 0.0504(11) 0.8026(4) 0.087 Uani 1 1 d .
H45 H 0.911770 0.057527 0.818039 0.104 Uiso 1 1 calc R
C46 C 0.4354(8) -0.5632(11) 0.6832(4) 0.092 Uani 1 1 d .
H46 H 0.417037 -0.567132 0.696369 0.110 Uiso 1 1 calc R
C47 C 0.7278(7) -0.0611(10) 0.8024(4) 0.080 Uani 1 1 d .
H47 H 0.718176 -0.048334 0.816748 0.096 Uiso 1 1 calc R
C48 C 0.9079(7) 0.0257(10) 0.7587(4) 0.079 Uani 1 1 d .
H48 H 0.904211 0.017672 0.743338 0.095 Uiso 1 1 calc R
C49 C 0.5789(8) -0.2436(10) 0.7685(4) 0.085 Uani 1 1 d .
H49 H 0.562452 -0.232322 0.781666 0.101 Uiso 1 1 calc R
C50 C 1.0142(7) -0.2591(9) 0.5724(3) 0.071 Uani 1 1 d .
H50 H 0.994458 -0.238096 0.561576 0.085 Uiso 1 1 calc R
C7TA C 0.5369(7) 0.0224(9) 0.7233(3) 0.071 Uani 1 1 d .
H7TA H 0.521548 -0.003684 0.711766 0.106 Uiso 1 1 calc GR
H7TB H 0.512201 0.034044 0.734122 0.106 Uiso 1 1 calc GR
H7TC H 0.563638 -0.001007 0.730587 0.106 Uiso 1 1 calc GR
C9TA C 1.0986(8) -0.1083(10) 0.7522(4) 0.085 Uani 1 1 d .
H9TA H 1.133511 -0.112333 0.753171 0.102 Uiso 1 1 calc R
C0UA C 0.8037(7) -0.4745(9) 0.7062(3) 0.071 Uani 1 1 d .
H0UA H 0.818004 -0.441031 0.697308 0.107 Uiso 1 1 calc GR
H0UB H 0.827832 -0.508294 0.708169 0.107 Uiso 1 1 calc GR
H0UC H 0.794767 -0.457851 0.720666 0.107 Uiso 1 1 calc GR
C1UA C 1.0794(8) -0.0508(10) 0.7565(3) 0.083 Uani 1 1 d .
H1UA H 1.100182 -0.015071 0.757600 0.100 Uiso 1 1 calc R
C2UA C 0.6239(8) -0.3958(10) 0.7425(4) 0.087 Uani 1 1 d .
H2UA H 0.594753 -0.416926 0.736283 0.131 Uiso 1 1 calc GR
H2UB H 0.633715 -0.415857 0.756423 0.131 Uiso 1 1 calc GR
H2UC H 0.651072 -0.398763 0.732049 0.131 Uiso 1 1 calc GR
C3UA C 1.1086(8) -0.1523(10) 0.6449(4) 0.087 Uani 1 1 d .
H3UA H 1.141955 -0.139725 0.643441 0.104 Uiso 1 1 calc R
C4UA C 1.0208(7) 0.0230(10) 0.6447(4) 0.085 Uani 1 1 d .
H4UA H 1.003211 -0.017086 0.644928 0.127 Uiso 1 1 calc GR
H4UB H 1.043378 0.025490 0.657469 0.127 Uiso 1 1 calc GR
H4UC H 1.039726 0.026048 0.631086 0.127 Uiso 1 1 calc GR
C5UA C 0.4203(8) 0.0964(10) 0.5729(3) 0.090 Uani 1 1 d .
H5UA H 0.447150 0.097661 0.562259 0.134 Uiso 1 1 calc GR
H5UB H 0.402179 0.136107 0.572359 0.134 Uiso 1 1 calc GR
H5UC H 0.397779 0.061953 0.569043 0.134 Uiso 1 1 calc GR
C6UA C 0.7154(8) -0.1159(10) 0.7945(4) 0.083 Uani 1 1 d .
H6UA H 0.693782 -0.140628 0.803017 0.099 Uiso 1 1 calc R
C7UA C 0.6129(8) 0.2492(10) 0.6845(4) 0.091 Uani 1 1 d .
H7UA H 0.648970 0.246765 0.684189 0.137 Uiso 1 1 calc GR
H7UB H 0.603082 0.284655 0.693721 0.137 Uiso 1 1 calc GR
H7UC H 0.599835 0.255145 0.669466 0.137 Uiso 1 1 calc GR
C8UA C 0.5917(7) -0.3053(10) 0.7652(3) 0.077 Uani 1 1 d .
H8UA H 0.585876 -0.334235 0.776786 0.093 Uiso 1 1 calc R
C9UA C 0.8172(8) -0.6043(10) 0.6416(4) 0.087 Uani 1 1 d .
H9UA H 0.782688 -0.591732 0.643196 0.130 Uiso 1 1 calc GR
H9UB H 0.821915 -0.646476 0.647676 0.130 Uiso 1 1 calc GR
H9UC H 0.825590 -0.604301 0.625939 0.130 Uiso 1 1 calc GR
C0VA C 0.4204(7) -0.0812(10) 0.6914(3) 0.083 Uani 1 1 d .
H0VA H 0.414680 -0.124127 0.696500 0.125 Uiso 1 1 calc GR
H0VB H 0.394976 -0.053526 0.697253 0.125 Uiso 1 1 calc GR
H0VC H 0.452982 -0.067099 0.696555 0.125 Uiso 1 1 calc GR
C1VA C 0.7202(7) -0.3280(10) 0.5144(3) 0.081 Uani 1 1 d .
H1VA H 0.708629 -0.286302 0.510014 0.122 Uiso 1 1 calc GR
H1VB H 0.735624 -0.348530 0.501811 0.122 Uiso 1 1 calc GR
H1VC H 0.744344 -0.324168 0.526544 0.122 Uiso 1 1 calc GR
C2VA C 0.7219(7) -0.2097(9) 0.7680(3) 0.077 Uani 1 1 d .
H2VA H 0.712867 -0.212118 0.752247 0.116 Uiso 1 1 calc GR
H2VB H 0.694912 -0.226521 0.776744 0.116 Uiso 1 1 calc GR
H2VC H 0.751850 -0.234336 0.770772 0.116 Uiso 1 1 calc GR
C5VA C 0.8718(9) -0.2449(11) 0.7945(4) 0.094 Uani 1 1 d .
H5VA H 0.843748 -0.271445 0.793114 0.113 Uiso 1 1 calc R
C6VA C 0.9847(8) -0.5486(10) 0.6313(4) 0.092 Uani 1 1 d .
H6VA H 0.986163 -0.521623 0.618038 0.110 Uiso 1 1 calc R
H6VB H 0.958573 -0.531948 0.640852 0.110 Uiso 1 1 calc R
C7VA C 0.9566(9) -0.1622(11) 0.8005(4) 0.095 Uani 1 1 d .
H7VA H 0.984729 -0.136035 0.802369 0.114 Uiso 1 1 calc R
C8VA C 0.7516(7) -0.3712(10) 0.7539(4) 0.090 Uani 1 1 d .
H8VA H 0.731847 -0.335868 0.748512 0.134 Uiso 1 1 calc GR
H8VB H 0.744982 -0.378214 0.769594 0.134 Uiso 1 1 calc GR
H8VC H 0.743006 -0.408937 0.745510 0.134 Uiso 1 1 calc GR
C9VA C 0.9060(9) -0.2512(12) 0.8108(4) 0.105 Uani 1 1 d .
H9VA H 0.903210 -0.287169 0.819929 0.126 Uiso 1 1 calc R
C0WA C 0.9057(8) 0.0966(11) 0.7900(4) 0.087 Uani 1 1 d .
H0WA H 0.902892 0.137649 0.795913 0.105 Uiso 1 1 calc R
C1WA C 1.0656(10) -0.2633(12) 0.5702(4) 0.108 Uani 1 1 d .
C2WA C 0.9772(8) 0.0372(10) 0.5889(4) 0.088 Uani 1 1 d .
H2WA H 0.943426 0.053566 0.587707 0.132 Uiso 1 1 calc GR
H2WB H 1.000438 0.072208 0.590138 0.132 Uiso 1 1 calc GR
H2WC H 0.980289 0.010550 0.601986 0.132 Uiso 1 1 calc GR
C3WA C 1.0718(9) -0.1616(12) 0.7465(4) 0.107 Uani 1 1 d .
H3WA H 1.086283 -0.198119 0.740437 0.129 Uiso 1 1 calc R
C4WA C 0.7707(9) 0.0463(11) 0.7971(4) 0.107 Uani 1 1 d .
H4WA H 0.801513 0.058764 0.790128 0.160 Uiso 1 1 calc GR
H4WB H 0.775359 0.046281 0.813185 0.160 Uiso 1 1 calc GR
H4WC H 0.744530 0.075962 0.793000 0.160 Uiso 1 1 calc GR
C5WA C 0.9027(8) 0.0871(12) 0.7672(4) 0.099 Uani 1 1 d .
H5WA H 0.897212 0.121476 0.757526 0.119 Uiso 1 1 calc R
C7WA C 0.5578(9) -0.4912(12) 0.5388(4) 0.110 Uani 1 1 d .
H7WA H 0.545035 -0.477159 0.553032 0.165 Uiso 1 1 calc GR
H7WB H 0.569361 -0.534573 0.540196 0.165 Uiso 1 1 calc GR
H7WC H 0.531555 -0.488903 0.527554 0.165 Uiso 1 1 calc GR
C8WA C 1.0742(9) -0.3226(11) 0.6041(4) 0.098 Uani 1 1 d .
H8WA H 1.095184 -0.335228 0.615966 0.118 Uiso 1 1 calc R
C1XA C 1.0887(9) -0.2376(12) 0.5475(4) 0.107 Uani 1 1 d .
H1XA H 1.061904 -0.227493 0.536985 0.160 Uiso 1 1 calc GR
H1XB H 1.109929 -0.269760 0.541120 0.160 Uiso 1 1 calc GR
H1XC H 1.108161 -0.199795 0.550538 0.160 Uiso 1 1 calc GR
C3XA C 0.6870(10) 0.2533(13) 0.5691(4) 0.105 Uani 1 1 d .
C4XA C 0.8528(8) -0.3275(11) 0.4609(4) 0.100 Uani 1 1 d .
H4XA H 0.847436 -0.365083 0.469802 0.150 Uiso 1 1 calc GR
H4XB H 0.881953 -0.333586 0.451748 0.150 Uiso 1 1 calc GR
H4XC H 0.823885 -0.320044 0.451329 0.150 Uiso 1 1 calc GR
C6XA C 0.6030(9) 0.2384(12) 0.5569(4) 0.103 Uani 1 1 d .
H6XA H 0.573344 0.258111 0.551981 0.124 Uiso 1 1 calc R
C7XA C 0.9437(11) -0.2120(14) 0.8154(5) 0.136 Uani 1 1 d .
H7XA H 0.962197 -0.217250 0.828790 0.163 Uiso 1 1 calc R
C9XA C 0.5773(8) -0.1289(10) 0.7564(4) 0.095 Uani 1 1 d .
H9XA H 0.606425 -0.103620 0.753105 0.143 Uiso 1 1 calc GR
H9XB H 0.567650 -0.121481 0.771694 0.143 Uiso 1 1 calc GR
H9XC H 0.550082 -0.117204 0.746392 0.143 Uiso 1 1 calc GR
C0YA C 1.0895(9) -0.1096(11) 0.6060(4) 0.102 Uani 1 1 d .
H0YA H 1.104897 -0.140551 0.596334 0.153 Uiso 1 1 calc GR
H0YB H 1.112324 -0.074619 0.608499 0.153 Uiso 1 1 calc GR
H0YC H 1.059083 -0.094040 0.598950 0.153 Uiso 1 1 calc GR
C1YA C 1.0942(10) -0.3034(12) 0.5834(4) 0.112 Uani 1 1 d .
H1YA H 1.125699 -0.317427 0.578912 0.135 Uiso 1 1 calc R
C2YA C 0.7386(12) 0.2816(15) 0.5789(5) 0.145 Uani 1 1 d .
C3YA C 0.5665(8) 0.1369(11) 0.5517(4) 0.103 Uani 1 1 d .
H3YA H 0.576073 0.108880 0.539729 0.155 Uiso 1 1 calc GR
H3YB H 0.541615 0.166651 0.546200 0.155 Uiso 1 1 calc GR
H3YC H 0.552718 0.112281 0.563769 0.155 Uiso 1 1 calc GR

loop_
_atom_site_aniso_label
_atom_site_aniso_U_11
_atom_site_aniso_U_22
_atom_site_aniso_U_33
_atom_site_aniso_U_23
_atom_site_aniso_U_13
_atom_site_aniso_U_12
Ag01 0.024 0.023 0.019 0.000 -0.001 -0.001
Ag02 0.022 0.026 0.019 0.001 -0.003 0.001
Ag03 0.024 0.023 0.021 0.000 -0.001 0.000
Ag04 0.027 0.024 0.019 0.001 -0.003 0.001
Ag05 0.025 0.024 0.020 0.000 -0.003 -0.001
Ag06 0.024 0.024 0.023 -0.001 0.001 0.000
Ag07 0.025 0.023 0.024 0.000 0.001 0.002
Ag08 0.025 0.024 0.023 0.000 -0.004 -0.001
Ag09 0.028 0.026 0.022 0.001 -0.002 0.002
Ag0A 0.025 0.027 0.021 0.001 -0.002 0.003
Ag0B 0.028 0.024 0.020 0.000 -0.001 0.002
Ag0C 0.032 0.029 0.025 0.003 -0.001 -0.004
Ag0D 0.032 0.029 0.025 -0.005 -0.003 0.001
Ag0E 0.030 0.026 0.022 0.001 -0.004 0.002
Ag0F 0.025 0.035 0.028 0.001 0.000 -0.001
Ag0G 0.038 0.031 0.020 0.000 -0.001 0.008
Ag0H 0.031 0.026 0.032 -0.001 -0.006 -0.006
Ag0I 0.028 0.030 0.028 0.004 -0.006 -0.002
Ag0J 0.035 0.039 0.023 0.000 -0.002 -0.003
Ag0K 0.031 0.042 0.023 0.003 0.001 -0.006
Ag0L 0.035 0.033 0.023 0.003 -0.008 0.006
Ag0M 0.033 0.027 0.032 0.005 -0.003 0.004
Ag0N 0.036 0.027 0.038 0.001 -0.007 -0.003
Ag0O 0.033 0.030 0.039 -0.005 -0.006 0.004
Ag0P 0.043 0.031 0.028 -0.002 0.000 0.009
Ag0Q 0.041 0.028 0.037 0.005 -0.004 0.004
Ag0R 0.028 0.039 0.034 -0.001 -0.008 0.001
Ag0S 0.037 0.038 0.024 0.004 -0.002 0.005
Ag0T 0.037 0.028 0.035 -0.002 0.000 -0.003
Ag0U 0.027 0.048 0.031 -0.002 -0.001 0.002
Ag0V 0.039 0.037 0.035 -0.001 -0.007 -0.005
Ag0W 0.032 0.049 0.033 -0.002 0.006 0.002
Ag0X 0.043 0.039 0.031 0.006 -0.002 0.000
Ag0Y 0.039 0.034 0.044 -0.002 0.000 -0.007
Ag0Z 0.039 0.033 0.040 -0.007 0.002 0.006
Ag10 0.048 0.038 0.032 0.000 0.010 0.015
Ag11 0.036 0.055 0.037 -0.010 0.000 -0.006
Ag12 0.037 0.041 0.044 0.005 -0.001 0.004
Ag13 0.065 0.033 0.032 0.000 -0.002 0.001
Ag14 0.044 0.045 0.045 -0.002 -0.013 -0.001
Ag15 0.043 0.053 0.036 -0.002 -0.009 0.004
Ag16 0.043 0.050 0.042 0.003 0.008 0.006
Ag17 0.053 0.045 0.039 -0.008 -0.010 0.013
S018 0.035 0.033 0.038 -0.004 0.000 -0.008
S019 0.040 0.028 0.028 -0.002 -0.002 -0.001
S01A 0.037 0.035 0.030 0.003 -0.006 0.008
S01B 0.029 0.043 0.027 -0.005 -0.007 -0.002
S01C 0.035 0.035 0.025 0.000 -0.005 0.008
S01D 0.047 0.025 0.038 -0.001 -0.004 0.005
S01E 0.039 0.037 0.031 0.002 -0.013 0.004
S01F 0.032 0.039 0.029 0.002 0.000 -0.005
S01G 0.041 0.036 0.030 0.007 0.002 0.008
S01H 0.036 0.033 0.030 -0.003 0.004 0.007
S01I 0.033 0.035 0.034 0.006 -0.006 -0.007
S01J 0.030 0.040 0.032 -0.003 -0.002 -0.004
S01K 0.042 0.045 0.032 -0.005 -0.001 0.003
S01L 0.039 0.039 0.027 0.006 -0.001 -0.006
S01M 0.034 0.044 0.038 -0.001 -0.009 0.001
S01N 0.043 0.035 0.030 0.001 -0.012 -0.002
S01O 0.048 0.039 0.026 0.005 0.005 0.016
S01P 0.045 0.041 0.032 0.000 -0.003 0.003
S01Q 0.038 0.045 0.025 0.004 -0.005 -0.006
S01R 0.042 0.033 0.031 0.003 -0.002 0.002
S01S 0.035 0.045 0.034 -0.003 0.002 0.006
S01T 0.029 0.036 0.055 -0.003 0.004 0.001
S01U 0.037 0.050 0.033 -0.006 -0.001 0.000
P01V 0.047 0.043 0.045 0.004 -0.006 -0.017
P01W 0.051 0.046 0.033 0.015 -0.003 0.000
P01X 0.046 0.039 0.038 0.000 0.014 0.014
S01Y 0.042 0.040 0.037 -0.005 -0.006 0.001
S01Z 0.037 0.063 0.036 0.010 0.003 0.006
P020 0.045 0.055 0.041 0.002 -0.017 0.002
C3 0.032 0.032 0.032 0.000 0.001 0.000
C4 0.039 0.039 0.039 0.000 0.001 0.000
C6 0.038 0.038 0.038 0.000 0.001 0.000
C7 0.034 0.034 0.034 0.000 0.001 0.000
C8 0.045 0.045 0.045 0.000 0.001 0.000
C9 0.034 0.034 0.034 0.000 0.001 0.000
C10 0.040 0.040 0.040 0.000 0.001 0.000
C11 0.036 0.036 0.036 0.000 0.001 0.000
C12 0.054 0.054 0.054 0.000 0.001 0.000
C13 0.037 0.037 0.037 0.000 0.001 0.000
C14 0.037 0.037 0.037 0.000 0.001 0.000
C15 0.046 0.046 0.046 0.000 0.001 0.000
C16 0.036 0.036 0.036 0.000 0.001 0.000
C17 0.039 0.039 0.039 0.000 0.001 0.000
C18 0.049 0.049 0.049 0.000 0.001 0.000
C19 0.046 0.046 0.046 0.000 0.001 0.000
C20 0.042 0.042 0.042 0.000 0.001 0.000
C0AA 0.046 0.046 0.046 0.000 0.001 0.000
C1AA 0.037 0.037 0.037 0.000 0.001 0.000
C2AA 0.033 0.033 0.033 0.000 0.001 0.000
C3AA 0.042 0.042 0.042 0.000 0.001 0.000
C4AA 0.046 0.046 0.046 0.000 0.001 0.000
C5AA 0.036 0.036 0.036 0.000 0.001 0.000
C6AA 0.040 0.040 0.040 0.000 0.001 0.000
C7AA 0.042 0.042 0.042 0.000 0.001 0.000
C9AA 0.056 0.056 0.056 0.000 0.001 0.000
C0BA 0.042 0.042 0.042 0.000 0.001 0.000
C1BA 0.062 0.062 0.062 0.000 0.001 0.000
C2BA 0.037 0.037 0.037 0.000 0.001 0.000
C3BA 0.038 0.038 0.038 0.000 0.001 0.000
C4BA 0.052 0.052 0.052 0.000 0.001 0.000
C5BA 0.038 0.038 0.038 0.000 0.001 0.000
C8BA 0.057 0.057 0.057 0.000 0.001 0.000
C9BA 0.051 0.051 0.051 0.000 0.001 0.000
C1 0.043 0.043 0.043 0.000 0.001 0.000
C7BA 0.069 0.069 0.069 0.000 0.001 0.000
C0CA 0.037 0.037 0.037 0.000 0.001 0.000
C1CA 0.054 0.054 0.054 0.000 0.001 0.000
C5 0.051 0.051 0.051 0.000 0.001 0.000
C2CA 0.047 0.047 0.047 0.000 0.001 0.000
C4CA 0.039 0.039 0.039 0.000 0.001 0.000
C5CA 0.043 0.043 0.043 0.000 0.001 0.000
C6CA 0.053 0.053 0.053 0.000 0.001 0.000
C7CA 0.037 0.037 0.037 0.000 0.001 0.000
C8CA 0.051 0.051 0.051 0.000 0.001 0.000
C9CA 0.049 0.049 0.049 0.000 0.001 0.000
C0DA 0.063 0.063 0.063 0.000 0.001 0.000
C1DA 0.051 0.051 0.051 0.000 0.001 0.000
C2DA 0.045 0.045 0.045 0.000 0.001 0.000
C3DA 0.050 0.050 0.050 0.000 0.001 0.000
C4DA 0.055 0.055 0.055 0.000 0.001 0.000
C5DA 0.044 0.044 0.044 0.000 0.001 0.000
C6DA 0.046 0.046 0.046 0.000 0.001 0.000
Cl7D 0.238 0.109 0.189 -0.034 0.068 -0.011
Cl9D 0.184 0.368 0.220 -0.057 -0.103 0.059
C0EA 0.046 0.046 0.046 0.000 0.001 0.000
C1EA 0.057 0.057 0.057 0.000 0.001 0.000
C2EA 0.047 0.047 0.047 0.000 0.001 0.000
C3EA 0.047 0.047 0.047 0.000 0.001 0.000
C4EA 0.045 0.045 0.045 0.000 0.001 0.000
C5EA 0.038 0.038 0.038 0.000 0.001 0.000
C6EA 0.039 0.039 0.039 0.000 0.001 0.000
C7EA 0.045 0.045 0.045 0.000 0.001 0.000
C8EA 0.044 0.044 0.044 0.000 0.001 0.000
C9EA 0.055 0.055 0.055 0.000 0.001 0.000
C0FA 0.052 0.052 0.052 0.000 0.001 0.000
C1FA 0.062 0.062 0.062 0.000 0.001 0.000
C2FA 0.038 0.038 0.038 0.000 0.001 0.000
C3FA 0.041 0.041 0.041 0.000 0.001 0.000
C4FA 0.049 0.049 0.049 0.000 0.001 0.000
C5FA 0.050 0.050 0.050 0.000 0.001 0.000
C6FA 0.042 0.042 0.042 0.000 0.001 0.000
C7FA 0.059 0.059 0.059 0.000 0.001 0.000
C8FA 0.055 0.055 0.055 0.000 0.001 0.000
C9FA 0.041 0.041 0.041 0.000 0.001 0.000
C0GA 0.063 0.063 0.063 0.000 0.001 0.000
C1GA 0.061 0.061 0.061 0.000 0.001 0.000
C2GA 0.044 0.044 0.044 0.000 0.001 0.000
C4GA 0.045 0.045 0.045 0.000 0.001 0.000
C5GA 0.057 0.057 0.057 0.000 0.001 0.000
C6GA 0.055 0.055 0.055 0.000 0.001 0.000
C7GA 0.058 0.058 0.058 0.000 0.001 0.000
C8GA 0.058 0.058 0.058 0.000 0.001 0.000
C9GA 0.046 0.046 0.046 0.000 0.001 0.000
C0HA 0.051 0.051 0.051 0.000 0.001 0.000
C1HA 0.060 0.060 0.060 0.000 0.001 0.000
C2HA 0.074 0.074 0.074 0.000 0.001 0.000
C3HA 0.050 0.050 0.050 0.000 0.001 0.000
C4HA 0.065 0.065 0.065 0.000 0.001 0.000
C5HA 0.044 0.044 0.044 0.000 0.001 0.000
C6HA 0.061 0.061 0.061 0.000 0.001 0.000
C7HA 0.056 0.056 0.056 0.000 0.001 0.000
C9HA 0.050 0.050 0.050 0.000 0.001 0.000
C0IA 0.042 0.042 0.042 0.000 0.001 0.000
C1IA 0.053 0.053 0.053 0.000 0.001 0.000
C2IA 0.050 0.050 0.050 0.000 0.001 0.000
C3IA 0.063 0.063 0.063 0.000 0.001 0.000
C4IA 0.048 0.048 0.048 0.000 0.001 0.000
C5IA 0.050 0.050 0.050 0.000 0.001 0.000
C6IA 0.052 0.052 0.052 0.000 0.001 0.000
C7IA 0.046 0.046 0.046 0.000 0.001 0.000
C8IA 0.057 0.057 0.057 0.000 0.001 0.000
C9IA 0.049 0.049 0.049 0.000 0.001 0.000
C0JA 0.075 0.075 0.075 0.000 0.001 0.000
C1JA 0.053 0.053 0.053 0.000 0.001 0.000
C2JA 0.075 0.075 0.075 0.000 0.001 0.000
C3JA 0.036 0.036 0.036 0.000 0.001 0.000
C4JA 0.057 0.057 0.057 0.000 0.001 0.000
C6JA 0.059 0.059 0.059 0.000 0.001 0.000
C7JA 0.053 0.053 0.053 0.000 0.001 0.000
C8JA 0.054 0.054 0.054 0.000 0.001 0.000
C9JA 0.056 0.056 0.056 0.000 0.001 0.000
C0KA 0.046 0.046 0.046 0.000 0.001 0.000
C1KA 0.042 0.042 0.042 0.000 0.001 0.000
C2KA 0.053 0.053 0.053 0.000 0.001 0.000
C5KA 0.066 0.066 0.066 0.000 0.001 0.000
C6KA 0.073 0.073 0.073 0.000 0.001 0.000
C7KA 0.068 0.068 0.068 0.000 0.001 0.000
C8KA 0.054 0.054 0.054 0.000 0.001 0.000
C9KA 0.046 0.046 0.046 0.000 0.001 0.000
C0LA 0.049 0.049 0.049 0.000 0.001 0.000
C1LA 0.059 0.059 0.059 0.000 0.001 0.000
C2LA 0.051 0.051 0.051 0.000 0.001 0.000
C3LA 0.060 0.060 0.060 0.000 0.001 0.000
C4LA 0.058 0.058 0.058 0.000 0.001 0.000
C5LA 0.069 0.069 0.069 0.000 0.001 0.000
C6LA 0.062 0.062 0.062 0.000 0.001 0.000
C7LA 0.061 0.061 0.061 0.000 0.001 0.000
C8LA 0.065 0.065 0.065 0.000 0.001 0.000
C9LA 0.053 0.053 0.053 0.000 0.001 0.000
C0MA 0.063 0.063 0.063 0.000 0.001 0.000
C1MA 0.074 0.074 0.074 0.000 0.001 0.000
C2MA 0.063 0.063 0.063 0.000 0.001 0.000
C3MA 0.055 0.055 0.055 0.000 0.001 0.000
C4MA 0.049 0.049 0.049 0.000 0.001 0.000
C5MA 0.067 0.067 0.067 0.000 0.001 0.000
C6MA 0.054 0.054 0.054 0.000 0.001 0.000
C7MA 0.055 0.055 0.055 0.000 0.001 0.000
C8MA 0.063 0.063 0.063 0.000 0.001 0.000
C9MA 0.064 0.064 0.064 0.000 0.001 0.000
C0NA 0.066 0.066 0.066 0.000 0.001 0.000
C1NA 0.050 0.050 0.050 0.000 0.001 0.000
C2NA 0.068 0.068 0.068 0.000 0.001 0.000
C3NA 0.075 0.075 0.075 0.000 0.001 0.000
C4NA 0.068 0.068 0.068 0.000 0.001 0.000
C5NA 0.062 0.062 0.062 0.000 0.001 0.000
C1RA 0.061 0.061 0.061 0.000 0.001 0.000
C3KA 0.059 0.059 0.059 0.000 0.001 0.000
C6BA 0.055 0.055 0.055 0.000 0.001 0.000
C8AA 0.042 0.042 0.042 0.000 0.001 0.000
C3CA 0.043 0.043 0.043 0.000 0.001 0.000
C6NA 0.060 0.060 0.060 0.000 0.001 0.000
C7NA 0.068 0.068 0.068 0.000 0.001 0.000
C8NA 0.062 0.062 0.062 0.000 0.001 0.000
C9NA 0.064 0.064 0.064 0.000 0.001 0.000
C0OA 0.067 0.067 0.067 0.000 0.001 0.000
C1OA 0.065 0.065 0.065 0.000 0.001 0.000
C2OA 0.060 0.060 0.060 0.000 0.001 0.000
C3OA 0.060 0.060 0.060 0.000 0.001 0.000
C4OA 0.068 0.068 0.068 0.000 0.001 0.000
C5OA 0.056 0.056 0.056 0.000 0.001 0.000
C6OA 0.068 0.068 0.068 0.000 0.001 0.000
C7OA 0.065 0.065 0.065 0.000 0.001 0.000
C8OA 0.068 0.068 0.068 0.000 0.001 0.000
C9OA 0.059 0.059 0.059 0.000 0.001 0.000
C0PA 0.059 0.059 0.059 0.000 0.001 0.000
C1PA 0.072 0.072 0.072 0.000 0.001 0.000
C2PA 0.080 0.080 0.080 0.000 0.001 0.000
C3PA 0.074 0.074 0.074 0.000 0.001 0.000
C4PA 0.071 0.071 0.071 0.000 0.001 0.000
C5PA 0.074 0.074 0.074 0.000 0.001 0.000
C6PA 0.057 0.057 0.057 0.000 0.001 0.000
C7PA 0.063 0.063 0.063 0.000 0.001 0.000
C8PA 0.076 0.076 0.076 0.000 0.001 0.000
C9PA 0.091 0.091 0.091 0.000 0.002 0.000
C1QA 0.076 0.076 0.076 0.000 0.001 0.000
C2QA 0.059 0.059 0.059 0.000 0.001 0.000
C3QA 0.073 0.073 0.073 0.000 0.001 0.000
C4QA 0.060 0.060 0.060 0.000 0.001 0.000
C5QA 0.099 0.099 0.099 0.000 0.002 0.000
C6QA 0.057 0.057 0.057 0.000 0.001 0.000
C7QA 0.070 0.070 0.070 0.000 0.001 0.000
C8QA 0.068 0.068 0.068 0.000 0.001 0.000
C9QA 0.070 0.070 0.070 0.000 0.001 0.000
C0RA 0.056 0.056 0.056 0.000 0.001 0.000
C3RA 0.061 0.061 0.061 0.000 0.001 0.000
C4RA 0.078 0.078 0.078 0.000 0.001 0.000
C5RA 0.060 0.060 0.060 0.000 0.001 0.000
C6RA 0.071 0.071 0.071 0.000 0.001 0.000
C7RA 0.069 0.069 0.069 0.000 0.001 0.000
C8RA 0.066 0.066 0.066 0.000 0.001 0.000
C9RA 0.076 0.076 0.076 0.000 0.001 0.000
C0SA 0.072 0.072 0.072 0.000 0.001 0.000
C1SA 0.085 0.085 0.085 0.000 0.001 0.000
C2SA 0.072 0.072 0.072 0.000 0.001 0.000
C3SA 0.074 0.074 0.074 0.000 0.001 0.000
C4SA 0.076 0.076 0.076 0.000 0.001 0.000
C5SA 0.079 0.079 0.079 0.000 0.001 0.000
C6SA 0.070 0.070 0.070 0.000 0.001 0.000
C7SA 0.076 0.076 0.076 0.000 0.001 0.000
C8SA 0.076 0.076 0.076 0.000 0.001 0.000
C9SA 0.063 0.063 0.063 0.000 0.001 0.000
C0TA 0.066 0.066 0.066 0.000 0.001 0.000
C1TA 0.058 0.058 0.058 0.000 0.001 0.000
C2TA 0.069 0.069 0.069 0.000 0.001 0.000
C3TA 0.054 0.054 0.054 0.000 0.001 0.000
C4TA 0.080 0.080 0.080 0.000 0.001 0.000
C5TA 0.071 0.071 0.071 0.000 0.001 0.000
C6TA 0.086 0.086 0.086 0.000 0.001 0.000
C21 0.080 0.080 0.080 0.000 0.001 0.000
C22 0.081 0.081 0.081 0.000 0.001 0.000
C23 0.069 0.069 0.069 0.000 0.001 0.000
C24 0.072 0.072 0.072 0.000 0.001 0.000
C25 0.084 0.084 0.084 0.000 0.001 0.000
C26 0.075 0.075 0.075 0.000 0.001 0.000
C27 0.081 0.081 0.081 0.000 0.001 0.000
C28 0.059 0.059 0.059 0.000 0.001 0.000
C29 0.080 0.080 0.080 0.000 0.001 0.000
C30 0.067 0.067 0.067 0.000 0.001 0.000
C31 0.076 0.076 0.076 0.000 0.001 0.000
C32 0.059 0.059 0.059 0.000 0.001 0.000
C33 0.089 0.089 0.089 0.000 0.002 0.000
C34 0.079 0.079 0.079 0.000 0.001 0.000
C35 0.068 0.068 0.068 0.000 0.001 0.000
C36 0.079 0.079 0.079 0.000 0.001 0.000
C37 0.073 0.073 0.073 0.000 0.001 0.000
C39 0.082 0.082 0.082 0.000 0.001 0.000
C40 0.082 0.082 0.082 0.000 0.001 0.000
C41 0.078 0.078 0.078 0.000 0.001 0.000
C42 0.080 0.080 0.080 0.000 0.001 0.000
C43 0.093 0.093 0.093 0.000 0.002 0.000
C45 0.087 0.087 0.087 0.000 0.002 0.000
C46 0.092 0.092 0.092 0.000 0.002 0.000
C47 0.080 0.080 0.080 0.000 0.001 0.000
C48 0.079 0.079 0.079 0.000 0.001 0.000
C49 0.085 0.085 0.085 0.000 0.001 0.000
C50 0.071 0.071 0.071 0.000 0.001 0.000
C7TA 0.071 0.071 0.071 0.000 0.001 0.000
C9TA 0.085 0.085 0.085 0.000 0.001 0.000
C0UA 0.071 0.071 0.071 0.000 0.001 0.000
C1UA 0.083 0.083 0.083 0.000 0.001 0.000
C2UA 0.087 0.087 0.087 0.000 0.002 0.000
C3UA 0.087 0.087 0.087 0.000 0.002 0.000
C4UA 0.085 0.085 0.085 0.000 0.001 0.000
C5UA 0.090 0.090 0.090 0.000 0.002 0.000
C6UA 0.083 0.083 0.083 0.000 0.001 0.000
C7UA 0.091 0.091 0.091 0.000 0.002 0.000
C8UA 0.077 0.077 0.077 0.000 0.001 0.000
C9UA 0.087 0.087 0.087 0.000 0.002 0.000
C0VA 0.083 0.083 0.083 0.000 0.001 0.000
C1VA 0.081 0.081 0.081 0.000 0.001 0.000
C2VA 0.077 0.077 0.077 0.000 0.001 0.000
C5VA 0.094 0.094 0.094 0.000 0.002 0.000
C6VA 0.092 0.092 0.092 0.000 0.002 0.000
C7VA 0.095 0.095 0.095 0.000 0.002 0.000
C8VA 0.090 0.090 0.090 0.000 0.002 0.000
C9VA 0.105 0.105 0.105 0.000 0.002 0.000
C0WA 0.087 0.087 0.087 0.000 0.002 0.000
C1WA 0.108 0.108 0.108 0.000 0.002 0.000
C2WA 0.088 0.088 0.088 0.000 0.002 0.000
C3WA 0.107 0.107 0.107 0.000 0.002 0.000
C4WA 0.107 0.107 0.107 0.000 0.002 0.000
C5WA 0.099 0.099 0.099 0.000 0.002 0.000
C7WA 0.110 0.110 0.110 0.000 0.002 0.000
C8WA 0.098 0.098 0.098 0.000 0.002 0.000
C1XA 0.107 0.107 0.107 0.000 0.002 0.000
C3XA 0.105 0.105 0.105 0.000 0.002 0.000
C4XA 0.100 0.100 0.100 0.000 0.002 0.000
C6XA 0.103 0.103 0.103 0.000 0.002 0.000
C7XA 0.136 0.136 0.136 0.000 0.002 0.000
C9XA 0.095 0.095 0.095 0.000 0.002 0.000
C0YA 0.102 0.102 0.102 0.000 0.002 0.000
C1YA 0.112 0.112 0.112 0.000 0.002 0.000
C2YA 0.145 0.145 0.145 0.000 0.003 0.000
C3YA 0.103 0.103 0.103 0.000 0.002 0.000

loop_
_atom_type_symbol
_atom_type_description
_atom_type_scat_dispersion_real
_atom_type_scat_dispersion_imag
_atom_type_scat_source
C C 0.0033 0.0016 'International Tables Vol C Tables 4.2.6.8 and 6.1.1.4'
H H 0.0000 0.0000 'International Tables Vol C Tables 4.2.6.8 and 6.1.1.4'
Ag Ag -0.8971 1.1015 'International Tables Vol C Tables 4.2.6.8 and 6.1.1.4'
Cl Cl 0.1484 0.1585 'International Tables Vol C Tables 4.2.6.8 and 6.1.1.4'
P P 0.1023 0.0942 'International Tables Vol C Tables 4.2.6.8 and 6.1.1.4'
S S 0.1246 0.1234 'International Tables Vol C Tables 4.2.6.8 and 6.1.1.4'

loop_
_geom_angle_atom_site_label_1
_geom_angle_atom_site_label_2
_geom_angle_atom_site_label_3
_geom_angle
Ag02 Ag01 Ag04 105.56(4)
Ag02 Ag01 Ag05 59.45(3)
Ag02 Ag01 Ag06 60.88(3)
Ag02 Ag01 Ag07 105.21(4)
Ag02 Ag01 Ag0I 162.17(4)
Ag02 Ag01 Ag0M 58.34(3)
Ag02 Ag01 Ag0O 60.39(3)
Ag02 Ag01 Ag0S 121.57(4)
Ag02 Ag01 Ag12 113.01(4)
Ag04 Ag01 Ag05 58.94(3)
Ag04 Ag01 Ag0I 58.28(3)
Ag04 Ag01 Ag0M 162.61(4)
Ag04 Ag01 Ag0O 112.73(4)
Ag04 Ag01 Ag12 140.34(4)
Ag05 Ag01 Ag0I 111.02(4)
Ag05 Ag01 Ag0M 111.21(4)
Ag05 Ag01 Ag0O 59.09(3)
Ag05 Ag01 Ag12 137.14(4)
Ag06 Ag01 Ag04 108.48(4)
Ag06 Ag01 Ag05 109.69(4)
Ag06 Ag01 Ag07 59.06(3)
Ag06 Ag01 Ag0I 114.44(4)
Ag06 Ag01 Ag0M 59.35(3)
Ag06 Ag01 Ag0O 114.48(4)
Ag06 Ag01 Ag0S 64.32(3)
Ag06 Ag01 Ag12 98.23(4)
Ag07 Ag01 Ag04 59.92(3)
Ag07 Ag01 Ag05 106.59(4)
Ag07 Ag01 Ag0I 61.34(3)
Ag07 Ag01 Ag0M 115.09(4)
Ag07 Ag01 Ag0O 162.92(4)
Ag07 Ag01 Ag0S 59.13(3)
Ag07 Ag01 Ag12 115.64(4)
Ag0F Ag01 Ag02 113.59(4)
Ag0F Ag01 Ag04 64.45(3)
Ag0F Ag01 Ag05 61.45(3)
Ag0F Ag01 Ag06 170.43(4)
Ag0F Ag01 Ag07 118.26(4)
Ag0F Ag01 Ag0I 68.19(3)
Ag0F Ag01 Ag0M 125.81(4)
Ag0F Ag01 Ag0O 65.17(3)
Ag0F Ag01 Ag0S 123.31(4)
Ag0F Ag01 Ag12 91.15(4)
Ag0I Ag01 Ag0M 136.37(4)
Ag0I Ag01 Ag0O 130.19(4)
Ag0I Ag01 Ag12 84.33(4)
Ag0M Ag01 Ag0O 66.84(3)
Ag0M Ag01 Ag12 56.94(3)
Ag0O Ag01 Ag12 80.14(4)
Ag0S Ag01 Ag04 109.43(4)
Ag0S Ag01 Ag05 165.72(4)
Ag0S Ag01 Ag0I 63.55(3)
Ag0S Ag01 Ag0M 77.63(4)
Ag0S Ag01 Ag0O 134.93(4)
Ag0S Ag01 Ag12 56.96(3)
Ag01 Ag02 Ag05 61.64(3)
Ag01 Ag02 Ag06 59.75(3)
Ag01 Ag02 Ag09 108.37(4)
Ag01 Ag02 Ag0C 115.25(4)
Ag01 Ag02 Ag0D 113.72(4)
Ag01 Ag02 Ag0H 167.79(4)
Ag01 Ag02 Ag0O 63.64(3)
Ag03 Ag02 Ag01 112.54(4)
Ag03 Ag02 Ag05 62.65(3)
Ag03 Ag02 Ag06 111.95(4)
Ag03 Ag02 Ag09 63.25(3)
Ag03 Ag02 Ag0C 114.23(4)
Ag03 Ag02 Ag0D 62.23(3)
Ag03 Ag02 Ag0H 58.99(3)
Ag03 Ag02 Ag0M 172.22(5)
Ag03 Ag02 Ag0O 114.65(4)
Ag05 Ag02 Ag06 110.56(4)
Ag05 Ag02 Ag09 112.16(4)
Ag05 Ag02 Ag0C 171.61(5)
Ag05 Ag02 Ag0D 59.79(3)
Ag05 Ag02 Ag0H 115.97(4)
Ag05 Ag02 Ag0O 60.83(3)
Ag06 Ag02 Ag09 59.24(3)
Ag06 Ag02 Ag0D 169.98(4)
Ag06 Ag02 Ag0O 116.33(4)
Ag09 Ag02 Ag0O 170.90(4)
Ag0C Ag02 Ag06 62.63(3)
Ag0C Ag02 Ag09 60.60(3)
Ag0C Ag02 Ag0D 126.69(4)
Ag0C Ag02 Ag0H 65.24(3)
Ag0C Ag02 Ag0O 125.84(4)
Ag0D Ag02 Ag09 120.09(4)
Ag0D Ag02 Ag0O 62.68(3)
Ag0H Ag02 Ag06 113.49(4)
Ag0H Ag02 Ag09 60.57(3)
Ag0H Ag02 Ag0D 71.36(3)
Ag0H Ag02 Ag0O 126.89(4)
Ag0M Ag02 Ag01 62.84(3)
Ag0M Ag02 Ag05 117.04(4)
Ag0M Ag02 Ag06 60.47(3)
Ag0M Ag02 Ag09 111.38(4)
Ag0M Ag02 Ag0C 64.88(3)
Ag0M Ag02 Ag0D 124.95(4)
Ag0M Ag02 Ag0H 124.39(4)
Ag0M Ag02 Ag0O 69.69(4)
Ag02 Ag03 Ag05 59.89(3)
Ag02 Ag03 Ag08 107.07(4)
Ag02 Ag03 Ag09 60.68(3)
Ag02 Ag03 Ag0B 105.93(4)
Ag02 Ag03 Ag0D 60.82(3)
Ag02 Ag03 Ag0H 62.14(3)
Ag02 Ag03 Ag0J 116.34(4)
Ag02 Ag03 Ag0R 111.59(4)
Ag02 Ag03 Ag15 107.24(4)
Ag05 Ag03 Ag09 108.05(4)
Ag05 Ag03 Ag0D 58.51(3)
Ag05 Ag03 Ag0R 162.75(4)
Ag05 Ag03 Ag15 106.04(4)
Ag08 Ag03 Ag05 59.68(3)
Ag08 Ag03 Ag09 106.30(4)
Ag08 Ag03 Ag0B 59.26(3)
Ag08 Ag03 Ag0D 112.24(4)
Ag08 Ag03 Ag0R 113.96(4)
Ag08 Ag03 Ag15 125.38(4)
Ag09 Ag03 Ag15 127.38(4)
Ag0B Ag03 Ag05 106.41(4)
Ag0B Ag03 Ag09 57.87(3)
Ag0B Ag03 Ag0D 163.01(4)
Ag0B Ag03 Ag0R 59.79(3)
Ag0B Ag03 Ag15 141.95(4)
Ag0D Ag03 Ag09 116.51(4)
Ag0D Ag03 Ag0R 133.03(4)
Ag0D Ag03 Ag15 54.96(3)
Ag0H Ag03 Ag05 116.32(4)
Ag0H Ag03 Ag08 165.59(5)
Ag0H Ag03 Ag09 60.65(3)
Ag0H Ag03 Ag0B 112.64(4)
Ag0H Ag03 Ag0D 72.01(4)
Ag0H Ag03 Ag0J 130.63(4)
Ag0H Ag03 Ag0R 65.40(3)
Ag0H Ag03 Ag15 68.68(4)
Ag0J Ag03 Ag05 62.63(3)
Ag0J Ag03 Ag08 61.66(3)
Ag0J Ag03 Ag09 167.06(4)
Ag0J Ag03 Ag0B 114.40(4)
Ag0J Ag03 Ag0D 67.53(4)
Ag0J Ag03 Ag0R 130.76(4)
Ag0J Ag03 Ag15 65.39(4)
Ag0L Ag03 Ag02 165.29(5)
Ag0L Ag03 Ag05 115.59(4)
Ag0L Ag03 Ag08 61.63(3)
Ag0L Ag03 Ag09 111.58(4)
Ag0L Ag03 Ag0B 60.77(3)
Ag0L Ag03 Ag0D 130.68(4)
Ag0L Ag03 Ag0H 126.95(4)
Ag0L Ag03 Ag0J 68.10(4)
Ag0L Ag03 Ag0R 68.47(4)
Ag0L Ag03 Ag15 87.41(4)
Ag0R Ag03 Ag09 56.68(3)
Ag0R Ag03 Ag15 90.68(4)
Ag01 Ag04 Ag08 106.84(4)
Ag01 Ag04 Ag0F 55.93(3)
Ag01 Ag04 Ag0N 161.89(4)
Ag01 Ag04 Ag0T 109.31(4)
Ag01 Ag04 Ag0V 107.28(4)
Ag05 Ag04 Ag01 60.55(3)
Ag05 Ag04 Ag07 107.12(4)
Ag05 Ag04 Ag08 59.31(3)
Ag05 Ag04 Ag0F 59.08(3)
Ag05 Ag04 Ag0N 109.58(4)
Ag05 Ag04 Ag0T 165.14(4)
Ag05 Ag04 Ag0V 100.61(4)
Ag07 Ag04 Ag01 58.98(3)
Ag07 Ag04 Ag08 105.95(4)
Ag07 Ag04 Ag0F 109.78(4)
Ag07 Ag04 Ag0N 115.31(4)
Ag07 Ag04 Ag0T 58.39(3)
Ag07 Ag04 Ag0V 132.89(4)
Ag08 Ag04 Ag0F 114.97(4)
Ag08 Ag04 Ag0N 56.60(3)
Ag08 Ag04 Ag0T 118.69(4)
Ag08 Ag04 Ag0V 120.95(4)
Ag0E Ag04 Ag01 107.56(4)
Ag0E Ag04 Ag05 108.41(4)
Ag0E Ag04 Ag07 59.41(3)
Ag0E Ag04 Ag08 60.08(3)
Ag0E Ag04 Ag0F 162.12(4)
Ag0E Ag04 Ag0I 114.23(4)
Ag0E Ag04 Ag0N 59.28(3)
Ag0E Ag04 Ag0T 62.62(3)
Ag0E Ag04 Ag0V 142.44(4)
Ag0F Ag04 Ag0V 55.44(3)
Ag0I Ag04 Ag01 61.38(3)
Ag0I Ag04 Ag05 115.17(4)
Ag0I Ag04 Ag07 62.12(3)
Ag0I Ag04 Ag08 165.98(4)
Ag0I Ag04 Ag0F 66.08(3)
Ag0I Ag04 Ag0N 133.64(4)
Ag0I Ag04 Ag0T 62.87(3)
Ag0I Ag04 Ag0V 71.84(3)
Ag0K Ag04 Ag01 115.13(4)
Ag0K Ag04 Ag05 59.92(3)
Ag0K Ag04 Ag07 163.90(4)
Ag0K Ag04 Ag08 59.99(3)
Ag0K Ag04 Ag0E 113.34(4)
Ag0K Ag04 Ag0F 72.97(4)
Ag0K Ag04 Ag0I 130.44(4)
Ag0K Ag04 Ag0N 65.12(4)
Ag0K Ag04 Ag0T 133.57(4)
Ag0K Ag04 Ag0V 62.24(3)
Ag0N Ag04 Ag0F 134.67(4)
Ag0N Ag04 Ag0V 89.03(4)
Ag0T Ag04 Ag0F 126.21(4)
Ag0T Ag04 Ag0N 76.87(4)
Ag0T Ag04 Ag0V 92.74(4)
Ag01 Ag05 Ag03 106.13(4)
Ag01 Ag05 Ag0F 57.30(3)
Ag01 Ag05 Ag0J 162.62(4)
Ag01 Ag05 Ag0O 63.02(3)
Ag01 Ag05 Ag11 109.55(4)
Ag02 Ag05 Ag01 58.92(3)
Ag02 Ag05 Ag03 57.45(3)
Ag02 Ag05 Ag04 106.37(4)
Ag02 Ag05 Ag08 104.45(4)
Ag02 Ag05 Ag0D 60.84(3)
Ag02 Ag05 Ag0F 109.50(4)
Ag02 Ag05 Ag0J 109.47(4)
Ag02 Ag05 Ag0O 61.65(3)
Ag02 Ag05 Ag11 132.52(4)
Ag03 Ag05 Ag0J 57.38(3)
Ag03 Ag05 Ag0O 110.96(4)
Ag03 Ag05 Ag11 140.44(4)
Ag04 Ag05 Ag01 60.51(3)
Ag04 Ag05 Ag03 108.01(4)
Ag04 Ag05 Ag08 61.70(3)
Ag04 Ag05 Ag0F 63.53(3)
Ag04 Ag05 Ag0J 116.43(4)
Ag04 Ag05 Ag0O 117.66(4)
Ag04 Ag05 Ag11 104.05(4)
Ag08 Ag05 Ag01 108.66(4)
Ag08 Ag05 Ag03 58.82(3)
Ag08 Ag05 Ag0F 121.32(4)
Ag08 Ag05 Ag0J 59.53(3)
Ag08 Ag05 Ag0O 165.87(4)
Ag08 Ag05 Ag11 121.97(4)
Ag0D Ag05 Ag01 112.28(4)
Ag0D Ag05 Ag03 60.84(3)
Ag0D Ag05 Ag04 165.86(4)
Ag0D Ag05 Ag08 113.55(4)
Ag0D Ag05 Ag0F 124.57(4)
Ag0D Ag05 Ag0J 66.38(3)
Ag0D Ag05 Ag0O 63.32(3)
Ag0D Ag05 Ag11 89.75(4)
Ag0F Ag05 Ag03 163.30(4)
Ag0F Ag05 Ag0J 138.79(4)
Ag0F Ag05 Ag0O 65.25(3)
Ag0F Ag05 Ag11 55.54(3)
Ag0J Ag05 Ag11 87.83(4)
Ag0K Ag05 Ag01 114.52(4)
Ag0K Ag05 Ag02 162.33(5)
Ag0K Ag05 Ag03 114.51(4)
Ag0K Ag05 Ag04 59.28(3)
Ag0K Ag05 Ag08 60.61(3)
Ag0K Ag05 Ag0D 131.80(4)
Ag0K Ag05 Ag0F 74.67(4)
Ag0K Ag05 Ag0J 72.35(4)
Ag0K Ag05 Ag0O 132.51(4)
Ag0K Ag05 Ag11 64.42(4)
Ag0O Ag05 Ag0J 125.32(4)
Ag0O Ag05 Ag11 72.16(4)
Ag01 Ag06 Ag02 59.38(3)
Ag01 Ag06 Ag09 109.58(4)
Ag01 Ag06 Ag0A 108.92(4)
Ag01 Ag06 Ag0C 111.08(4)
Ag01 Ag06 Ag0G 118.95(4)
Ag01 Ag06 Ag0M 62.11(3)
Ag01 Ag06 Ag0S 58.83(3)
Ag02 Ag06 Ag0A 106.20(4)
Ag02 Ag06 Ag0C 58.24(3)
Ag02 Ag06 Ag0S 115.04(4)
Ag07 Ag06 Ag01 60.55(3)
Ag07 Ag06 Ag02 105.20(4)
Ag07 Ag06 Ag09 105.30(4)
Ag07 Ag06 Ag0A 59.05(3)
Ag07 Ag06 Ag0C 160.99(4)
Ag07 Ag06 Ag0G 64.15(3)
Ag07 Ag06 Ag0M 119.06(4)
Ag07 Ag06 Ag0S 57.71(3)
Ag07 Ag06 Ag0W 123.20(4)
Ag09 Ag06 Ag02 61.10(3)
Ag09 Ag06 Ag0A 58.01(3)
Ag09 Ag06 Ag0C 59.74(3)
Ag09 Ag06 Ag0G 107.90(4)
Ag09 Ag06 Ag0M 111.53(4)
Ag09 Ag06 Ag0S 162.12(4)
Ag0A Ag06 Ag0C 113.68(4)
Ag0A Ag06 Ag0S 110.54(4)
Ag0C Ag06 Ag0S 135.21(4)
Ag0G Ag06 Ag02 163.41(4)
Ag0G Ag06 Ag0A 57.74(3)
Ag0G Ag06 Ag0C 129.24(4)
Ag0G Ag06 Ag0M 136.91(4)
Ag0G Ag06 Ag0S 71.23(3)
Ag0M Ag06 Ag02 58.78(3)
Ag0M Ag06 Ag0A 164.67(4)
Ag0M Ag06 Ag0C 62.67(3)
Ag0M Ag06 Ag0S 76.38(4)
Ag0W Ag06 Ag01 170.55(5)
Ag0W Ag06 Ag02 111.57(4)
Ag0W Ag06 Ag09 61.52(3)
Ag0W Ag06 Ag0A 69.84(4)
Ag0W Ag06 Ag0C 62.43(3)
Ag0W Ag06 Ag0G 68.79(4)
Ag0W Ag06 Ag0M 116.76(4)
Ag0W Ag06 Ag0S 130.59(4)
Ag01 Ag07 Ag04 61.11(3)
Ag01 Ag07 Ag0A 112.33(4)
Ag01 Ag07 Ag0G 114.08(4)
Ag01 Ag07 Ag0I 60.85(3)
Ag01 Ag07 Ag0T 115.04(4)
Ag01 Ag07 Ag0Z 175.08(5)
Ag04 Ag07 Ag0G 166.51(4)
Ag04 Ag07 Ag0I 58.48(3)
Ag04 Ag07 Ag0Z 115.67(4)
Ag06 Ag07 Ag01 60.39(3)
Ag06 Ag07 Ag04 110.53(4)
Ag06 Ag07 Ag0A 63.43(3)
Ag06 Ag07 Ag0E 111.77(4)
Ag06 Ag07 Ag0G 58.87(3)
Ag06 Ag07 Ag0I 115.19(4)
Ag06 Ag07 Ag0S 65.67(4)
Ag06 Ag07 Ag0T 173.44(5)
Ag06 Ag07 Ag0Z 119.54(4)
Ag0A Ag07 Ag04 111.37(4)
Ag0A Ag07 Ag0G 57.43(3)
Ag0A Ag07 Ag0I 169.29(4)
Ag0A Ag07 Ag0T 116.78(4)
Ag0A Ag07 Ag0Z 64.75(3)
Ag0E Ag07 Ag01 109.57(4)
Ag0E Ag07 Ag04 59.76(3)
Ag0E Ag07 Ag0A 61.81(3)
Ag0E Ag07 Ag0G 114.37(4)
Ag0E Ag07 Ag0I 111.36(4)
Ag0E Ag07 Ag0S 170.95(5)
Ag0E Ag07 Ag0T 64.45(3)
Ag0E Ag07 Ag0Z 65.66(4)
Ag0I Ag07 Ag0G 132.02(4)
Ag0S Ag07 Ag01 61.46(3)
Ag0S Ag07 Ag04 112.33(4)
Ag0S Ag07 Ag0A 121.26(4)
Ag0S Ag07 Ag0G 72.30(4)
Ag0S Ag07 Ag0I 64.16(3)
Ag0S Ag07 Ag0T 117.16(4)
Ag0S Ag07 Ag0Z 123.34(5)
Ag0T Ag07 Ag04 63.03(3)
Ag0T Ag07 Ag0G 127.25(4)
Ag0T Ag07 Ag0I 63.25(3)
Ag0T Ag07 Ag0Z 64.55(4)
Ag0Z Ag07 Ag0G 68.13(4)
Ag0Z Ag07 Ag0I 121.37(4)
Ag03 Ag08 Ag04 107.99(4)
Ag03 Ag08 Ag05 61.50(3)
Ag03 Ag08 Ag0E 108.67(4)
Ag03 Ag08 Ag0J 59.12(3)
Ag03 Ag08 Ag0K 115.59(4)
Ag03 Ag08 Ag0L 57.68(3)
Ag03 Ag08 Ag0Q 112.62(4)
Ag04 Ag08 Ag0Q 116.44(4)
Ag05 Ag08 Ag04 59.00(3)
Ag05 Ag08 Ag0E 106.71(4)
Ag05 Ag08 Ag0J 62.39(3)
Ag05 Ag08 Ag0K 59.11(3)
Ag05 Ag08 Ag0L 113.68(4)
Ag05 Ag08 Ag0Q 167.33(5)
Ag0B Ag08 Ag03 60.98(3)
Ag0B Ag08 Ag04 106.43(4)
Ag0B Ag08 Ag05 109.17(4)
Ag0B Ag08 Ag0E 59.84(3)
Ag0B Ag08 Ag0J 113.67(4)
Ag0B Ag08 Ag0K 163.29(4)
Ag0B Ag08 Ag0L 60.05(3)
Ag0B Ag08 Ag0N 113.10(4)
Ag0B Ag08 Ag0Q 59.55(3)
Ag0E Ag08 Ag04 58.31(3)
Ag0E Ag08 Ag0J 166.02(5)
Ag0E Ag08 Ag0Q 63.42(3)
Ag0J Ag08 Ag04 116.57(4)
Ag0J Ag08 Ag0Q 125.81(4)
Ag0K Ag08 Ag04 57.92(3)
Ag0K Ag08 Ag0E 109.95(4)
Ag0K Ag08 Ag0J 72.97(4)
Ag0K Ag08 Ag0Q 130.32(4)
Ag0L Ag08 Ag04 163.20(4)
Ag0L Ag08 Ag0E 115.16(4)
Ag0L Ag08 Ag0J 65.64(3)
Ag0L Ag08 Ag0K 133.91(4)
Ag0L Ag08 Ag0Q 67.07(4)
Ag0N Ag08 Ag03 168.76(5)
Ag0N Ag08 Ag04 63.38(3)
Ag0N Ag08 Ag05 115.27(4)
Ag0N Ag08 Ag0E 61.07(3)
Ag0N Ag08 Ag0J 130.33(4)
Ag0N Ag08 Ag0K 67.03(4)
Ag0N Ag08 Ag0L 129.34(4)
Ag0N Ag08 Ag0Q 68.11(4)
Ag02 Ag09 Ag03 56.07(3)
Ag02 Ag09 Ag0H 58.87(3)
Ag02 Ag09 Ag0U 159.49(4)
Ag03 Ag09 Ag0U 110.63(4)
Ag06 Ag09 Ag02 59.66(3)
Ag06 Ag09 Ag03 106.37(4)
Ag06 Ag09 Ag0C 62.05(3)
Ag06 Ag09 Ag0H 112.36(4)
Ag06 Ag09 Ag0U 117.50(4)
Ag06 Ag09 Ag0W 58.51(3)
Ag0A Ag09 Ag02 108.92(4)
Ag0A Ag09 Ag03 109.45(4)
Ag0A Ag09 Ag06 62.96(3)
Ag0A Ag09 Ag0B 61.12(3)
Ag0A Ag09 Ag0C 120.32(4)
Ag0A Ag09 Ag0H 164.23(4)
Ag0A Ag09 Ag0R 115.26(4)
Ag0A Ag09 Ag0U 58.04(3)
Ag0A Ag09 Ag0W 70.65(4)
Ag0B Ag09 Ag02 103.32(4)
Ag0B Ag09 Ag03 59.21(3)
Ag0B Ag09 Ag06 109.01(4)
Ag0B Ag09 Ag0C 161.80(4)
Ag0B Ag09 Ag0H 109.79(4)
Ag0B Ag09 Ag0U 57.14(3)
Ag0B Ag09 Ag0W 128.70(4)
Ag0C Ag09 Ag02 58.55(3)
Ag0C Ag09 Ag03 106.45(4)
Ag0C Ag09 Ag0H 63.85(3)
Ag0C Ag09 Ag0U 140.57(4)
Ag0H Ag09 Ag03 56.14(3)
Ag0H Ag09 Ag0U 129.98(4)
Ag0R Ag09 Ag02 111.85(4)
Ag0R Ag09 Ag03 61.58(3)
Ag0R Ag09 Ag06 167.21(5)
Ag0R Ag09 Ag0B 62.03(3)
Ag0R Ag09 Ag0C 123.49(4)
Ag0R Ag09 Ag0H 65.63(4)
Ag0R Ag09 Ag0U 66.62(3)
Ag0R Ag09 Ag0W 133.95(4)
Ag0W Ag09 Ag02 107.95(4)
Ag0W Ag09 Ag03 163.67(4)
Ag0W Ag09 Ag0C 62.25(3)
Ag0W Ag09 Ag0H 121.03(4)
Ag0W Ag09 Ag0U 83.62(4)
Ag06 Ag0A Ag0P 160.40(4)
Ag06 Ag0A Ag0W 52.90(3)
Ag06 Ag0A Ag0Z 108.76(4)
Ag06 Ag0A Ag16 104.31(4)
Ag07 Ag0A Ag06 57.52(3)
Ag07 Ag0A Ag0B 104.43(4)
Ag07 Ag0A Ag0E 58.81(3)
Ag07 Ag0A Ag0P 112.32(4)
Ag07 Ag0A Ag0U 163.04(5)
Ag07 Ag0A Ag0W 106.37(4)
Ag07 Ag0A Ag0Z 58.10(3)
Ag07 Ag0A Ag16 133.51(4)
Ag09 Ag0A Ag06 59.03(3)
Ag09 Ag0A Ag07 104.88(4)
Ag09 Ag0A Ag0B 59.59(3)
Ag09 Ag0A Ag0E 106.71(4)
Ag09 Ag0A Ag0P 113.91(4)
Ag09 Ag0A Ag0U 64.99(3)
Ag09 Ag0A Ag0W 55.73(3)
Ag09 Ag0A Ag0Z 162.48(4)
Ag09 Ag0A Ag16 97.03(4)
Ag0B Ag0A Ag06 104.86(4)
Ag0B Ag0A Ag0E 59.00(3)
Ag0B Ag0A Ag0P 59.38(3)
Ag0B Ag0A Ag0W 113.10(4)
Ag0B Ag0A Ag0Z 117.48(4)
Ag0B Ag0A Ag16 122.00(4)
Ag0E Ag0A Ag06 104.76(4)
Ag0E Ag0A Ag0P 58.05(3)
Ag0E Ag0A Ag0W 155.69(4)
Ag0E Ag0A Ag0Z 62.25(3)
Ag0E Ag0A Ag16 149.12(5)
Ag0G Ag0A Ag06 59.17(3)
Ag0G Ag0A Ag07 64.12(3)
Ag0G Ag0A Ag09 110.01(4)
Ag0G Ag0A Ag0B 163.39(4)
Ag0G Ag0A Ag0E 117.71(4)
Ag0G Ag0A Ag0P 134.87(4)
Ag0G Ag0A Ag0U 131.15(4)
Ag0G Ag0A Ag0W 62.46(3)
Ag0G Ag0A Ag0Z 68.05(4)
Ag0G Ag0A Ag16 69.99(4)
Ag0P Ag0A Ag0W 141.24(4)
Ag0P Ag0A Ag0Z 73.08(4)
Ag0P Ag0A Ag16 94.53(4)
Ag0U Ag0A Ag06 120.31(4)
Ag0U Ag0A Ag0B 58.94(3)
Ag0U Ag0A Ag0E 109.52(4)
Ag0U Ag0A Ag0P 63.80(4)
Ag0U Ag0A Ag0W 79.75(4)
Ag0U Ag0A Ag0Z 130.20(4)
Ag0U Ag0A Ag16 63.07(4)
Ag0Z Ag0A Ag0W 129.30(4)
Ag16 Ag0A Ag0W 55.20(3)
Ag16 Ag0A Ag0Z 98.39(4)
Ag03 Ag0B Ag0A 110.98(4)
Ag03 Ag0B Ag0P 168.01(4)
Ag03 Ag0B Ag0R 61.82(3)
Ag03 Ag0B Ag17 107.55(4)
Ag08 Ag0B Ag03 59.76(3)
Ag08 Ag0B Ag09 110.77(4)
Ag08 Ag0B Ag0A 111.65(4)
Ag08 Ag0B Ag0E 61.22(3)
Ag08 Ag0B Ag0L 60.68(3)
Ag08 Ag0B Ag0P 112.39(4)
Ag08 Ag0B Ag0Q 62.16(3)
Ag08 Ag0B Ag0R 116.25(4)
Ag08 Ag0B Ag17 106.58(4)
Ag09 Ag0B Ag03 62.92(3)
Ag09 Ag0B Ag0A 59.28(3)
Ag09 Ag0B Ag0E 108.17(4)
Ag09 Ag0B Ag0L 113.14(4)
Ag09 Ag0B Ag0P 116.01(4)
Ag09 Ag0B Ag0Q 171.56(4)
Ag09 Ag0B Ag0R 58.86(3)
Ag09 Ag0B Ag17 125.32(4)
Ag0A Ag0B Ag0P 62.00(3)
Ag0A Ag0B Ag0R 110.94(4)
Ag0A Ag0B Ag17 135.44(4)
Ag0E Ag0B Ag03 108.79(4)
Ag0E Ag0B Ag0A 61.13(3)
Ag0E Ag0B Ag0P 59.58(3)
Ag0E Ag0B Ag0Q 64.83(3)
Ag0E Ag0B Ag0R 166.01(4)
Ag0E Ag0B Ag17 124.57(4)
Ag0L Ag0B Ag03 57.50(3)
Ag0L Ag0B Ag0A 167.95(4)
Ag0L Ag0B Ag0E 116.99(4)
Ag0L Ag0B Ag0P 128.57(4)
Ag0L Ag0B Ag0Q 68.31(4)
Ag0L Ag0B Ag0R 68.09(4)
Ag0L Ag0B Ag17 56.25(3)
Ag0P Ag0B Ag0R 128.92(4)
Ag0P Ag0B Ag17 82.99(4)
Ag0Q Ag0B Ag03 113.82(4)
Ag0Q Ag0B Ag0A 117.69(4)
Ag0Q Ag0B Ag0P 65.38(4)
Ag0Q Ag0B Ag0R 127.54(4)
Ag0Q Ag0B Ag17 62.76(3)
Ag0R Ag0B Ag17 69.36(4)
Ag0U Ag0B Ag03 121.11(4)
Ag0U Ag0B Ag08 171.82(4)
Ag0U Ag0B Ag09 65.34(3)
Ag0U Ag0B Ag0A 60.20(3)
Ag0U Ag0B Ag0E 112.38(4)
Ag0U Ag0B Ag0L 127.22(4)
Ag0U Ag0B Ag0P 65.23(4)
Ag0U Ag0B Ag0Q 120.99(4)
Ag0U Ag0B Ag0R 68.59(4)
Ag0U Ag0B Ag17 81.15(4)
Ag02 Ag0C Ag06 59.12(3)
Ag02 Ag0C Ag09 60.85(3)
Ag02 Ag0C Ag0H 57.66(3)
Ag02 Ag0C Ag0M 57.07(3)
Ag02 Ag0C Ag0W 107.07(4)
Ag06 Ag0C Ag0H 104.89(4)
Ag06 Ag0C Ag0M 56.93(3)
Ag06 Ag0C Ag0W 56.25(3)
Ag09 Ag0C Ag06 58.21(3)
Ag09 Ag0C Ag0H 58.19(3)
Ag09 Ag0C Ag0M 105.53(4)
Ag09 Ag0C Ag0W 58.83(3)
Ag0M Ag0C Ag0H 110.47(4)
Ag0W Ag0C Ag0H 112.76(4)
Ag0W Ag0C Ag0M 106.46(4)
S018 Ag0C Ag02 95.59(9)
S018 Ag0C Ag06 154.49(9)
S018 Ag0C Ag09 108.52(9)
S018 Ag0C Ag0H 53.22(8)
S018 Ag0C Ag0M 114.21(9)
S018 Ag0C Ag0W 139.34(9)
S01L Ag0C Ag02 131.90(9)
S01L Ag0C Ag06 77.24(9)
S01L Ag0C Ag09 113.43(9)
S01L Ag0C Ag0H 164.86(9)
S01L Ag0C Ag0M 83.44(8)
S01L Ag0C Ag0W 55.53(9)
S01L Ag0C S018 127.52(12)
Ag02 Ag0D Ag03 56.95(3)
Ag02 Ag0D Ag0H 53.98(3)
Ag02 Ag0D Ag0J 102.89(4)
Ag02 Ag0D Ag0O 59.96(3)
Ag02 Ag0D Ag13 75.52(4)
Ag03 Ag0D Ag0H 51.91(3)
Ag03 Ag0D Ag0J 54.97(3)
Ag03 Ag0D Ag0O 108.02(4)
Ag05 Ag0D Ag02 59.37(3)
Ag05 Ag0D Ag03 60.66(3)
Ag05 Ag0D Ag0H 102.08(4)
Ag05 Ag0D Ag0J 58.87(3)
Ag05 Ag0D Ag0O 59.74(3)
Ag05 Ag0D Ag13 131.55(5)
Ag0J Ag0D Ag0H 102.12(4)
Ag0O Ag0D Ag0H 109.08(4)
Ag0O Ag0D Ag0J 115.10(4)
Ag13 Ag0D Ag03 109.56(4)
Ag13 Ag0D Ag0H 58.53(3)
Ag13 Ag0D Ag0J 157.73(5)
Ag13 Ag0D Ag0O 83.77(4)
Ag15 Ag0D Ag02 114.46(4)
Ag15 Ag0D Ag03 67.37(4)
Ag15 Ag0D Ag05 118.40(5)
Ag15 Ag0D Ag0H 65.72(4)
Ag15 Ag0D Ag0J 65.31(4)
Ag15 Ag0D Ag0O 174.42(5)
Ag15 Ag0D Ag13 94.73(4)
S01K Ag0D Ag02 119.77(9)
S01K Ag0D Ag03 111.35(8)
S01K Ag0D Ag05 171.54(9)
S01K Ag0D Ag0H 72.84(8)
S01K Ag0D Ag0J 114.95(9)
S01K Ag0D Ag0O 128.01(9)
S01K Ag0D Ag13 51.89(8)
S01K Ag0D Ag15 53.52(8)
S01T Ag0D Ag02 114.44(10)
S01T Ag0D Ag03 136.17(9)
S01T Ag0D Ag05 77.96(9)
S01T Ag0D Ag0H 162.90(10)
S01T Ag0D Ag0J 92.57(9)
S01T Ag0D Ag0O 55.85(9)
S01T Ag0D Ag13 108.45(9)
S01T Ag0D Ag15 129.60(10)
S01T Ag0D S01K 108.94(12)
Ag04 Ag0E Ag08 61.61(3)
Ag04 Ag0E Ag0A 110.26(4)
Ag04 Ag0E Ag0B 108.35(4)
Ag04 Ag0E Ag0N 63.62(3)
Ag04 Ag0E Ag0P 168.77(5)
Ag04 Ag0E Ag0Q 115.45(4)
Ag04 Ag0E Ag0T 61.24(3)
Ag04 Ag0E Ag0Z 110.07(4)
Ag07 Ag0E Ag04 60.83(3)
Ag07 Ag0E Ag08 108.21(4)
Ag07 Ag0E Ag0A 59.38(3)
Ag07 Ag0E Ag0B 105.55(4)
Ag07 Ag0E Ag0N 120.68(4)
Ag07 Ag0E Ag0P 116.51(4)
Ag07 Ag0E Ag0Q 162.11(5)
Ag07 Ag0E Ag0T 58.34(3)
Ag07 Ag0E Ag0Z 57.90(3)
Ag08 Ag0E Ag0A 108.76(4)
Ag08 Ag0E Ag0N 58.40(3)
Ag08 Ag0E Ag0Q 59.03(3)
Ag08 Ag0E Ag0T 118.82(4)
Ag08 Ag0E Ag0Z 165.30(4)
Ag0A Ag0E Ag0Q 110.54(4)
Ag0A Ag0E Ag0T 109.59(4)
Ag0A Ag0E Ag0Z 61.24(3)
Ag0B Ag0E Ag08 58.95(3)
Ag0B Ag0E Ag0A 59.87(3)
Ag0B Ag0E Ag0N 110.01(4)
Ag0B Ag0E Ag0P 61.05(3)
Ag0B Ag0E Ag0Q 57.77(3)
Ag0B Ag0E Ag0T 163.25(4)
Ag0B Ag0E Ag0Z 117.35(4)
Ag0N Ag0E Ag0A 167.07(5)
Ag0N Ag0E Ag0Q 65.45(3)
Ag0N Ag0E Ag0T 78.12(4)
Ag0N Ag0E Ag0Z 130.95(4)
Ag0P Ag0E Ag08 111.72(4)
Ag0P Ag0E Ag0A 62.06(3)
Ag0P Ag0E Ag0N 121.96(4)
Ag0P Ag0E Ag0Q 63.32(3)
Ag0P Ag0E Ag0T 127.96(4)
Ag0P Ag0E Ag0Z 74.25(4)
Ag0Q Ag0E Ag0Z 133.04(4)
Ag0T Ag0E Ag0Q 137.45(4)
Ag0T Ag0E Ag0Z 60.00(3)
Ag01 Ag0F Ag04 59.62(3)
Ag01 Ag0F Ag05 61.25(3)
Ag01 Ag0F Ag0I 58.05(3)
Ag01 Ag0F Ag0O 61.53(3)
Ag01 Ag0F Ag0V 118.22(4)
Ag01 Ag0F Ag11 125.56(4)
Ag04 Ag0F Ag0I 54.05(3)
Ag04 Ag0F Ag0O 106.53(4)
Ag05 Ag0F Ag04 57.39(3)
Ag05 Ag0F Ag0I 103.57(4)
Ag05 Ag0F Ag0O 57.87(3)
Ag0O Ag0F Ag0I 117.20(4)
Ag0V Ag0F Ag04 63.68(4)
Ag0V Ag0F Ag05 105.64(4)
Ag0V Ag0F Ag0I 70.18(4)
Ag0V Ag0F Ag0O 162.42(5)
Ag0V Ag0F Ag11 94.35(4)
Ag11 Ag0F Ag04 109.45(4)
Ag11 Ag0F Ag05 68.88(4)
Ag11 Ag0F Ag0I 160.83(5)
Ag11 Ag0F Ag0O 74.64(4)
S01A Ag0F Ag01 74.83(8)
S01A Ag0F Ag04 133.40(8)
S01A Ag0F Ag05 109.76(8)
S01A Ag0F Ag0I 94.72(8)
S01A Ag0F Ag0O 53.51(8)
S01A Ag0F Ag0V 143.95(9)
S01A Ag0F Ag11 104.40(9)
S01A Ag0F S01J 113.74(11)
S01J Ag0F Ag01 171.42(9)
S01J Ag0F Ag04 111.99(9)
S01J Ag0F Ag05 113.57(8)
S01J Ag0F Ag0I 119.59(8)
S01J Ag0F Ag0O 122.67(9)
S01J Ag0F Ag0V 55.22(8)
S01J Ag0F Ag11 53.52(8)
Ag06 Ag0G Ag07 56.98(3)
Ag06 Ag0G Ag0W 54.96(3)
Ag06 Ag0G Ag0Z 105.43(4)
Ag06 Ag0G Ag16 98.87(4)
Ag07 Ag0G Ag0W 105.32(4)
Ag07 Ag0G Ag0Z 54.08(3)
Ag07 Ag0G Ag16 115.87(4)
Ag0A Ag0G Ag06 63.09(3)
Ag0A Ag0G Ag07 58.45(3)
Ag0A Ag0G Ag0W 66.41(3)
Ag0A Ag0G Ag0Z 59.57(3)
Ag0A Ag0G Ag16 57.83(3)
Ag0W Ag0G Ag0Z 124.89(4)
Ag0W Ag0G Ag16 53.33(3)
Ag0Z Ag0G Ag16 87.69(4)
S01C Ag0G Ag06 80.10(8)
S01C Ag0G Ag07 98.32(8)
S01C Ag0G Ag0A 142.88(8)
S01C Ag0G Ag0W 97.12(9)
S01C Ag0G Ag0Z 132.83(9)
S01C Ag0G Ag16 138.63(9)
S01C Ag0G S01O 127.30(11)
S01O Ag0G Ag06 146.97(9)
S01O Ag0G Ag07 124.52(9)
S01O Ag0G Ag0A 89.10(8)
S01O Ag0G Ag0W 99.01(9)
S01O Ag0G Ag0Z 71.01(9)
S01O Ag0G Ag16 48.89(9)
Ag02 Ag0H Ag09 60.57(3)
Ag02 Ag0H Ag0C 57.10(3)
Ag02 Ag0H Ag0D 54.65(3)
Ag02 Ag0H Ag0R 105.44(4)
Ag02 Ag0H Ag13 73.02(4)
Ag02 Ag0H Ag15 100.36(4)
Ag03 Ag0H Ag02 58.87(3)
Ag03 Ag0H Ag09 63.21(3)
Ag03 Ag0H Ag0C 107.31(4)
Ag03 Ag0H Ag0D 56.07(3)
Ag03 Ag0H Ag0R 60.45(3)
Ag03 Ag0H Ag13 108.47(4)
Ag03 Ag0H Ag15 61.55(3)
Ag09 Ag0H Ag0C 57.96(3)
Ag09 Ag0H Ag0D 106.41(4)
Ag09 Ag0H Ag0R 55.90(3)
Ag09 Ag0H Ag13 129.90(4)
Ag09 Ag0H Ag15 122.98(4)
Ag0C Ag0H Ag0D 105.54(4)
Ag0C Ag0H Ag0R 109.42(4)
Ag0C Ag0H Ag13 82.16(4)
Ag0C Ag0H Ag15 155.28(4)
Ag0D Ag0H Ag15 49.74(3)
Ag0R Ag0H Ag0D 113.69(4)
Ag0R Ag0H Ag15 84.98(4)
Ag13 Ag0H Ag0D 53.26(3)
Ag13 Ag0H Ag0R 165.51(5)
Ag13 Ag0H Ag15 81.20(4)
S018 Ag0H Ag02 94.87(8)
S018 Ag0H Ag03 153.63(9)
S018 Ag0H Ag09 107.93(9)
S018 Ag0H Ag0C 52.83(8)
S018 Ag0H Ag0D 108.45(8)
S018 Ag0H Ag0R 137.61(9)
S018 Ag0H Ag13 56.35(8)
S018 Ag0H Ag15 127.92(9)
S018 Ag0H S01B 124.02(11)
S01B Ag0H Ag02 140.33(9)
S01B Ag0H Ag03 81.79(8)
S01B Ag0H Ag09 108.03(8)
S01B Ag0H Ag0C 152.91(8)
S01B Ag0H Ag0D 100.67(8)
S01B Ag0H Ag0R 52.13(8)
S01B Ag0H Ag13 119.91(8)
S01B Ag0H Ag15 51.35(8)
Ag01 Ag0I Ag07 57.81(3)
Ag01 Ag0I Ag0F 53.75(3)
Ag01 Ag0I Ag0S 57.70(3)
Ag01 Ag0I Ag0T 107.16(4)
Ag04 Ag0I Ag01 60.34(3)
Ag04 Ag0I Ag07 59.40(3)
Ag04 Ag0I Ag0F 59.87(3)
Ag04 Ag0I Ag0S 106.40(4)
Ag04 Ag0I Ag0T 61.05(3)
Ag07 Ag0I Ag0F 103.35(4)
Ag07 Ag0I Ag0S 56.13(3)
Ag07 Ag0I Ag0T 57.05(3)
Ag0S Ag0I Ag0F 105.67(4)
Ag0T Ag0I Ag0F 118.60(4)
Ag0T Ag0I Ag0S 105.22(4)
S01I Ag0I Ag01 142.58(9)
S01I Ag0I Ag04 88.70(8)
S01I Ag0I Ag07 125.94(9)
S01I Ag0I Ag0F 93.78(9)
S01I Ag0I Ag0S 159.53(9)
S01I Ag0I Ag0T 69.64(8)
S01N Ag0I Ag01 88.46(8)
S01N Ag0I Ag04 148.29(9)
S01N Ag0I Ag07 110.43(9)
S01N Ag0I Ag0F 98.28(9)
S01N Ag0I Ag0S 54.45(8)
S01N Ag0I Ag0T 142.49(9)
S01N Ag0I S01I 117.26(11)
Ag03 Ag0J Ag05 60.00(3)
Ag03 Ag0J Ag08 59.22(3)
Ag03 Ag0J Ag0D 57.50(3)
Ag03 Ag0J Ag0L 54.67(3)
Ag03 Ag0J Ag15 62.55(3)
Ag05 Ag0J Ag0D 54.75(3)
Ag05 Ag0J Ag0L 103.19(4)
Ag05 Ag0J Ag15 102.40(4)
Ag08 Ag0J Ag05 58.08(3)
Ag08 Ag0J Ag0D 102.94(4)
Ag08 Ag0J Ag0L 56.51(3)
Ag08 Ag0J Ag15 120.27(4)
Ag0D Ag0J Ag15 51.87(3)
Ag0L Ag0J Ag0D 109.08(4)
Ag0L Ag0J Ag15 80.09(4)
S01Q Ag0J Ag03 139.55(9)
S01Q Ag0J Ag05 79.57(8)
S01Q Ag0J Ag08 99.71(9)
S01Q Ag0J Ag0D 101.16(9)
S01Q Ag0J Ag0L 144.69(10)
S01Q Ag0J Ag15 134.36(9)
S01Q Ag0J S01U 122.37(12)
S01U Ag0J Ag03 96.34(9)
S01U Ag0J Ag05 150.90(10)
S01U Ag0J Ag08 126.84(9)
S01U Ag0J Ag0D 99.29(10)
S01U Ag0J Ag0L 70.71(9)
S01U Ag0J Ag15 48.91(9)
Ag04 Ag0K Ag05 60.80(3)
Ag04 Ag0K Ag08 62.10(3)
Ag04 Ag0K Ag0N 60.74(3)
Ag04 Ag0K Ag0V 63.69(3)
Ag04 Ag0K Ag11 105.17(4)
Ag05 Ag0K Ag08 60.28(3)
Ag05 Ag0K Ag0N 106.94(4)
Ag05 Ag0K Ag0V 102.15(4)
Ag05 Ag0K Ag11 64.57(4)
Ag08 Ag0K Ag0N 55.78(3)
Ag08 Ag0K Ag0V 124.42(4)
Ag08 Ag0K Ag11 121.81(4)
Ag0N Ag0K Ag11 165.70(4)
Ag0V Ag0K Ag0N 87.58(4)
Ag0V Ag0K Ag11 83.34(4)
S01F Ag0K Ag04 91.97(8)
S01F Ag0K Ag05 151.63(9)
S01F Ag0K Ag08 116.06(9)
S01F Ag0K Ag0N 60.51(8)
S01F Ag0K Ag0V 54.74(8)
S01F Ag0K Ag11 121.13(9)
S01Q Ag0K Ag04 143.83(9)
S01Q Ag0K Ag05 83.03(9)
S01Q Ag0K Ag08 101.08(8)
S01Q Ag0K Ag0N 138.51(9)
S01Q Ag0K Ag0V 130.59(9)
S01Q Ag0K Ag11 54.29(9)
S01Q Ag0K S01F 123.83(12)
Ag03 Ag0L Ag08 60.68(3)
Ag03 Ag0L Ag0B 61.73(3)
Ag03 Ag0L Ag0J 57.23(3)
Ag03 Ag0L Ag0Q 107.30(4)
Ag03 Ag0L Ag0R 59.03(3)
Ag03 Ag0L Ag17 123.66(5)
Ag08 Ag0L Ag0J 57.85(3)
Ag08 Ag0L Ag0Q 57.52(3)
Ag08 Ag0L Ag0R 106.15(4)
Ag08 Ag0L Ag17 117.02(4)
Ag0B Ag0L Ag08 59.27(3)
Ag0B Ag0L Ag0J 106.75(4)
Ag0B Ag0L Ag0Q 56.07(3)
Ag0B Ag0L Ag0R 56.96(3)
Ag0B Ag0L Ag17 70.65(4)
Ag0J Ag0L Ag0Q 110.43(4)
Ag0J Ag0L Ag0R 112.41(4)
Ag0Q Ag0L Ag0R 107.37(4)
Ag17 Ag0L Ag0J 174.27(5)
Ag17 Ag0L Ag0Q 63.85(4)
Ag17 Ag0L Ag0R 70.77(4)
S01E Ag0L Ag03 135.54(9)
S01E Ag0L Ag08 163.24(9)
S01E Ag0L Ag0B 120.53(9)
S01E Ag0L Ag0J 130.60(9)
S01E Ag0L Ag0Q 107.35(9)
S01E Ag0L Ag0R 84.50(9)
S01E Ag0L Ag17 53.54(9)
Ag01 Ag0M Ag0C 106.56(4)
Ag01 Ag0M Ag0O 58.26(3)
Ag01 Ag0M Ag12 66.35(3)
Ag02 Ag0M Ag01 58.82(3)
Ag02 Ag0M Ag06 60.75(3)
Ag02 Ag0M Ag0C 58.05(3)
Ag02 Ag0M Ag0O 57.33(3)
Ag02 Ag0M Ag12 122.42(4)
Ag06 Ag0M Ag01 58.54(3)
Ag06 Ag0M Ag0C 60.41(3)
Ag06 Ag0M Ag0O 106.83(4)
Ag06 Ag0M Ag12 104.32(4)
Ag0C Ag0M Ag0O 109.32(4)
Ag12 Ag0M Ag0C 163.36(5)
Ag12 Ag0M Ag0O 80.37(4)
S01D Ag0M Ag01 109.04(9)
S01D Ag0M Ag02 72.61(8)
S01D Ag0M Ag06 131.18(9)
S01D Ag0M Ag0C 83.80(9)
S01D Ag0M Ag0O 52.46(8)
S01D Ag0M Ag12 112.58(9)
S01G Ag0M Ag01 111.89(9)
S01G Ag0M Ag02 166.44(9)
S01G Ag0M Ag06 106.39(9)
S01G Ag0M Ag0C 121.19(9)
S01G Ag0M Ag0O 128.43(9)
S01G Ag0M Ag12 53.77(9)
S01G Ag0M S01D 120.90(12)
Ag04 Ag0N Ag0K 54.13(3)
Ag04 Ag0N Ag0Q 105.74(4)
Ag08 Ag0N Ag04 60.02(3)
Ag08 Ag0N Ag0E 60.53(3)
Ag08 Ag0N Ag0K 57.19(3)
Ag08 Ag0N Ag0Q 57.55(3)
Ag08 Ag0N S01F 106.29(8)
Ag0E Ag0N Ag04 57.09(3)
Ag0E Ag0N Ag0K 102.40(4)
Ag0E Ag0N Ag0Q 59.62(3)
Ag0E Ag0N S01F 137.33(8)
Ag0K Ag0N Ag0Q 111.55(4)
S019 Ag0N Ag04 84.64(8)
S019 Ag0N Ag08 141.86(9)
S019 Ag0N Ag0E 89.35(8)
S019 Ag0N Ag0K 114.60(8)
S019 Ag0N Ag0Q 128.73(9)
S019 Ag0N S01F 79.32(10)
S01F Ag0N Ag04 80.80(8)
S01F Ag0N Ag0K 49.28(7)
S01F Ag0N Ag0Q 151.15(8)
S01P Ag0N Ag04 139.42(10)
S01P Ag0N Ag08 79.81(9)
S01P Ag0N Ag0E 109.30(9)
S01P Ag0N Ag0K 100.56(9)
S01P Ag0N Ag0Q 49.71(9)
S01P Ag0N S019 135.65(12)
S01P Ag0N S01F 107.32(11)
Ag01 Ag0O Ag0F 53.31(3)
Ag01 Ag0O Ag0M 54.90(3)
Ag02 Ag0O Ag01 55.97(3)
Ag02 Ag0O Ag0D 57.36(3)
Ag02 Ag0O Ag0F 100.22(4)
Ag02 Ag0O Ag0M 52.98(3)
Ag05 Ag0O Ag01 57.89(3)
Ag05 Ag0O Ag02 57.52(3)
Ag05 Ag0O Ag0D 56.94(3)
Ag05 Ag0O Ag0F 56.89(3)
Ag05 Ag0O Ag0M 100.93(4)
Ag0D Ag0O Ag01 103.27(4)
Ag0D Ag0O Ag0F 110.83(4)
Ag0D Ag0O Ag0M 105.43(4)
Ag0F Ag0O Ag0M 104.26(4)
S01A Ag0O Ag01 70.13(8)
S01A Ag0O Ag02 123.31(9)
S01A Ag0O Ag05 108.31(8)
S01A Ag0O Ag0D 163.61(9)
S01A Ag0O Ag0F 53.00(8)
S01A Ag0O Ag0M 83.38(8)
S01A Ag0O S01D 111.99(11)
S01A Ag0O S01T 119.21(11)
S01D Ag0O Ag01 103.33(9)
S01D Ag0O Ag02 68.90(8)
S01D Ag0O Ag05 124.62(8)
S01D Ag0O Ag0D 83.92(8)
S01D Ag0O Ag0F 153.88(9)
S01D Ag0O Ag0M 49.95(8)
S01T Ag0O Ag01 131.53(9)
S01T Ag0O Ag02 109.49(8)
S01T Ag0O Ag05 75.20(8)
S01T Ag0O Ag0D 53.38(8)
S01T Ag0O Ag0F 92.40(8)
S01T Ag0O Ag0M 157.31(8)
S01T Ag0O S01D 113.49(12)
Ag0A Ag0P Ag0Q 107.57(4)
Ag0A Ag0P Ag0U 56.26(3)
Ag0B Ag0P Ag0A 58.63(3)
Ag0B Ag0P Ag0Q 56.74(3)
Ag0B Ag0P Ag0U 56.17(3)
Ag0E Ag0P Ag0A 59.89(3)
Ag0E Ag0P Ag0B 59.37(3)
Ag0E Ag0P Ag0Q 61.56(3)
Ag0E Ag0P Ag0U 104.93(4)
Ag0U Ag0P Ag0Q 105.95(4)
S01H Ag0P Ag0A 86.85(9)
S01H Ag0P Ag0B 143.69(9)
S01H Ag0P Ag0E 95.17(8)
S01H Ag0P Ag0Q 136.64(9)
S01H Ag0P Ag0U 115.67(9)
S01H Ag0P S01R 131.86(12)
S01R Ag0P Ag0A 140.59(9)
S01R Ag0P Ag0B 84.15(9)
S01R Ag0P Ag0E 113.93(9)
S01R Ag0P Ag0Q 52.37(8)
S01R Ag0P Ag0U 93.71(9)
Ag08 Ag0Q Ag0E 57.55(3)
Ag08 Ag0Q Ag0L 55.41(3)
Ag08 Ag0Q Ag0N 54.34(3)
Ag08 Ag0Q Ag0P 103.67(4)
Ag08 Ag0Q Ag17 106.30(4)
Ag0B Ag0Q Ag08 58.29(3)
Ag0B Ag0Q Ag0E 57.41(3)
Ag0B Ag0Q Ag0L 55.62(3)
Ag0B Ag0Q Ag0N 101.29(4)
Ag0B Ag0Q Ag0P 57.88(3)
Ag0B Ag0Q Ag17 66.09(4)
Ag0E Ag0Q Ag0L 101.60(4)
Ag0E Ag0Q Ag0N 54.93(3)
Ag0E Ag0Q Ag0P 55.12(3)
Ag0E Ag0Q Ag17 120.74(4)
Ag0L Ag0Q Ag0N 106.19(4)
Ag0L Ag0Q Ag17 54.42(3)
Ag0N Ag0Q Ag17 160.32(5)
Ag0P Ag0Q Ag0L 110.07(4)
Ag0P Ag0Q Ag0N 105.23(4)
Ag0P Ag0Q Ag17 81.39(4)
S01P Ag0Q Ag08 78.38(9)
S01P Ag0Q Ag0B 136.24(10)
S01P Ag0Q Ag0E 105.76(9)
S01P Ag0Q Ag0L 96.16(9)
S01P Ag0Q Ag0N 50.86(9)
S01P Ag0Q Ag0P 149.61(10)
S01P Ag0Q Ag17 127.74(9)
S01P Ag0Q S01R 136.44(12)
S01R Ag0Q Ag08 143.63(9)
S01R Ag0Q Ag0B 85.63(9)
S01R Ag0Q Ag0E 108.66(9)
S01R Ag0Q Ag0L 102.15(9)
S01R Ag0Q Ag0N 149.57(9)
S01R Ag0Q Ag0P 53.55(8)
S01R Ag0Q Ag17 48.24(8)
Ag03 Ag0R Ag0H 54.15(3)
Ag03 Ag0R Ag0L 52.50(3)
Ag03 Ag0R Ag0U 105.98(4)
Ag09 Ag0R Ag03 61.74(3)
Ag09 Ag0R Ag0B 59.11(3)
Ag09 Ag0R Ag0H 58.47(3)
Ag09 Ag0R Ag0L 102.92(4)
Ag09 Ag0R Ag0U 60.05(3)
Ag0B Ag0R Ag03 58.40(3)
Ag0B Ag0R Ag0H 102.44(4)
Ag0B Ag0R Ag0L 54.95(3)
Ag0B Ag0R Ag0U 54.32(3)
Ag0H Ag0R Ag0L 102.51(4)
Ag0H Ag0R Ag0U 116.82(4)
Ag0L Ag0R Ag0U 103.63(4)
S01B Ag0R Ag03 79.29(8)
S01B Ag0R Ag09 113.04(8)
S01B Ag0R Ag0B 135.92(8)
S01B Ag0R Ag0H 54.57(8)
S01B Ag0R Ag0L 90.73(9)
S01B Ag0R Ag0U 165.03(9)
S01M Ag0R Ag03 141.50(9)
S01M Ag0R Ag09 109.91(9)
S01M Ag0R Ag0B 84.53(9)
S01M Ag0R Ag0H 157.20(10)
S01M Ag0R Ag0L 99.24(9)
S01M Ag0R Ag0U 50.25(8)
S01M Ag0R S01B 132.26(11)
Ag01 Ag0S Ag06 56.85(3)
Ag01 Ag0S Ag0I 58.75(3)
Ag01 Ag0S Ag12 67.06(4)
Ag06 Ag0S Ag0I 104.76(4)
Ag07 Ag0S Ag01 59.42(3)
Ag07 Ag0S Ag06 56.63(3)
Ag07 Ag0S Ag0I 59.71(3)
Ag07 Ag0S Ag12 125.93(5)
Ag12 Ag0S Ag06 100.03(4)
Ag12 Ag0S Ag0I 87.08(4)
S01C Ag0S Ag01 132.94(9)
S01C Ag0S Ag06 76.92(8)
S01C Ag0S Ag07 103.83(8)
S01C Ag0S Ag0I 154.34(9)
S01C Ag0S Ag12 118.15(9)
S01C Ag0S S01N 135.90(11)
S01N Ag0S Ag01 88.21(8)
S01N Ag0S Ag06 144.69(9)
S01N Ag0S Ag07 112.49(9)
S01N Ag0S Ag0I 52.93(8)
S01N Ag0S Ag12 56.79(8)
Ag04 Ag0T Ag0E 56.14(3)
Ag04 Ag0T Ag0I 56.08(3)
Ag04 Ag0T Ag0Z 106.70(4)
Ag07 Ag0T Ag04 58.58(3)
Ag07 Ag0T Ag0E 57.22(3)
Ag07 Ag0T Ag0I 59.70(3)
Ag07 Ag0T Ag0Z 57.91(3)
Ag0E Ag0T Ag0I 103.29(4)
Ag0E Ag0T Ag0Z 60.92(3)
Ag0I Ag0T Ag0Z 112.31(4)
S019 Ag0T Ag04 87.05(8)
S019 Ag0T Ag07 140.36(9)
S019 Ag0T Ag0E 88.35(9)
S019 Ag0T Ag0I 119.01(9)
S019 Ag0T Ag0Z 124.94(9)
S019 Ag0T S01Y 145.45(12)
S01Y Ag0T Ag04 127.50(9)
S01Y Ag0T Ag07 71.57(9)
S01Y Ag0T Ag0E 109.76(9)
S01Y Ag0T Ag0I 86.13(9)
S01Y Ag0T Ag0Z 51.74(9)
Ag09 Ag0U Ag0P 104.79(4)
Ag09 Ag0U Ag0R 53.33(3)
Ag09 Ag0U Ag16 91.15(4)
Ag0A Ag0U Ag09 56.97(3)
Ag0A Ag0U Ag0P 59.94(3)
Ag0A Ag0U Ag0R 102.97(4)
Ag0A Ag0U Ag16 60.94(3)
Ag0B Ag0U Ag09 57.51(3)
Ag0B Ag0U Ag0A 60.86(3)
Ag0B Ag0U Ag0P 58.60(3)
Ag0B Ag0U Ag0R 57.09(3)
Ag0B Ag0U Ag16 121.78(4)
Ag0P Ag0U Ag0R 112.28(4)
Ag16 Ag0U Ag0P 91.17(4)
Ag16 Ag0U Ag0R 140.57(5)
S01M Ag0U Ag09 103.07(9)
S01M Ag0U Ag0A 146.97(9)
S01M Ag0U Ag0B 86.42(9)
S01M Ag0U Ag0P 108.32(10)
S01M Ag0U Ag0R 50.08(9)
S01M Ag0U Ag16 151.60(9)
S01M Ag0U S01S 111.95(12)
S01S Ag0U Ag09 144.97(9)
S01S Ag0U Ag0A 91.84(9)
S01S Ag0U Ag0B 124.23(9)
S01S Ag0U Ag0P 65.62(9)
S01S Ag0U Ag0R 161.44(9)
S01S Ag0U Ag16 57.01(9)
Ag0F Ag0V Ag04 60.88(3)
Ag0F Ag0V Ag0K 71.74(4)
Ag0F Ag0V Ag0Y 157.53(5)
Ag0K Ag0V Ag04 54.07(3)
Ag0Y Ag0V Ag04 99.01(4)
Ag0Y Ag0V Ag0K 105.71(4)
S01F Ag0V Ag04 83.87(8)
S01F Ag0V Ag0F 123.88(9)
S01F Ag0V Ag0K 52.14(8)
S01F Ag0V Ag0Y 57.95(8)
S01I Ag0V Ag04 84.14(8)
S01I Ag0V Ag0F 104.38(9)
S01I Ag0V Ag0K 134.99(9)
S01I Ag0V Ag0Y 60.91(8)
S01I Ag0V S01F 114.41(12)
S01I Ag0V S01J 136.97(12)
S01J Ag0V Ag04 111.96(8)
S01J Ag0V Ag0F 58.05(8)
S01J Ag0V Ag0K 80.45(8)
S01J Ag0V Ag0Y 144.38(9)
S01J Ag0V S01F 107.04(12)
Ag06 Ag0W Ag09 59.96(3)
Ag06 Ag0W Ag0A 57.26(3)
Ag06 Ag0W Ag0C 61.32(3)
Ag06 Ag0W Ag0G 56.25(3)
Ag06 Ag0W Ag16 110.27(5)
Ag09 Ag0W Ag0A 53.62(3)
Ag09 Ag0W Ag0C 58.92(3)
Ag09 Ag0W Ag0G 98.24(4)
Ag09 Ag0W Ag16 97.03(4)
Ag0C Ag0W Ag0A 103.77(4)
Ag0C Ag0W Ag0G 116.06(4)
Ag0G Ag0W Ag0A 51.14(3)
Ag16 Ag0W Ag0A 57.27(3)
Ag16 Ag0W Ag0C 155.87(5)
Ag16 Ag0W Ag0G 65.82(4)
S01L Ag0W Ag06 78.72(8)
S01L Ag0W Ag09 110.74(9)
S01L Ag0W Ag0A 135.62(8)
S01L Ag0W Ag0C 52.71(8)
S01L Ag0W Ag0G 101.34(8)
S01L Ag0W Ag16 151.14(9)
S01Z Ag0W Ag06 149.23(10)
S01Z Ag0W Ag09 93.04(9)
S01Z Ag0W Ag0A 95.74(10)
S01Z Ag0W Ag0C 119.54(11)
S01Z Ag0W Ag0G 120.56(11)
S01Z Ag0W Ag16 54.91(11)
S01Z Ag0W S01L 128.20(13)
S01C Ag0X S01G 88.78(11)
S01L Ag0X S01C 99.38(11)
S01L Ag0X S01G 100.26(11)
P01W Ag0X S01C 122.33(13)
P01W Ag0X S01G 116.70(12)
P01W Ag0X S01L 122.54(13)
S019 Ag0Y Ag0V 96.38(8)
S019 Ag0Y S01F 82.77(11)
S019 Ag0Y S01I 85.25(11)
S01F Ag0Y Ag0V 54.38(8)
S01F Ag0Y S01I 102.00(11)
S01I Ag0Y Ag0V 51.12(8)
P01V Ag0Y Ag0V 123.28(11)
P01V Ag0Y S019 140.28(14)
P01V Ag0Y S01F 120.46(13)
P01V Ag0Y S01I 116.51(13)
Ag07 Ag0Z Ag0A 57.16(3)
Ag07 Ag0Z Ag0E 56.44(3)
Ag07 Ag0Z Ag0G 57.79(3)
Ag07 Ag0Z Ag0T 57.54(3)
Ag0A Ag0Z Ag0E 56.51(3)
Ag0A Ag0Z Ag0G 52.38(3)
Ag0A Ag0Z Ag0T 105.02(4)
Ag0E Ag0Z Ag0G 100.22(4)
Ag0T Ag0Z Ag0E 59.07(3)
Ag0T Ag0Z Ag0G 111.46(4)
S01H Ag0Z Ag07 140.24(9)
S01H Ag0Z Ag0A 86.58(9)
S01H Ag0Z Ag0E 91.43(9)
S01H Ag0Z Ag0G 114.58(9)
S01H Ag0Z Ag0T 128.81(9)
S01H Ag0Z S01Y 146.98(13)
S01Y Ag0Z Ag07 71.87(9)
S01Y Ag0Z Ag0A 126.23(9)
S01Y Ag0Z Ag0E 109.04(9)
S01Y Ag0Z Ag0G 87.69(9)
S01Y Ag0Z Ag0T 52.85(9)
S01H Ag10 Ag16 98.01(8)
S01H Ag10 S01O 90.08(11)
S01H Ag10 S01S 83.52(11)
S01O Ag10 Ag16 51.47(9)
S01S Ag10 Ag16 55.86(9)
S01S Ag10 S01O 105.04(12)
P01X Ag10 Ag16 138.19(11)
P01X Ag10 S01H 123.61(13)
P01X Ag10 S01O 124.65(13)
P01X Ag10 S01S 119.86(13)
Ag0F Ag11 Ag05 55.58(3)
Ag0F Ag11 Ag0K 68.10(4)
Ag0K Ag11 Ag05 51.02(3)
S01J Ag11 Ag05 105.70(9)
S01J Ag11 Ag0F 57.83(8)
S01J Ag11 Ag0K 77.00(9)
S01J Ag11 S01Q 112.70(12)
S01Q Ag11 Ag05 71.81(8)
S01Q Ag11 Ag0F 114.84(9)
S01Q Ag11 Ag0K 48.71(8)
S01T Ag11 Ag05 71.07(9)
S01T Ag11 Ag0F 101.99(10)
S01T Ag11 Ag0K 116.22(9)
S01T Ag11 S01J 151.61(13)
S01T Ag11 S01Q 93.43(12)
Ag0M Ag12 Ag01 56.70(3)
Ag0S Ag12 Ag01 55.98(3)
Ag0S Ag12 Ag0M 76.99(4)
S01A Ag12 Ag01 68.70(8)
S01A Ag12 Ag0M 93.23(9)
S01A Ag12 Ag0S 119.41(9)
S01A Ag12 S01N 95.75(12)
S01G Ag12 Ag01 103.92(9)
S01G Ag12 Ag0M 54.35(8)
S01G Ag12 Ag0S 80.85(9)
S01G Ag12 S01A 138.85(13)
S01G Ag12 S01N 123.87(12)
S01N Ag12 Ag01 81.13(8)
S01N Ag12 Ag0M 129.65(9)
S01N Ag12 Ag0S 55.63(8)
Ag0D Ag13 Ag0H 68.21(4)
S018 Ag13 Ag0D 118.95(9)
S018 Ag13 Ag0H 52.13(8)
S01D Ag13 Ag0D 90.75(9)
S01D Ag13 Ag0H 107.18(9)
S01D Ag13 S018 94.77(12)
S01K Ag13 Ag0D 61.39(9)
S01K Ag13 Ag0H 81.67(9)
S01K Ag13 S018 115.25(12)
S01K Ag13 S01D 145.92(13)
S01B Ag14 Ag15 55.20(8)
S01B Ag14 S01U 102.73(11)
S01E Ag14 Ag15 124.00(8)
S01E Ag14 S01B 109.88(11)
S01E Ag14 S01U 94.92(12)
S01U Ag14 Ag15 50.54(9)
P020 Ag14 Ag15 121.07(11)
P020 Ag14 S01B 118.93(13)
P020 Ag14 S01E 112.90(13)
P020 Ag14 S01U 114.51(14)
Ag03 Ag15 Ag0H 49.77(3)
Ag03 Ag15 Ag0J 52.07(3)
Ag0D Ag15 Ag03 57.67(3)
Ag0D Ag15 Ag0H 64.53(3)
Ag0D Ag15 Ag0J 62.81(4)
Ag0D Ag15 Ag14 148.80(5)
Ag0J Ag15 Ag0H 100.00(4)
Ag14 Ag15 Ag03 91.66(4)
Ag14 Ag15 Ag0H 101.44(4)
Ag14 Ag15 Ag0J 94.97(4)
S01B Ag15 Ag03 73.57(8)
S01B Ag15 Ag0D 114.07(8)
S01B Ag15 Ag0H 50.05(7)
S01B Ag15 Ag0J 117.65(8)
S01B Ag15 Ag14 54.84(8)
S01K Ag15 Ag03 110.05(9)
S01K Ag15 Ag0D 61.85(9)
S01K Ag15 Ag0H 75.06(9)
S01K Ag15 Ag0J 120.26(9)
S01K Ag15 Ag14 144.76(10)
S01K Ag15 S01B 103.96(12)
S01U Ag15 Ag03 89.50(9)
S01U Ag15 Ag0D 111.90(9)
S01U Ag15 Ag0H 135.74(10)
S01U Ag15 Ag0J 50.96(9)
S01U Ag15 Ag14 57.41(9)
S01U Ag15 S01B 108.85(12)
S01U Ag15 S01K 145.50(13)
Ag0A Ag16 Ag0G 52.19(3)
Ag0A Ag16 Ag0U 56.00(3)
Ag0A Ag16 Ag10 95.69(4)
Ag0U Ag16 Ag0G 107.02(4)
Ag0U Ag16 Ag10 100.39(4)
Ag0W Ag16 Ag0A 67.53(4)
Ag0W Ag16 Ag0G 60.85(3)
Ag0W Ag16 Ag0U 82.56(4)
Ag0W Ag16 Ag10 157.82(5)
Ag10 Ag16 Ag0G 97.61(4)
S01O Ag16 Ag0A 85.21(9)
S01O Ag16 Ag0G 49.48(8)
S01O Ag16 Ag0U 133.80(9)
S01O Ag16 Ag0W 106.67(9)
S01O Ag16 Ag10 55.63(8)
S01O Ag16 S01S 106.59(12)
S01S Ag16 Ag0A 85.43(8)
S01S Ag16 Ag0G 128.04(9)
S01S Ag16 Ag0U 52.03(8)
S01S Ag16 Ag0W 134.57(9)
S01S Ag16 Ag10 53.31(8)
S01Z Ag16 Ag0A 102.51(9)
S01Z Ag16 Ag0G 114.28(9)
S01Z Ag16 Ag0U 69.88(9)
S01Z Ag16 Ag0W 53.57(9)
S01Z Ag16 Ag10 148.08(10)
S01Z Ag16 S01O 150.97(13)
S01Z Ag16 S01S 101.94(12)
Ag0L Ag17 Ag0B 53.10(3)
Ag0L Ag17 Ag0Q 61.73(4)
Ag0Q Ag17 Ag0B 51.16(3)
S01E Ag17 Ag0B 104.70(8)
S01E Ag17 Ag0L 54.36(8)
S01E Ag17 Ag0Q 106.22(9)
S01E Ag17 S01M 105.20(12)
S01M Ag17 Ag0B 73.88(8)
S01M Ag17 Ag0L 102.59(9)
S01M Ag17 Ag0Q 121.61(8)
S01R Ag17 Ag0B 76.99(9)
S01R Ag17 Ag0L 111.90(9)
S01R Ag17 Ag0Q 50.78(9)
S01R Ag17 S01E 149.73(13)
S01R Ag17 S01M 104.24(12)
Ag0C S018 Ag0H 73.95(10)
Ag0C S018 Ag13 100.65(11)
Ag0H S018 Ag13 71.52(9)
C0CA S018 Ag0C 118.2(5)
C0CA S018 Ag0H 102.3(5)
C0CA S018 Ag13 137.7(5)
Ag0T S019 Ag0N 95.15(12)
Ag0T S019 Ag0Y 110.00(13)
Ag0Y S019 Ag0N 104.90(12)
C2AA S019 Ag0N 126.4(4)
C2AA S019 Ag0T 110.9(4)
C2AA S019 Ag0Y 108.4(4)
Ag0F S01A Ag0O 73.49(9)
Ag12 S01A Ag0F 113.27(13)
Ag12 S01A Ag0O 102.90(12)
C10 S01A Ag0F 127.1(5)
C10 S01A Ag0O 129.4(5)
C10 S01A Ag12 106.5(5)
Ag0H S01B Ag14 140.08(13)
Ag0H S01B Ag15 78.60(9)
Ag0R S01B Ag0H 73.30(9)
Ag0R S01B Ag14 96.82(12)
Ag0R S01B Ag15 113.19(12)
Ag14 S01B Ag15 69.96(9)
C3 S01B Ag0H 108.7(4)
C3 S01B Ag0R 126.6(4)
C3 S01B Ag14 108.0(4)
C3 S01B Ag15 119.5(4)
Ag0G S01C Ag0X 122.20(13)
Ag0S S01C Ag0G 85.54(11)
Ag0S S01C Ag0X 109.66(12)
C9 S01C Ag0G 114.5(5)
C9 S01C Ag0S 113.5(4)
C9 S01C Ag0X 109.3(5)
Ag0M S01D Ag0O 77.58(10)
Ag13 S01D Ag0M 126.62(14)
Ag13 S01D Ag0O 100.14(13)
C7CA S01D Ag0M 113.7(5)
C7CA S01D Ag0O 111.9(5)
C7CA S01D Ag13 116.2(5)
Ag0L S01E Ag14 83.69(11)
Ag17 S01E Ag0L 72.10(10)
Ag17 S01E Ag14 134.21(15)
C1 S01E Ag0L 103.5(5)
C1 S01E Ag14 117.3(5)
C1 S01E Ag17 106.0(5)
Ag0K S01F Ag0N 70.21(8)
Ag0K S01F Ag0V 73.12(10)
Ag0K S01F Ag0Y 132.73(14)
Ag0V S01F Ag0N 102.01(11)
Ag0V S01F Ag0Y 67.67(9)
Ag0Y S01F Ag0N 92.97(11)
C2BA S01F Ag0K 110.0(5)
C2BA S01F Ag0N 143.8(5)
C2BA S01F Ag0V 112.8(5)
C2BA S01F Ag0Y 108.8(5)
Ag0M S01G Ag0X 99.76(12)
Ag12 S01G Ag0M 71.88(10)
Ag12 S01G Ag0X 139.19(15)
C0AA S01G Ag0M 111.2(5)
C0AA S01G Ag0X 108.1(5)
C0AA S01G Ag12 112.1(5)
Ag0P S01H Ag10 106.53(13)
Ag0Z S01H Ag0P 92.33(11)
Ag0Z S01H Ag10 108.89(13)
C6AA S01H Ag0P 121.8(5)
C6AA S01H Ag0Z 116.8(5)
C6AA S01H Ag10 109.1(5)
Ag0I S01I Ag0Y 135.90(13)
Ag0V S01I Ag0I 86.97(11)
Ag0V S01I Ag0Y 67.96(9)
C11 S01I Ag0I 113.2(5)
C11 S01I Ag0V 108.6(5)
C11 S01I Ag0Y 109.1(5)
Ag0V S01J Ag0F 66.73(9)
Ag11 S01J Ag0F 68.65(9)
Ag11 S01J Ag0V 113.19(13)
C4CA S01J Ag0F 99.4(5)
C4CA S01J Ag0V 114.6(5)
C4CA S01J Ag11 119.6(5)
Ag13 S01K Ag0D 66.72(9)
Ag13 S01K Ag15 114.84(14)
Ag15 S01K Ag0D 64.63(9)
C3CA S01K Ag0D 100.6(3)
C3CA S01K Ag13 113.6(4)
C3CA S01K Ag15 115.6(4)
Ag0C S01L Ag0W 71.76(9)
Ag0C S01L Ag0X 130.66(14)
Ag0W S01L Ag0X 118.01(14)
C7 S01L Ag0C 108.1(5)
C7 S01L Ag0W 114.9(5)
C7 S01L Ag0X 109.1(5)
Ag0R S01M Ag0U 79.66(10)
Ag0R S01M Ag17 87.30(12)
Ag0U S01M Ag17 101.85(12)
C5HA S01M Ag0R 122.0(5)
C5HA S01M Ag0U 115.4(5)
C5HA S01M Ag17 135.1(5)
Ag0I S01N Ag0S 72.62(9)
Ag0I S01N Ag12 104.78(12)
Ag0S S01N Ag12 67.58(9)
C5AA S01N Ag0I 118.7(5)
C5AA S01N Ag0S 96.8(4)
C5AA S01N Ag12 126.9(5)
Ag0G S01O Ag10 135.19(14)
Ag16 S01O Ag0G 81.63(11)
Ag16 S01O Ag10 72.90(10)
C13 S01O Ag0G 119.9(5)
C13 S01O Ag10 104.3(5)
C13 S01O Ag16 114.8(5)
Ag0Q S01P Ag0N 79.43(11)
C3FA S01P Ag0N 106.4(5)
C3FA S01P Ag0Q 110.4(5)
Ag0J S01Q Ag11 111.06(13)
Ag0K S01Q Ag0J 85.14(11)
Ag0K S01Q Ag11 77.01(10)
C1KA S01Q Ag0J 118.1(5)
C1KA S01Q Ag0K 105.2(5)
C1KA S01Q Ag11 130.8(5)
Ag0Q S01R Ag0P 74.08(10)
Ag17 S01R Ag0P 110.27(13)
Ag17 S01R Ag0Q 80.98(11)
C3JA S01R Ag0P 128.5(5)
C3JA S01R Ag0Q 106.5(4)
C3JA S01R Ag17 120.8(5)
Ag0U S01S Ag10 131.83(14)
Ag0U S01S Ag16 70.96(10)
Ag10 S01S Ag16 70.83(10)
C5IA S01S Ag0U 108.6(5)
C5IA S01S Ag10 111.7(5)
C5IA S01S Ag16 111.0(5)
Ag0D S01T Ag0O 70.77(10)
Ag11 S01T Ag0D 117.16(14)
Ag11 S01T Ag0O 90.65(13)
C5EA S01T Ag0D 125.6(5)
C5EA S01T Ag0O 105.2(5)
C5EA S01T Ag11 117.1(5)
Ag0J S01U Ag14 123.86(14)
Ag15 S01U Ag0J 80.13(11)
Ag15 S01U Ag14 72.05(10)
C17 S01U Ag0J 116.5(5)
C17 S01U Ag14 117.3(5)
C17 S01U Ag15 104.6(5)
C12 P01V Ag0Y 113.2(6)
C12 P01V C3DA 105.4(7)
C3DA P01V Ag0Y 115.3(5)
C4DA P01V Ag0Y 117.0(6)
C4DA P01V C12 101.6(8)
C4DA P01V C3DA 102.7(7)
C15 P01W Ag0X 112.7(5)
C4AA P01W Ag0X 112.0(5)
C4AA P01W C15 104.7(7)
C4AA P01W C2DA 106.1(7)
C2DA P01W Ag0X 119.4(5)
C2DA P01W C15 100.4(7)
C2CA P01X Ag10 113.1(5)
C2CA P01X C9FA 105.3(7)
C4EA P01X Ag10 116.3(5)
C4EA P01X C2CA 105.6(7)
C4EA P01X C9FA 102.4(7)
C9FA P01X Ag10 113.0(5)
Ag0Z S01Y Ag0T 75.41(11)
C9IA S01Y Ag0T 110.3(5)
C9IA S01Y Ag0Z 107.6(5)
Ag0W S01Z Ag16 71.52(11)
C5FA S01Z Ag0W 108.9(5)
C5FA S01Z Ag16 110.5(6)
C7GA P020 Ag14 117.3(6)
C7GA P020 C1IA 102.8(8)
C1IA P020 Ag14 114.4(5)
C5LA P020 Ag14 109.8(7)
C5LA P020 C7GA 103.0(8)
C5LA P020 C1IA 108.6(8)
C6 C3 S01B 116.8(10)
C6 C3 C6EA 122.4(12)
C6EA C3 S01B 120.8(10)
C3FA C4 C5 121.4(14)
C3 C6 C8 119.3(13)
C20 C7 S01L 121.5(11)
C7AA C7 S01L 118.4(10)
C7AA C7 C20 120.0(13)
C6 C8 C9NA 119.0(13)
C4FA C8 C6 117.7(14)
C4FA C8 C9NA 123.3(14)
C14 C9 S01C 118.4(10)
C2FA C9 S01C 119.4(10)
C2FA C9 C14 122.0(13)
C9EA C10 S01A 116.6(11)
C9HA C10 S01A 124.2(12)
C9HA C10 C9EA 119.1(13)
C4GA C11 S01I 120.8(11)
C6IA C11 S01I 118.7(11)
C6IA C11 C4GA 120.0(13)
C7BA C12 P01V 124.0(14)
C1FA C12 P01V 116.7(13)
C1FA C12 C7BA 119.2(17)
C0HA C13 S01O 125.9(12)
C0HA C13 C2LA 117.5(14)
C2LA C13 S01O 116.4(11)
C0LA C14 C9 121.2(13)
C4BA C15 P01W 116.0(12)
C4BA C15 C3LA 120.4(15)
C3LA C15 P01W 123.6(12)
C0EA C16 C2BA 121.7(13)
C8KA C17 S01U 121.8(12)
C8KA C17 C3OA 119.2(15)
C3OA C17 S01U 119.0(12)
C5OA C18 C0CA 121.4(15)
C2DA C19 C8BA 120.9(15)
C7 C20 C5DA 120.8(13)
C6GA C20 C7 116.8(14)
C6GA C20 C5DA 122.3(14)
C7JA C0AA S01G 119.6(12)
C7JA C0AA C4RA 125.9(16)
C4RA C0AA S01G 114.3(12)
C2AA C1AA C5CA 122.9(13)
C2AA C1AA C4MA 114.8(12)
C4MA C1AA C5CA 122.3(13)
C1AA C2AA S019 121.1(10)
C1AA C2AA C0BA 121.4(13)
C0BA C2AA S019 117.3(10)
C3JA C3AA C0FA 117.4(14)
C6HA C4AA P01W 125.8(13)
C6HA C4AA C9JA 118.3(15)
C9JA C4AA P01W 115.9(11)
C2GA C5AA S01N 123.9(11)
C2GA C5AA C9KA 118.6(13)
C9KA C5AA S01N 117.4(11)
C7IA C6AA S01H 118.3(11)
C7IA C6AA C2OA 123.0(14)
C2OA C6AA S01H 118.6(11)
C9CA C7AA C7 119.6(13)
C3EA C9AA C1BA 119.8(16)
C1HA C0BA C2AA 121.3(14)
C8CA C1BA C9AA 123.2(17)
C16 C2BA S01F 121.1(11)
C5BA C2BA S01F 118.3(10)
C5BA C2BA C16 120.6(13)
C15 C4BA C7PA 120.1(16)
C2BA C5BA C8FA 124.0(13)
C8JA C5BA C2BA 118.5(14)
C8JA C5BA C8FA 117.3(14)
C3IA C8BA C19 115.0(16)
C4MA C9BA C1HA 122.7(16)
C2KA C1 S01E 120.9(12)
C2KA C1 C3MA 119.0(15)
C3MA C1 S01E 120.1(12)
C5QA C7BA C12 120(2)
C18 C0CA S018 119.8(11)
C18 C0CA C1EA 121.0(14)
C1EA C0CA S018 119.1(11)
C3DA C1CA C8OA 119.9(16)
C4 C5 C4OA 119.5(15)
C2JA C5 C4 115.0(16)
C2JA C5 C4OA 125.5(17)
C6DA C2CA P01X 124.1(12)
C6DA C2CA C1OA 118.4(15)
C1OA C2CA P01X 117.2(12)
C6FA C4CA S01J 117.6(10)
C6FA C4CA C7HA 124.5(14)
C7HA C4CA S01J 117.6(11)
C2GA C6CA C6RA 122.1(15)
C2GA C6CA C9SA 117.8(16)
C9SA C6CA C6RA 120.1(16)
C2EA C7CA S01D 120.2(11)
C2EA C7CA C3EA 118.8(14)
C3EA C7CA S01D 120.6(11)
C1BA C8CA C2EA 115.4(15)
C1BA C8CA C7QA 122.8(16)
C2EA C8CA C7QA 121.7(15)
C7AA C9CA C8GA 120.1(15)
C7AA C9CA C3NA 121.3(14)
C8GA C9CA C3NA 118.6(15)
C5FA C1DA C2WA 122.0(16)
C8SA C1DA C5FA 118.7(17)
C8SA C1DA C2WA 119.2(17)
C19 C2DA P01W 119.9(12)
C19 C2DA C5PA 121.8(15)
C5PA C2DA P01W 118.2(12)
C1CA C3DA P01V 116.9(12)
C5MA C3DA P01V 123.8(13)
C5MA C3DA C1CA 119.2(16)
C0GA C4DA P01V 119.9(14)
C0GA C4DA C2NA 119.1(17)
C2NA C4DA P01V 120.6(14)
C2CA C6DA C8MA 121.5(15)
C16 C0EA C1LA 119.6(14)
C16 C0EA C7MA 115.2(14)
C7MA C0EA C1LA 125.1(15)
C0CA C1EA C8QA 120.4(15)
C0JA C1EA C0CA 116.7(16)
C0JA C1EA C8QA 122.8(17)
C7CA C2EA C8CA 123.6(15)
C9AA C3EA C7CA 118.9(14)
C9AA C3EA C4HA 118.0(15)
C7CA C3EA C4HA 123.0(14)
C1JA C4EA P01X 122.0(12)
C6QA C4EA P01X 119.4(12)
C6QA C4EA C1JA 118.5(14)
C7EA C5EA S01T 120.4(11)
C8IA C5EA S01T 119.5(11)
C8IA C5EA C7EA 120.1(14)
C3 C6EA C4IA 122.6(13)
C3HA C6EA C3 116.2(13)
C3HA C6EA C4IA 121.1(13)
C5EA C7EA C7TA 122.4(14)
C6MA C7EA C5EA 115.5(14)
C6MA C7EA C7TA 122.0(15)
C9LA C8EA C2FA 120.0(14)
C6OA C9EA C10 120.7(16)
C3AA C0FA C9UA 119.4(15)
C1GA C0FA C3AA 119.2(15)
C1GA C0FA C9UA 121.4(17)
C12 C1FA C29 120.0(17)
C9 C2FA C3BA 126.5(13)
C9 C2FA C8EA 116.4(13)
C8EA C2FA C3BA 117.0(12)
C4 C3FA S01P 116.5(11)
C1NA C3FA S01P 121.6(11)
C1NA C3FA C4 121.8(14)
C3HA C4FA C8 121.0(15)
C1DA C5FA S01Z 122.1(13)
C1DA C5FA C9GA 120.7(15)
C9GA C5FA S01Z 117.1(12)
C4CA C6FA C4JA 116.6(14)
C6KA C7FA C6IA 121.2(17)
C2IA C9FA P01X 122.1(12)
C2IA C9FA C6PA 119.8(15)
C6PA C9FA P01X 118.0(12)
C4DA C0GA C2HA 117.6(17)
C6LA C1GA C0FA 120.1(18)
C5AA C2GA C6CA 125.5(15)
C0PA C4GA C11 122.3(15)
C0HA C5GA C0MA 120.5(17)
C8GA C6GA C20 124.8(16)
C9QA C7GA P020 124.0(14)
C9QA C7GA C1SA 118.4(17)
C1SA C7GA P020 117.2(14)
C6GA C8GA C9CA 118.4(16)
C5TA C9GA C5FA 121.2(16)
C13 C0HA C5GA 120.7(15)
C13 C0HA C3TA 122.2(14)
C5GA C0HA C3TA 116.9(15)
C0BA C1HA C0DA 119.2(15)
C9BA C1HA C0BA 116.0(15)
C9BA C1HA C0DA 124.4(16)
C27 C2HA C0GA 122(2)
C4FA C3HA C6EA 123.3(15)
C4LA C5HA S01M 121.9(12)
C4LA C5HA C0RA 121.7(14)
C0RA C5HA S01M 116.4(12)
C4AA C6HA C1MA 119.8(17)
C4CA C7HA C40 113.3(16)
C4CA C7HA C0VA 124.6(16)
C40 C7HA C0VA 122.1(17)
C10 C9HA C5KA 119.2(15)
C10 C9HA C5RA 119.9(14)
C5KA C9HA C5RA 120.8(15)
C9MA C0IA C1KA 121.6(15)
C26 C1IA P020 123.2(14)
C48 C1IA P020 116.6(15)
C48 C1IA C26 120.2(18)
C9FA C2IA C24 120.2(16)
C8BA C3IA C39 126.7(19)
C35 C5IA S01S 118.7(13)
C35 C5IA C50 124.0(16)
C50 C5IA S01S 116.3(13)
C11 C6IA C7FA 116.0(14)
C11 C6IA C7OA 123.4(14)
C7FA C6IA C7OA 120.5(15)
C1QA C7IA C6AA 120.9(16)
C5EA C8IA C2MA 122.4(16)
C8RA C9IA S01Y 120.4(13)
C8RA C9IA C1TA 120.8(16)
C1TA C9IA S01Y 118.7(13)
C9RA C0JA C1EA 118.5(19)
C4EA C1JA C6NA 120.3(16)
C5 C2JA C4NA 123.0(19)
C3AA C3JA S01R 115.1(10)
C0KA C3JA S01R 121.2(11)
C0KA C3JA C3AA 123.7(14)
C6FA C4JA C3SA 116.7(15)
C4PA C4JA C6FA 120.6(17)
C4PA C4JA C3SA 122.6(16)
C2LA C6JA C4XA 119.2(16)
C0MA C6JA C2LA 118.5(17)
C0MA C6JA C4XA 121.8(17)
C0AA C7JA C6XA 117.6(17)
C0AA C7JA C3YA 129.9(18)
C3YA C7JA C6XA 112.0(18)
C7MA C8JA C5BA 119.2(16)
C0TA C9JA C4AA 116.5(16)
C3JA C0KA C6LA 115.2(15)
C3JA C0KA C37 124.0(15)
C6LA C0KA C37 120.5(15)
C0IA C1KA S01Q 120.1(11)
C0IA C1KA C30 120.0(15)
C30 C1KA S01Q 119.4(12)
C1 C2KA C3RA 124.5(16)
C8NA C5KA C9HA 116.6(17)
C7FA C6KA C0PA 121.4(19)
C7NA C7KA C6QA 120.4(18)
C17 C8KA C2TA 122.7(16)
C5AA C9KA C28 123.0(14)
C32 C9KA C5AA 115.5(14)
C32 C9KA C28 121.4(14)
C14 C0LA C9LA 116.9(14)
C14 C0LA C0SA 121.3(14)
C9LA C0LA C0SA 121.8(15)
C6JA C2LA C13 121.9(15)
C15 C3LA C31 120.5(17)
C5HA C4LA C23 122.7(16)
C5HA C4LA C36 116.0(16)
C23 C4LA C36 121.1(17)
C34 C5LA P020 120.9(16)
C34 C5LA C7VA 119.7(19)
C7VA C5LA P020 119.4(15)
C1GA C6LA C0KA 124.2(17)
C6MA C7LA C2MA 116.1(17)
C5TA C8LA C8SA 123.8(19)
C8EA C9LA C0LA 123.4(16)
C6JA C0MA C5GA 120.2(17)
C8PA C1MA C6HA 122.1(19)
C8IA C2MA C7LA 117.6(17)
C8IA C2MA C7UA 121.9(17)
C7LA C2MA C7UA 120.4(17)
C1 C3MA C9OA 121.6(15)
C4SA C3MA C1 116.9(16)
C4SA C3MA C9OA 121.5(16)
C9BA C4MA C1AA 123.7(15)
C3DA C5MA C21 120.1(19)
C7LA C6MA C7EA 128.1(16)
C8JA C7MA C0EA 124.6(16)
C6DA C8MA C1PA 120.4(17)
C0IA C9MA C2UA 119.9(17)
C8UA C9MA C0IA 115.9(18)
C8UA C9MA C2UA 124.1(19)
C3FA C1NA C0UA 124.0(15)
C4NA C1NA C3FA 115.8(15)
C4NA C1NA C0UA 120.1(16)
C46 C2NA C4DA 118.2(19)
C1NA C4NA C2JA 122.6(19)
C1RA C5NA C3CA 120.0
C1RA C5NA C43 115.8(10)
C3CA C5NA C43 124.2(10)
C3KA C1RA C5NA 120.0
C6BA C3KA C1RA 120.0
C3KA C6BA C0NA 120.1(9)
C3KA C6BA C8AA 120.0
C8AA C6BA C0NA 119.8(9)
C3CA C8AA C6BA 120.0
C5NA C3CA S01K 119.5(6)
C8AA C3CA S01K 120.2(6)
C8AA C3CA C5NA 120.0
C7NA C6NA C1JA 121.0(17)
C7KA C7NA C6NA 119.2(18)
C6OA C8NA C5KA 126.2(18)
C6PA C0OA C3QA 119.1(18)
C6SA C1OA C2CA 120.1(18)
C6AA C2OA C4QA 122.4(15)
C7SA C2OA C6AA 111.9(16)
C7SA C2OA C4QA 125.6(17)
C17 C3OA C6UA 115.5(17)
C17 C3OA C2VA 121.4(16)
C6UA C3OA C2VA 122.8(17)
C18 C5OA C4UA 122.5(17)
C9RA C5OA C18 116.4(17)
C9RA C5OA C4UA 121.2(17)
C9EA C6OA C5UA 118.9(17)
C8NA C6OA C9EA 118.2(18)
C8NA C6OA C5UA 122.9(18)
C2PA C8OA C1CA 115.9(18)
C4GA C0PA C5SA 120.5(17)
C6KA C0PA C4GA 118.8(17)
C6KA C0PA C5SA 120.6(17)
C6SA C1PA C8MA 114.8(18)
C21 C2PA C8OA 124(2)
C0RA C3PA C0YA 118.0(18)
C3UA C3PA C0RA 114.4(19)
C3UA C3PA C0YA 128(2)
C40 C4PA C4JA 120.5(19)
C39 C5PA C2DA 116.2(18)
C9FA C6PA C0OA 119.1(17)
C7RA C7PA C4BA 118.1(17)
C0TA C8PA C1MA 117(2)
C5QA C9PA C29 124(2)
C7IA C1QA C4TA 115.3(18)
C7IA C1QA C22 121.9(18)
C4TA C1QA C22 122.7(19)
C24 C3QA C0OA 120(2)
C9PA C5QA C7BA 121(2)
C4EA C6QA C7KA 120.0(16)
C7GA C9QA C1UA 118.9(18)
C5HA C0RA C3PA 120.5(16)
C2KA C3RA C8VA 124.5(17)
C42 C3RA C2KA 111.4(16)
C42 C3RA C8VA 124.0(18)
C3XA C4RA C0AA 111.7(19)
C7PA C7RA C31 123.4(19)
C9IA C8RA C41 119.6(17)
C9IA C8RA C1VA 124.0(17)
C41 C8RA C1VA 116.3(17)
C5OA C9RA C0JA 126(2)
C3WA C1SA C7GA 123(2)
C6TA C2SA C1TA 117(2)
C6TA C2SA C7WA 124(2)
C7WA C2SA C1TA 119.5(18)
C42 C4SA C3MA 125(2)
C1PA C6SA C1OA 124.2(19)
C4TA C7SA C2OA 125(2)
C1DA C8SA C8LA 120.1(19)
C6CA C9SA C32 120.8(18)
C8PA C0TA C9JA 125.5(19)
C9IA C1TA C2SA 119.6(16)
C8KA C2TA C4WA 120.4(18)
C47 C2TA C8KA 119.0(18)
C47 C2TA C4WA 120.5(19)
C7SA C4TA C1QA 124(2)
C9GA C5TA C8LA 115.2(18)
C9GA C5TA C25 119.1(17)
C8LA C5TA C25 125.7(18)
C2SA C6TA C41 127(2)
C2PA C21 C5MA 120(2)
C3QA C24 C2IA 122(2)
C45 C26 C1IA 119(2)
C46 C27 C2HA 118(2)
C9PA C29 C1FA 115(2)
C1KA C30 C9XA 119.8(17)
C49 C30 C1KA 116.2(18)
C49 C30 C9XA 123.9(19)
C7RA C31 C3LA 117.5(19)
C9SA C32 C9KA 121.7(17)
C3XA C33 C6XA 131(3)
C5VA C34 C5LA 126(2)
C5IA C35 C2QA 126.1(17)
C5IA C35 C8WA 115.6(17)
C2QA C35 C8WA 118.2(17)
C3UA C36 C4LA 122(2)
C3IA C39 C5PA 119(2)
C4PA C40 C7HA 124(2)
C6TA C41 C8RA 116.4(19)
C4SA C42 C3RA 123(2)
C0WA C45 C26 124(2)
C27 C46 C2NA 124(2)
C6UA C47 C2TA 117(2)
C1IA C48 C5WA 118(2)
C30 C49 C8UA 122(2)
C1WA C50 C5IA 118.1(19)
C1UA C9TA C3WA 126(2)
C9TA C1UA C9QA 119(2)
C3PA C3UA C36 125(2)
C47 C6UA C3OA 126(2)
C9MA C8UA C49 124(2)
C9VA C5VA C34 114(2)
Cl9D C6VA Cl7D 113.6(15)
C7XA C7VA C5LA 112(2)
C5VA C9VA C7XA 127(3)
C45 C0WA C5WA 119(2)
C50 C1WA C1XA 117(2)
C1YA C1WA C50 122(2)
C1YA C1WA C1XA 119(2)
C9TA C3WA C1SA 113(2)
C0WA C5WA C48 119(2)
C1YA C8WA C35 118(2)
C4RA C3XA C2YA 99(2)
C33 C3XA C4RA 121(3)
C33 C3XA C2YA 139(3)
C33 C6XA C7JA 112(2)
C9VA C7XA C7VA 121(3)
C1WA C1YA C8WA 118(3)

loop_
_geom_bond_atom_site_label_1
_geom_bond_atom_site_label_2
_geom_bond_distance
Ag01 Ag02 2.7961(12)
Ag01 Ag04 2.8720(13)
Ag01 Ag05 2.8730(13)
Ag01 Ag06 2.8067(12)
Ag01 Ag07 2.8110(13)
Ag01 Ag0F 2.7574(13)
Ag01 Ag0I 2.9012(13)
Ag01 Ag0M 2.9081(13)
Ag01 Ag0O 3.0229(14)
Ag01 Ag0S 2.8684(14)
Ag01 Ag12 3.1872(14)
Ag02 Ag03 2.7397(12)
Ag02 Ag05 2.8116(12)
Ag02 Ag06 2.8384(13)
Ag02 Ag09 2.8791(13)
Ag02 Ag0C 2.8121(13)
Ag02 Ag0D 2.8535(13)
Ag02 Ag0H 2.8297(13)
Ag02 Ag0M 2.7819(13)
Ag02 Ag0O 2.9333(13)
Ag03 Ag05 2.8868(12)
Ag03 Ag08 2.8104(13)
Ag03 Ag09 2.9486(13)
Ag03 Ag0B 2.8446(13)
Ag03 Ag0D 2.8919(13)
Ag03 Ag0H 2.7431(13)
Ag03 Ag0J 2.8077(13)
Ag03 Ag0L 2.7239(13)
Ag03 Ag0R 2.9441(13)
Ag03 Ag15 3.1589(15)
Ag04 Ag05 2.8265(13)
Ag04 Ag07 2.8384(13)
Ag04 Ag08 2.9033(12)
Ag04 Ag0E 2.8082(13)
Ag04 Ag0F 3.0035(13)
Ag04 Ag0I 2.8112(13)
Ag04 Ag0K 2.7836(13)
Ag04 Ag0N 2.9967(14)
Ag04 Ag0T 2.9645(14)
Ag04 Ag0V 3.0817(14)
Ag05 Ag08 2.8357(13)
Ag05 Ag0D 2.8239(13)
Ag05 Ag0F 2.8785(13)
Ag05 Ag0J 2.9602(13)
Ag05 Ag0K 2.8020(13)
Ag05 Ag0O 2.9102(14)
Ag05 Ag11 3.2553(14)
Ag06 Ag07 2.7689(13)
Ag06 Ag09 2.8260(13)
Ag06 Ag0A 2.9356(13)
Ag06 Ag0C 2.9371(13)
Ag06 Ag0G 2.8269(13)
Ag06 Ag0M 2.8305(13)
Ag06 Ag0S 3.0211(13)
Ag06 Ag0W 2.7838(13)
Ag07 Ag0A 2.8151(13)
Ag07 Ag0E 2.7982(13)
Ag07 Ag0G 2.9720(13)
Ag07 Ag0I 2.9148(13)
Ag07 Ag0S 2.8027(13)
Ag07 Ag0T 2.8329(13)
Ag07 Ag0Z 2.8445(13)
Ag08 Ag0B 2.7960(13)
Ag08 Ag0E 2.8605(13)
Ag08 Ag0J 2.8794(14)
Ag08 Ag0K 2.8447(13)
Ag08 Ag0L 2.8362(13)
Ag08 Ag0N 2.7984(13)
Ag08 Ag0Q 2.9063(13)
Ag09 Ag0A 2.7956(13)
Ag09 Ag0B 2.8044(13)
Ag09 Ag0C 2.8719(14)
Ag09 Ag0H 2.8792(13)
Ag09 Ag0R 2.7972(13)
Ag09 Ag0U 3.0216(14)
Ag09 Ag0W 2.8694(14)
Ag0A Ag0B 2.8475(13)
Ag0A Ag0E 2.8831(13)
Ag0A Ag0G 2.7838(13)
Ag0A Ag0P 2.9445(14)
Ag0A Ag0U 2.8290(13)
Ag0A Ag0W 3.2763(15)
Ag0A Ag0Z 3.0305(14)
Ag0A Ag16 2.9827(14)
Ag0B Ag0E 2.8219(13)
Ag0B Ag0L 2.8184(13)
Ag0B Ag0P 2.8698(13)
Ag0B Ag0Q 2.8333(14)
Ag0B Ag0R 2.8863(13)
Ag0B Ag0U 2.7929(13)
Ag0B Ag17 3.3254(14)
Ag0C Ag0H 3.0412(14)
Ag0C Ag0M 3.0007(14)
Ag0C Ag0W 2.9678(15)
Ag0C S018 2.522(4)
Ag0C S01L 2.486(3)
Ag0D Ag0H 3.3149(14)
Ag0D Ag0J 3.1683(15)
Ag0D Ag0O 3.0105(14)
Ag0D Ag13 2.8610(15)
Ag0D Ag15 2.8020(14)
Ag0D S01K 2.734(4)
Ag0D S01T 2.559(3)
Ag0E Ag0N 2.8757(14)
Ag0E Ag0P 2.8279(14)
Ag0E Ag0Q 3.0313(14)
Ag0E Ag0T 3.0028(14)
Ag0E Ag0Z 3.0594(15)
Ag0F Ag0I 3.1744(14)
Ag0F Ag0O 3.1209(14)
Ag0F Ag0V 2.8312(15)
Ag0F Ag11 2.8773(15)
Ag0F S01A 2.600(3)
Ag0F S01J 2.615(3)
Ag0G Ag0W 3.1699(15)
Ag0G Ag0Z 3.2599(15)
Ag0G Ag16 3.3109(15)
Ag0G S01C 2.529(3)
Ag0G S01O 2.544(3)
Ag0H Ag0R 3.0769(14)
Ag0H Ag13 3.0451(15)
Ag0H Ag15 3.3470(16)
Ag0H S018 2.535(4)
Ag0H S01B 2.618(3)
Ag0I Ag0S 3.0382(14)
Ag0I Ag0T 3.0148(14)
Ag0I S01I 2.552(3)
Ag0I S01N 2.540(4)
Ag0J Ag0L 3.0981(14)
Ag0J Ag15 3.2363(16)
Ag0J S01Q 2.525(3)
Ag0J S01U 2.551(4)
Ag0K Ag0N 3.1161(15)
Ag0K Ag0V 3.0422(14)
Ag0K Ag11 3.2512(16)
Ag0K S01F 2.510(4)
Ag0K S01Q 2.507(4)
Ag0L Ag0Q 3.1731(15)
Ag0L Ag0R 3.1941(15)
Ag0L Ag17 2.9303(15)
Ag0L S01E 2.503(3)
Ag0M Ag0O 3.2679(15)
Ag0M Ag12 2.9161(15)
Ag0M S01D 2.562(4)
Ag0M S01G 2.493(3)
Ag0N Ag0Q 3.1960(15)
Ag0N S019 2.558(3)
Ag0N S01F 2.883(3)
Ag0N S01P 2.522(4)
Ag0O S01A 2.617(3)
Ag0O S01D 2.653(4)
Ag0O S01T 2.639(4)
Ag0P Ag0Q 3.0803(15)
Ag0P Ag0U 3.0527(15)
Ag0P S01H 2.512(3)
Ag0P S01R 2.577(4)
Ag0Q Ag17 3.2341(16)
Ag0Q S01P 2.480(4)
Ag0Q S01R 2.537(4)
Ag0R Ag0U 3.2009(15)
Ag0R S01B 2.536(3)
Ag0R S01M 2.496(4)
Ag0S Ag12 2.9010(15)
Ag0S S01C 2.492(3)
Ag0S S01N 2.590(4)
Ag0T Ag0Z 3.0317(15)
Ag0T S019 2.461(3)
Ag0T S01Y 2.497(4)
Ag0U Ag16 3.0423(16)
Ag0U S01M 2.502(4)
Ag0U S01S 2.537(4)
Ag0V Ag0Y 2.9539(15)
Ag0V S01F 2.596(4)
Ag0V S01I 2.481(4)
Ag0V S01J 2.531(4)
Ag0W Ag16 2.9112(16)
Ag0W S01L 2.576(4)
Ag0W S01Z 2.470(4)
Ag0X S01C 2.646(4)
Ag0X S01G 2.691(4)
Ag0X S01L 2.592(4)
Ag0X P01W 2.463(4)
Ag0Y S019 2.557(3)
Ag0Y S01F 2.707(4)
Ag0Y S01I 2.785(4)
Ag0Y P01V 2.412(4)
Ag0Z S01H 2.420(3)
Ag0Z S01Y 2.460(4)
Ag10 Ag16 3.0809(17)
Ag10 S01H 2.612(3)
Ag10 S01O 2.661(3)
Ag10 S01S 2.615(4)
Ag10 P01X 2.402(4)
Ag11 S01J 2.484(3)
Ag11 S01Q 2.709(4)
Ag11 S01T 2.480(4)
Ag12 S01A 2.496(4)
Ag12 S01G 2.475(4)
Ag12 S01N 2.626(4)
Ag13 S018 2.673(4)
Ag13 S01D 2.458(4)
Ag13 S01K 2.451(4)
Ag14 Ag15 3.0504(16)
Ag14 S01B 2.654(4)
Ag14 S01E 2.646(4)
Ag14 S01U 2.702(4)
Ag14 P020 2.436(4)
Ag15 S01B 2.666(3)
Ag15 S01K 2.494(4)
Ag15 S01U 2.476(4)
Ag16 S01O 2.522(4)
Ag16 S01S 2.700(4)
Ag16 S01Z 2.512(4)
Ag17 S01E 2.477(4)
Ag17 S01M 2.649(4)
Ag17 S01R 2.443(4)
S018 C0CA 1.813(14)
S019 C2AA 1.784(14)
S01A C10 1.779(14)
S01B C3 1.788(13)
S01C C9 1.792(14)
S01D C7CA 1.805(14)
S01E C1 1.781(15)
S01F C2BA 1.784(14)
S01G C0AA 1.788(16)
S01H C6AA 1.806(15)
S01I C11 1.793(14)
S01J C4CA 1.806(14)
S01K C3CA 1.773(8)
S01L C7 1.784(14)
S01M C5HA 1.779(15)
S01N C5AA 1.780(14)
S01O C13 1.763(14)
S01P C3FA 1.810(15)
S01Q C1KA 1.787(15)
S01R C3JA 1.803(14)
S01S C5IA 1.783(16)
S01T C5EA 1.796(14)
S01U C17 1.798(15)
P01V C12 1.813(17)
P01V C3DA 1.834(16)
P01V C4DA 1.805(17)
P01W C15 1.849(15)
P01W C4AA 1.822(15)
P01W C2DA 1.834(16)
P01X C2CA 1.827(16)
P01X C4EA 1.821(15)
P01X C9FA 1.866(15)
S01Y C9IA 1.800(16)
S01Z C5FA 1.774(16)
P020 C7GA 1.828(17)
P020 C1IA 1.836(17)
P020 C5LA 1.81(2)
C3 C6 1.388(18)
C3 C6EA 1.394(18)
C4 C5 1.43(2)
C4 C3FA 1.397(19)
C6 C8 1.418(19)
C7 C20 1.420(19)
C7 C7AA 1.411(19)
C8 C4FA 1.39(2)
C8 C9NA 1.53(2)
C9 C14 1.415(18)
C9 C2FA 1.378(18)
C10 C9EA 1.47(2)
C10 C9HA 1.39(2)
C11 C4GA 1.402(19)
C11 C6IA 1.40(2)
C12 C7BA 1.43(2)
C12 C1FA 1.37(2)
C13 C0HA 1.37(2)
C13 C2LA 1.42(2)
C14 C0LA 1.39(2)
C15 C4BA 1.37(2)
C15 C3LA 1.37(2)
C16 C2BA 1.418(18)
C16 C0EA 1.379(19)
C17 C8KA 1.34(2)
C17 C3OA 1.41(2)
C18 C0CA 1.40(2)
C18 C5OA 1.37(2)
C19 C8BA 1.45(2)
C19 C2DA 1.37(2)
C20 C5DA 1.45(2)
C20 C6GA 1.41(2)
C0AA C7JA 1.36(2)
C0AA C4RA 1.47(2)
C1AA C2AA 1.400(18)
C1AA C5CA 1.488(19)
C1AA C4MA 1.43(2)
C2AA C0BA 1.418(18)
C3AA C0FA 1.44(2)
C3AA C3JA 1.402(19)
C4AA C6HA 1.39(2)
C4AA C9JA 1.45(2)
C5AA C2GA 1.343(19)
C5AA C9KA 1.43(2)
C6AA C7IA 1.41(2)
C6AA C2OA 1.44(2)
C7AA C9CA 1.40(2)
C9AA C1BA 1.39(2)
C9AA C3EA 1.35(2)
C0BA C1HA 1.41(2)
C1BA C8CA 1.33(2)
C2BA C5BA 1.396(19)
C3BA C2FA 1.477(18)
C4BA C7PA 1.41(2)
C5BA C8FA 1.50(2)
C5BA C8JA 1.39(2)
C8BA C3IA 1.38(2)
C9BA C1HA 1.39(2)
C9BA C4MA 1.34(2)
C1 C2KA 1.34(2)
C1 C3MA 1.39(2)
C7BA C5QA 1.36(3)
C0CA C1EA 1.40(2)
C1CA C3DA 1.42(2)
C1CA C8OA 1.44(2)
C5 C2JA 1.37(2)
C5 C4OA 1.47(2)
C2CA C6DA 1.36(2)
C2CA C1OA 1.40(2)
C4CA C6FA 1.407(19)
C4CA C7HA 1.42(2)
C6CA C2GA 1.35(2)
C6CA C6RA 1.54(2)
C6CA C9SA 1.36(2)
C7CA C2EA 1.343(19)
C7CA C3EA 1.39(2)
C8CA C2EA 1.40(2)
C8CA C7QA 1.50(2)
C9CA C8GA 1.43(2)
C9CA C3NA 1.54(2)
C0DA C1HA 1.52(2)
C1DA C5FA 1.38(2)
C1DA C8SA 1.36(2)
C1DA C2WA 1.50(2)
C2DA C5PA 1.47(2)
C3DA C5MA 1.37(2)
C4DA C0GA 1.34(2)
C4DA C2NA 1.41(2)
C6DA C8MA 1.42(2)
Cl7D C6VA 1.72(2)
Cl9D C6VA 1.64(2)
C0EA C1LA 1.44(2)
C0EA C7MA 1.41(2)
C1EA C0JA 1.39(2)
C1EA C8QA 1.50(2)
C3EA C4HA 1.51(2)
C4EA C1JA 1.40(2)
C4EA C6QA 1.40(2)
C5EA C7EA 1.413(19)
C5EA C8IA 1.39(2)
C6EA C3HA 1.38(2)
C6EA C4IA 1.50(2)
C7EA C6MA 1.36(2)
C7EA C7TA 1.45(2)
C8EA C2FA 1.45(2)
C8EA C9LA 1.37(2)
C9EA C6OA 1.38(2)
C0FA C1GA 1.37(2)
C0FA C9UA 1.50(2)
C1FA C29 1.49(3)
C3FA C1NA 1.39(2)
C4FA C3HA 1.35(2)
C5FA C9GA 1.44(2)
C6FA C4JA 1.43(2)
C7FA C6IA 1.48(2)
C7FA C6KA 1.37(2)
C9FA C2IA 1.36(2)
C9FA C6PA 1.38(2)
C0GA C2HA 1.45(3)
C1GA C6LA 1.36(2)
C4GA C0PA 1.39(2)
C5GA C0HA 1.40(2)
C5GA C0MA 1.40(2)
C6GA C8GA 1.32(2)
C7GA C9QA 1.37(2)
C7GA C1SA 1.46(3)
C9GA C5TA 1.38(2)
C0HA C3TA 1.53(2)
C2HA C27 1.32(3)
C5HA C4LA 1.39(2)
C5HA C0RA 1.41(2)
C6HA C1MA 1.39(2)
C7HA C40 1.43(2)
C7HA C0VA 1.47(2)
C9HA C5KA 1.46(2)
C9HA C5RA 1.49(2)
C0IA C1KA 1.40(2)
C0IA C9MA 1.40(2)
C1IA C26 1.40(2)
C1IA C48 1.32(2)
C2IA C24 1.36(2)
C3IA C39 1.38(3)
C5IA C35 1.36(2)
C5IA C50 1.44(2)
C6IA C7OA 1.49(2)
C7IA C1QA 1.36(2)
C8IA C2MA 1.40(2)
C9IA C8RA 1.33(2)
C9IA C1TA 1.39(2)
C0JA C9RA 1.38(3)
C1JA C6NA 1.40(2)
C2JA C4NA 1.39(2)
C3JA C0KA 1.384(19)
C4JA C4PA 1.36(2)
C4JA C3SA 1.52(2)
C6JA C2LA 1.41(2)
C6JA C0MA 1.38(2)
C6JA C4XA 1.57(3)
C7JA C6XA 1.47(3)
C7JA C3YA 1.43(3)
C8JA C7MA 1.37(2)
C9JA C0TA 1.40(2)
C0KA C6LA 1.40(2)
C0KA C37 1.50(2)
C1KA C30 1.42(2)
C2KA C3RA 1.46(2)
C5KA C8NA 1.40(2)
C6KA C0PA 1.37(2)
C7KA C7NA 1.37(2)
C7KA C6QA 1.42(2)
C8KA C2TA 1.40(2)
C9KA C28 1.51(2)
C9KA C32 1.43(2)
C0LA C9LA 1.39(2)
C0LA C0SA 1.53(2)
C3LA C31 1.40(2)
C4LA C23 1.42(2)
C4LA C36 1.42(2)
C5LA C34 1.38(3)
C5LA C7VA 1.49(3)
C7LA C2MA 1.45(2)
C7LA C6MA 1.36(2)
C8LA C8SA 1.40(2)
C8LA C5TA 1.39(2)
C1MA C8PA 1.39(3)
C2MA C7UA 1.48(3)
C3MA C9OA 1.50(2)
C3MA C4SA 1.36(2)
C5MA C21 1.40(3)
C8MA C1PA 1.45(2)
C9MA C2UA 1.53(3)
C9MA C8UA 1.34(2)
C0NA C6BA 1.524(18)
C1NA C4NA 1.38(2)
C1NA C0UA 1.48(2)
C2NA C46 1.39(3)
C5NA C1RA 1.3900
C5NA C3CA 1.3900
C5NA C43 1.61(2)
C1RA C3KA 1.3900
C3KA C6BA 1.3900
C6BA C8AA 1.3900
C8AA C3CA 1.3900
C6NA C7NA 1.39(2)
C8NA C6OA 1.34(2)
C0OA C6PA 1.39(2)
C0OA C3QA 1.40(2)
C1OA C6SA 1.39(2)
C2OA C4QA 1.49(2)
C2OA C7SA 1.40(2)
C3OA C6UA 1.41(3)
C3OA C2VA 1.52(2)
C5OA C9RA 1.33(2)
C5OA C4UA 1.48(2)
C6OA C5UA 1.55(3)
C8OA C2PA 1.39(3)
C0PA C5SA 1.46(2)
C1PA C6SA 1.38(2)
C2PA C21 1.31(3)
C3PA C0RA 1.49(2)
C3PA C3UA 1.34(3)
C3PA C0YA 1.52(3)
C4PA C40 1.36(3)
C5PA C39 1.41(3)
C7PA C7RA 1.35(2)
C8PA C0TA 1.31(2)
C9PA C5QA 1.31(3)
C9PA C29 1.42(3)
C1QA C4TA 1.43(3)
C1QA C22 1.51(3)
C2QA C35 1.42(2)
C3QA C24 1.31(2)
C9QA C1UA 1.47(3)
C3RA C42 1.39(2)
C3RA C8VA 1.46(2)
C4RA C3XA 1.44(3)
C7RA C31 1.37(2)
C8RA C41 1.49(3)
C8RA C1VA 1.53(3)
C1SA C3WA 1.44(3)
C2SA C1TA 1.50(3)
C2SA C6TA 1.27(3)
C2SA C7WA 1.48(3)
C4SA C42 1.30(2)
C7SA C4TA 1.29(3)
C9SA C32 1.37(2)
C2TA C47 1.39(3)
C2TA C4WA 1.59(3)
C5TA C25 1.53(3)
C6TA C41 1.38(3)
C26 C45 1.35(3)
C27 C46 1.30(3)
C30 C49 1.37(3)
C30 C9XA 1.52(3)
C33 C3XA 1.20(3)
C33 C6XA 1.44(3)
C34 C5VA 1.37(3)
C35 C8WA 1.53(3)
C36 C3UA 1.37(3)
C45 C0WA 1.26(3)
C47 C6UA 1.31(3)
C48 C5WA 1.42(3)
C49 C8UA 1.38(3)
C50 C1WA 1.41(3)
C9TA C1UA 1.36(3)
C9TA C3WA 1.39(3)
C5VA C9VA 1.35(3)
C7VA C7XA 1.45(3)
C9VA C7XA 1.35(3)
C0WA C5WA 1.40(3)
C1WA C1XA 1.62(3)
C1WA C1YA 1.40(3)
C8WA C1YA 1.43(3)
C3XA C2YA 1.63(4)

loop_
_smtbx_masks_void_nr
_smtbx_masks_void_average_x
_smtbx_masks_void_average_y
_smtbx_masks_void_average_z
_smtbx_masks_void_volume
_smtbx_masks_void_count_electrons
1 0.500 -0.995 0.500 4720.4 4047.5
2 0.500 -0.541 0.000 4720.4 4047.5
3 0.097 0.650 0.447 7.3 1.6
4 0.097 0.850 0.947 7.3 1.8
5 0.903 0.150 0.053 7.3 1.9
6 0.903 0.350 0.553 7.3 2.1
